data_7160258
loop_
_publ_author_name
'Feng, Lijun'
'Hua, Xinqiang'
'Shang, Jihai'
'Shao, Xiangfeng'

_publ_section_title
;
 Coordination Complexes of PIII-Doped Hetero-buckybowls and Their
 Applications in Catalysis
;
_journal_name_full 'Organic &amp; Biomolecular Chemistry'
_journal_paper_doi 10.1039/D4OB01737D
_journal_year 2024
_chemical_formula_moiety '0.5(C95 H118 Cl2 O13 P2 Pt S4), 0.5(C96 H117 Cl2 O12 P2 Pt S4), 0.5(C2 H3 N)'
_chemical_formula_sum 'C96.5 H119 Cl2 N0.5 O12.5 P2 Pt S4'
_chemical_formula_weight 1942.08
_chemical_name_common 4-PtCl2
_chemical_name_systematic 4-PtCl2
_space_group_crystal_system triclinic
_space_group_IT_number 2
_space_group_name_Hall '-P 1'
_space_group_name_H-M_alt 'P -1'
_atom_sites_solution_hydrogens mixed
_atom_sites_solution_primary dual
_audit_creation_date 2023-08-17
_audit_creation_method
;
Olex2 1.5
(compiled 2021.12.09 svn.r5202d8cf for OlexSys, GUI svn.r6439)
;
_audit_update_record
;
2024-05-15 deposited with the CCDC.	2024-11-21 downloaded from the CCDC.
;
_cell_angle_alpha 89.5107(13)
_cell_angle_beta 79.0226(14)
_cell_angle_gamma 86.6647(15)
_cell_formula_units_Z 4
_cell_length_a 17.4708(3)
_cell_length_b 22.2672(4)
_cell_length_c 24.0276(4)
_cell_measurement_reflns_used 42680
_cell_measurement_temperature 149.99(10)
_cell_measurement_theta_max 76.2940
_cell_measurement_theta_min 1.8430
_cell_volume 9160.7(3)
_computing_cell_refinement 'CrysAlisPro 1.171.41.113a (Rigaku OD, 2021)'
_computing_data_collection 'CrysAlisPro 1.171.41.113a (Rigaku OD, 2021)'
_computing_data_reduction 'CrysAlisPro 1.171.41.113a (Rigaku OD, 2021)'
_computing_molecular_graphics 'Olex2 1.5 (Dolomanov et al., 2009)'
_computing_publication_material 'Olex2 1.5 (Dolomanov et al., 2009)'
_computing_structure_refinement 'SHELXL 2018/3 (Sheldrick, 2015)'
_computing_structure_solution 'SHELXT  (Sheldrick, 2015)'
_diffrn_ambient_environment N~2~
_diffrn_ambient_temperature 149.99(10)
_diffrn_detector 'Hybrid Pixel Array Detector'
_diffrn_detector_area_resol_mean 10.0000
_diffrn_detector_type HyPix
_diffrn_measured_fraction_theta_full 0.996
_diffrn_measured_fraction_theta_max 0.940
_diffrn_measurement_details
;
List of Runs (angles in degrees, time in seconds):

  # Type    Start    End  Width  t~exp~   \w     \q     \k     \f   Frames
#--------------------------------------------------------------------------
  1  \w     29.00  66.00   0.50    0.20    --   44.32  26.00-115.00   74
  2  \w     89.00 136.00   0.50    0.30    --  109.62  77.00 -60.00   94
  3  \w    106.00 157.00   0.50    0.30    --  109.62  45.00 -30.00  102
  4  \w    107.00 168.00   0.50    0.30    --  109.62  26.00-115.00  122
  5  \w    134.00 169.00   0.50    0.30    --  109.62  15.00-180.00   70
  6  \w     87.00 112.00   0.50    0.30    --  109.62  15.00-180.00   50
  7  \w   -120.00 -52.00   0.50    0.20    --  -44.32 179.00-120.00  136
  8  \w   -126.00 -81.00   0.50    0.30    -- -100.00 144.00-126.59   90
  9  \w   -121.00 -52.00   0.50    0.30    -- -100.00 138.00-160.92  138
 10  \w    -66.00 -38.00   0.50    0.30    -- -100.00 144.00-126.59   56
 11  \w    -62.00 -27.00   0.50    0.30    -- -100.00 125.00 -90.00   70
 12  \w    -97.00 -36.00   0.50    0.30    -- -100.00 125.00-120.00  122
 13  \w   -110.00 -84.00   0.50    0.30    -- -100.00 125.00 -90.00   52
 14  \w    -79.00 -28.00   0.50    0.30    -- -100.00 125.00   0.00  102
 15  \w   -111.00 -85.00   0.50    0.30    -- -100.00 125.00   0.00   52
 16  \w    -86.00 -60.00   0.50    0.30    -- -100.00 125.00 -60.00   52
 17  \w    -65.00 -39.00   0.50    0.30    -- -100.00 125.00-180.00   52
 18  \w   -112.00 -60.00   0.50    0.30    -- -100.00 125.00  30.00  104
 19  \w    -86.00 -26.00   0.50    0.30    -- -100.00 125.00  60.00  120
 20  \w   -126.00 -50.00   0.50    0.30    -- -100.00 144.00 130.72  152
 21  \w    -60.00 -26.00   0.50    0.30    -- -100.00  61.00  90.00   68
 22  \w    -53.00 -25.00   0.50    0.30    -- -100.00  45.00  90.00   56
 23  \w    -53.00 -28.00   0.50    0.30    -- -100.00  45.00  60.00   50
 24  \w    -51.00 -25.00   0.50    0.30    -- -100.00  45.00  30.00   52
 25  \w    -54.00 -28.00   0.50    0.30    -- -100.00  45.00 -60.00   52
 26  \w    -54.00 -26.00   0.50    0.30    -- -100.00  45.00 -90.00   56
 27  \w    -53.00 -26.00   0.50    0.30    -- -100.00  45.00-120.00   54
 28  \w    -51.00 -25.00   0.50    0.30    -- -100.00  45.00-180.00   52
 29  \w     -3.00  33.00   0.50    0.20    --  -44.32  26.00-115.00   72
 30  \w    -19.00  12.00   0.50    0.20    --  -44.32  19.00  30.00   62
 31  \w   -123.00 -31.00   0.50    0.20    --  -44.32 -26.00  81.00  184
 32  \w   -177.00 -79.00   0.50    0.30    -- -100.00 -26.00  81.00  196
 33  \w   -165.00 -79.00   0.50    0.30    -- -100.00 -45.00 150.00  172
 34  \w   -119.00 -58.00   0.50    0.20    --  -44.32-179.00   0.00  122
 35  \w   -173.00 -94.00   0.50    0.30    -- -100.00 -61.00-120.00  158
 36  \w    -13.00  13.00   0.50    0.20    --   44.32 -19.00 -90.00   52
 37  \w    -28.00  52.00   0.50    0.20    --   44.32 -57.00-150.00  160
 38  \w     37.00  62.00   0.50    0.30    --  109.62 -61.00 -30.00   50
 39  \w    -32.00  19.00   0.50    0.20    --   44.32 -26.00  81.00  102
 40  \w    -27.00  38.00   0.50    0.20    --   44.32 -37.00 120.00  130
 41  \w     48.00 102.00   0.50    0.30    --  109.62 -94.00  90.00  108
 42  \w     37.00  93.00   0.50    0.30    --  109.62 -94.00 120.00  112
 43  \w     41.00 106.00   0.50    0.30    --  109.62 -94.00 150.00  130
 44  \w     36.00  91.00   0.50    0.30    --  109.62 -94.00   0.00  110
 45  \w     46.00 106.00   0.50    0.30    --  109.62 -94.00 -60.00  120
 46  \w     48.00  87.00   0.50    0.30    --  109.62 -94.00-150.00   78
;
_diffrn_measurement_device 'four-circle diffractometer'
_diffrn_measurement_device_type 'ROD, Synergy Custom system, HyPix'
_diffrn_measurement_method '\w scans'
_diffrn_orient_matrix_type 'CrysAlisPro convention (1999,Acta A55,543-557)'
_diffrn_orient_matrix_UB_11 0.0802526000
_diffrn_orient_matrix_UB_12 0.0258466000
_diffrn_orient_matrix_UB_13 -0.0211914000
_diffrn_orient_matrix_UB_21 0.0403404000
_diffrn_orient_matrix_UB_22 -0.0623527000
_diffrn_orient_matrix_UB_23 0.0065115000
_diffrn_orient_matrix_UB_31 -0.0052090000
_diffrn_orient_matrix_UB_32 -0.0157155000
_diffrn_orient_matrix_UB_33 -0.0614339000
_diffrn_radiation_monochromator mirror
_diffrn_radiation_probe x-ray
_diffrn_radiation_type 'Cu K\a'
_diffrn_radiation_wavelength 1.54184
_diffrn_reflns_av_R_equivalents 0.0775
_diffrn_reflns_av_unetI/netI 0.0636
_diffrn_reflns_Laue_measured_fraction_full 0.996
_diffrn_reflns_Laue_measured_fraction_max 0.940
_diffrn_reflns_limit_h_max 22
_diffrn_reflns_limit_h_min -21
_diffrn_reflns_limit_k_max 28
_diffrn_reflns_limit_k_min -27
_diffrn_reflns_limit_l_max 26
_diffrn_reflns_limit_l_min -29
_diffrn_reflns_number 121966
_diffrn_reflns_point_group_measured_fraction_full 0.996
_diffrn_reflns_point_group_measured_fraction_max 0.940
_diffrn_reflns_theta_full 67.684
_diffrn_reflns_theta_max 76.603
_diffrn_reflns_theta_min 1.873
_diffrn_source 'Rotating-anode X-ray tube'
_diffrn_source_type 'Rigaku (Cu) X-ray Source'
_exptl_absorpt_coefficient_mu 5.072
_exptl_absorpt_correction_T_max 1.00000
_exptl_absorpt_correction_T_min 0.12256
_exptl_absorpt_correction_type multi-scan
_exptl_absorpt_process_details
;
CrysAlisPro 1.171.41.113a (Rigaku Oxford Diffraction, 2021)
Empirical absorption correction using spherical harmonics,
implemented in SCALE3 ABSPACK scaling algorithm.
;
_exptl_crystal_colour 'clear light yellow'
_exptl_crystal_colour_lustre clear
_exptl_crystal_colour_modifier light
_exptl_crystal_colour_primary yellow
_exptl_crystal_density_diffrn 1.408
_exptl_crystal_description needle
_exptl_crystal_F_000 4030
_exptl_crystal_size_max 0.15
_exptl_crystal_size_mid 0.07
_exptl_crystal_size_min 0.05
_refine_diff_density_max 2.831
_refine_diff_density_min -1.859
_refine_diff_density_rms 0.133
_refine_ls_extinction_method none
_refine_ls_goodness_of_fit_ref 1.019
_refine_ls_hydrogen_treatment mixed
_refine_ls_matrix_type full
_refine_ls_number_parameters 2224
_refine_ls_number_reflns 36241
_refine_ls_number_restraints 2026
_refine_ls_restrained_S_all 0.996
_refine_ls_R_factor_all 0.0766
_refine_ls_R_factor_gt 0.0575
_refine_ls_shift/su_max 0.010
_refine_ls_shift/su_mean 0.000
_refine_ls_structure_factor_coef Fsqd
_refine_ls_weighting_details 'w=1/[\s^2^(Fo^2^)+(0.0880P)^2^+10.1742P] where P=(Fo^2^+2Fc^2^)/3'
_refine_ls_weighting_scheme calc
_refine_ls_wR_factor_gt 0.1414
_refine_ls_wR_factor_ref 0.1514
_reflns_Friedel_coverage 0.000
_reflns_number_gt 28271
_reflns_number_total 36241
_reflns_threshold_expression 'I > 2\s(I)'
_cod_data_source_file d4ob01737d2.cif
_cod_data_source_block 4-PtCl2
_cod_original_cell_volume 9160.8(3)
_cod_original_formula_sum 'C96.50 H119 Cl2 N0.50 O12.50 P2 Pt S4'
_cod_database_code 7160258
_shelx_shelxl_version_number 2018/3
_shelx_space_group_comment
;
The symmetry employed for this shelxl refinement is uniquely defined
by the following loop, which should always be used as a source of
symmetry information in preference to the above space-group names.
They are only intended as comments.
;
_reflns_odcompleteness_completeness 99.69
_reflns_odcompleteness_iscentric 1
_reflns_odcompleteness_theta 66.97
_olex2_refinement_description
;
1. Fixed Uiso
 At 1.2 times of:
  All C(H) groups, {H78a,H78b} of C78, {H83a,H83b} of C83, {H81a,H81b} of C81,
   {H58a,H58b} of C58, {H12l,H12m} of C127, {H11m,H11n} of C115, {H11i,H11j} of
  C113, {H11g,H11h} of C110, {H96a,H96b} of C96, {H11k,H11l} of C114, {H89a,
  H89b} of C89, {H12n,H12o} of C129, {H93a,H93b} of C93, {H10n,H10o} of C104,
  {H13e,H13f} of C131, {H10p,H10q} of C108, {H88a,H88b} of C88, {H92a,H92b} of
  C92, {H84a,H84b} of C84, {H12f,H12g} of C120, {H12j,H12k} of C125, {H12h,
  H12i} of C123, {H15n,H15o} of C152, {H14n,H14o} of C145, {H15p,H15q} of C153,
  {H14t,H14u} of C149, {H13g,H13h} of C132, {H13k,H13l} of C137, {H14i,H14j} of
  C140, {H13i,H13j} of C133, {H14p,H14q} of C146, {H14r,H14s} of C147, {H16t,
  H16u} of C163, {H16v,H16w} of C167, {H17z,H} of C177, {H70a,H70b} of C70,
  {H10g,H10h} of C102, {H11a,H11b} of C111, {H87a,H87b} of C87, {H98a,H98b} of
  C98, {H94a,H94b} of C94, {H75a,H75b} of C75, {H86a,H86b} of C86, {H10e,H10f}
  of C101, {H10i,H10j} of C106, {H18o,H18p} of C181, {H19u,H19v} of C199, {H19p,
  H19q} of C197, {H20a,H20b} of C200, {H19i,H19j} of C194, {H19n,H19o} of C196,
  {H14a,H14b} of C141, {H11e,H11f} of C119, {H15a,H15b} of C151, {H12d,H12e} of
  C128, {H15i,H15j} of C159, {H15e,H15f} of C157, {H15g,H15h} of C158, {H15c,
  H15d} of C155, {H14c,H14d} of C142, {H13c,H13d} of C138, {H11c,H11d} of C117,
  {H13a,H13b} of C136, {H17f,H17g} of C173, {H17d,H17e} of C172, {H18k,H18l} of
  C187, {H19c,H19d} of C191, {H19e,H19f} of C192, {H19a,H19b} of C190, {H16p,
  H16q} of C168, {H16n,H16o} of C166, {H18c,H18d} of C182, {H16r,H16s} of C169,
  {H18a,H18b} of C180, {H19g,H19h} of C193, All C(H,H,H,H) groups
 At 1.5 times of:
  All C(H,H,H) groups, {H18m,H18n} of C189, All C(H,H,H,H,H,H) groups
2. Restrained distances
 C143-C193 = C193-C192
 1.54 with sigma of 0.02
 C143-C194
 1.54 with sigma of 0.02
 C193-C192 = C192-C174
 1.54 with sigma of 0.02
 C100-C159 = C159-C190
 1.54 with sigma of 0.02
 C159-C190 = C190-C195
 1.54 with sigma of 0.02
 C159-C190 = C190-C187
 1.54 with sigma of 0.02
 C193-C174
 2.515 with sigma of 0.04
 C194-C174
 2.515 with sigma of 0.04
 C143-C192
 2.515 with sigma of 0.04
 C159-C195
 2.515 with sigma of 0.04
 C159-C187
 2.515 with sigma of 0.04
 C100-C190
 2.515 with sigma of 0.04
3. Uiso/Uaniso restraints and constraints
Uanis(C187) \\sim Ueq, Uanis(C195) \\sim Ueq, Uanis(C185) \\sim Ueq,
Uanis(C193) \\sim Ueq, Uanis(C194) \\sim Ueq, Uanis(C192) \\sim Ueq,
Uanis(C142) \\sim Ueq, Uanis(C169) \\sim Ueq, Uanis(C189) \\sim Ueq,
Uanis(C158) \\sim Ueq, Uanis(C172) \\sim Ueq, Uanis(C186) \\sim Ueq,
Uanis(C196) \\sim Ueq, Uanis(C182) \\sim Ueq, Uanis(C191) \\sim Ueq,
Uanis(C197) \\sim Ueq: with sigma of 0.01 and sigma for terminal atoms of 0.005
4. Rigid body (RIGU) restrains
 C100, C159, C190, C187, C195
 with sigma for 1-2 distances of 0.01 and sigma for 1-3 distances of 0.02
 C143, C194, C193, C192, C174
 with sigma for 1-2 distances of 0.01 and sigma for 1-3 distances of 0.02
 All non-hydrogen atoms
 with sigma for 1-2 distances of 0.01 and sigma for 1-3 distances of 0.01
5. Others
 Fixed Sof: H10a(0.5) H10b(0.5) H10c(0.5) H10d(0.5) H14e(0.5) H14f(0.5)
 H14g(0.5) H14h(0.5) C159(0.5) H15i(0.5) H15j(0.5) H16i(0.5) H16j(0.5)
 H16g(0.5) H16h(0.5) H17k(0.5) H17l(0.5) H17m(0.5) H17h(0.5) H17i(0.5)
 H17j(0.5) C182(0.5) H18c(0.5) H18d(0.5) C187(0.5) H18k(0.5) H18l(0.5)
 C190(0.5) H19a(0.5) H19b(0.5) C191(0.5) H19c(0.5) H19d(0.5) C192(0.5)
 H19e(0.5) H19f(0.5) C193(0.5) H19g(0.5) H19h(0.5) C194(0.5) H19i(0.5)
 H19j(0.5) C195(0.5) H19k(0.5) H19l(0.5) H19m(0.5) C196(0.5) H19n(0.5)
 H19o(0.5) C197(0.5) H19p(0.5) H19q(0.5) H17n(0.5) H17o(0.5) H17p(0.5)
 H17q(0.5) H17r(0.5) H17s(0.5) C198(0.5) H19r(0.5) H19s(0.5) H19t(0.5)
 C199(0.5) H19u(0.5) H19v(0.5) C200(0.5) H20a(0.5) H20b(0.5)
6.a Secondary CH2 refined with riding coordinates:
 C58(H58a,H58b), C78(H78a,H78b), C81(H81a,H81b), C83(H83a,H83b), C84(H84a,
 H84b), C88(H88a,H88b), C89(H89a,H89b), C92(H92a,H92b), C93(H93a,H93b),
 C96(H96a,H96b), C104(H10n,H10o), C108(H10p,H10q), C110(H11g,H11h), C113(H11i,
 H11j), C114(H11k,H11l), C115(H11m,H11n), C120(H12f,H12g), C123(H12h,H12i),
 C125(H12j,H12k), C127(H12l,H12m), C129(H12n,H12o), C131(H13e,H13f), C132(H13g,
 H13h), C133(H13i,H13j), C137(H13k,H13l), C140(H14i,H14j), C145(H14n,H14o),
 C146(H14p,H14q), C147(H14r,H14s), C149(H14t,H14u), C152(H15n,H15o), C153(H15p,
 H15q), C163(H16t,H16u), C167(H16v,H16w), C177(H17z,H), C181(H18o,H18p),
 C70(H70a,H70b), C75(H75a,H75b), C86(H86a,H86b), C87(H87a,H87b), C94(H94a,H94b),
  C98(H98a,H98b), C100(H10a,H10b), C100(H10c,H10d), C101(H10e,H10f), C102(H10g,
 H10h), C106(H10i,H10j), C111(H11a,H11b), C117(H11c,H11d), C119(H11e,H11f),
 C128(H12d,H12e), C136(H13a,H13b), C138(H13c,H13d), C141(H14a,H14b), C142(H14c,
 H14d), C143(H14e,H14f), C143(H14g,H14h), C151(H15a,H15b), C155(H15c,H15d),
 C157(H15e,H15f), C158(H15g,H15h), C159(H15i,H15j), C164(H16i,H16j), C164(H16g,
 H16h), C166(H16n,H16o), C168(H16p,H16q), C169(H16r,H16s), C172(H17d,H17e),
 C173(H17f,H17g), C180(H18a,H18b), C182(H18c,H18d), C187(H18k,H18l), C190(H19a,
 H19b), C191(H19c,H19d), C192(H19e,H19f), C193(H19g,H19h), C194(H19i,H19j),
 C196(H19n,H19o), C197(H19p,H19q), C199(H19u,H19v), C200(H20a,H20b)
6.b Me refined with riding coordinates:
 C175(H17k,H17l,H17m), C175(H17h,H17i,H17j), C195(H19k,H19l,H19m), C174(H17n,
 H17o,H17p), C174(H17q,H17r,H17s), C198(H19r,H19s,H19t)
6.c Aromatic/amide H refined with riding coordinates:
 C39(H39), C56(H56), C65(H65), C79(H79), C103(H103), C105(H105), C112(H112),
 C116(H116), C118(H118), C130(H130), C85(H85), C90(H90), C97(H97), C99(H99),
 C109(H109), C121(H121), C122(H122), C124(H124), C134(H134), C135(H135)
6.d Idealised Me refined as rotating group:
 C139(H13m,H13n,H13o), C144(H14k,H14l,H14m), C150(H15k,H15l,H15m), C154(H15r,
 H15s,H15t), C156(H15u,H15v,H15w), C170(H17t,H17u,H17v), C176(H17w,H17x,H17y),
 C178(H17,Ha,Hb), C179(H1,Hc,Hd), C184(H18q,H18r,H18s), C185(H18t,H18u,H18v),
 C188(H18w,H18x,H18y), C107(H10k,H10l,H10m), C126(H12a,H12b,H12c), C161(H16a,
 H16b,H16c), C162(H16d,H16e,H16f), C165(H16k,H16l,H16m), C171(H17a,H17b,H17c),
 C183(H18e,H18f,H18g), C186(H18h,H18i,H18j), C160(H16x,H16y,He)
;
_olex2_submission_special_instructions 'No special instructions were received'
_oxdiff_exptl_absorpt_empirical_details
;
Empirical correction (ABSPACK) includes:
- Absorption correction using spherical harmonics
- Frame scaling
;
_oxdiff_exptl_absorpt_empirical_full_max 5.335
_oxdiff_exptl_absorpt_empirical_full_min 0.438

loop_
_space_group_symop_operation_xyz
'x, y, z'
'-x, -y, -z'

loop_
_atom_site_label
_atom_site_type_symbol
_atom_site_fract_x
_atom_site_fract_y
_atom_site_fract_z
_atom_site_U_iso_or_equiv
_atom_site_adp_type
_atom_site_occupancy
_atom_site_site_symmetry_order
_atom_site_calc_flag
_atom_site_refinement_flags_posn
_atom_site_refinement_flags_adp
_atom_site_refinement_flags_occupancy
_atom_site_disorder_assembly
_atom_site_disorder_group
Pt1 Pt 0.40561(2) 0.31050(2) -0.08055(2) 0.02753(6) Uani 1 1 d . . . . .
Cl2 Cl 0.48455(8) 0.28732(6) -0.16841(5) 0.0374(3) Uani 1 1 d . . . . .
Cl3 Cl 0.43848(8) 0.40972(6) -0.10071(5) 0.0394(3) Uani 1 1 d . . . . .
S1 S 0.40803(8) 0.02867(6) 0.13348(5) 0.0357(3) Uani 1 1 d . . . . .
S3 S -0.01665(8) 0.30192(6) 0.13168(6) 0.0386(3) Uani 1 1 d . . . . .
S4 S 0.07249(8) 0.10934(6) 0.08488(5) 0.0361(3) Uani 1 1 d . . . . .
S6 S 0.26519(9) 0.17519(6) 0.22691(5) 0.0399(3) Uani 1 1 d . . . . .
P3 P 0.37665(7) 0.21385(5) -0.06820(5) 0.0274(2) Uani 1 1 d . . . . .
P4 P 0.33574(8) 0.33900(6) 0.00475(5) 0.0287(3) Uani 1 1 d . . . . .
O1 O 0.5625(2) 0.15854(17) -0.03038(16) 0.0401(9) Uani 1 1 d . . . . .
O3 O 0.1906(2) 0.25321(16) -0.08934(15) 0.0343(8) Uani 1 1 d . . . . .
O4 O 0.1641(2) 0.40865(17) -0.04009(15) 0.0388(8) Uani 1 1 d . . . . .
O7 O 0.0624(2) 0.21134(17) -0.02689(16) 0.0380(8) Uani 1 1 d . . . . .
O10 O 0.4559(2) 0.20470(19) 0.15995(16) 0.0452(10) Uani 1 1 d . . . . .
O11 O 0.4825(2) 0.27738(17) 0.06933(15) 0.0383(8) Uani 1 1 d . . . . .
O13 O 0.2456(3) -0.02279(17) 0.21248(16) 0.0425(9) Uani 1 1 d . . . . .
O14 O 0.0295(2) 0.3979(2) 0.01274(19) 0.0504(10) Uani 1 1 d . . . . .
O15 O 0.5689(2) 0.08421(17) 0.05242(15) 0.0374(8) Uani 1 1 d . . . . .
O16 O 0.1022(2) 0.00890(18) 0.19664(16) 0.0421(9) Uani 1 1 d . . . . .
O17 O -0.0468(2) 0.21837(18) 0.25155(17) 0.0437(9) Uani 1 1 d . . . . .
O22 O 0.0692(3) 0.15589(18) 0.28839(16) 0.0444(9) Uani 1 1 d . . . . .
O25 O 0.3585(3) 0.1035(3) 0.0631(2) 0.0715(14) Uani 1 1 d . . . . .
C1 C 0.2719(3) 0.2738(2) 0.0895(2) 0.0322(11) Uani 1 1 d . . . . .
C3 C 0.2786(3) 0.1605(2) 0.0090(2) 0.0334(11) Uani 1 1 d . . . . .
C5 C 0.1373(3) 0.1505(2) 0.0319(2) 0.0316(10) Uani 1 1 d . . . . .
C7 C 0.2737(3) 0.1992(2) -0.03584(19) 0.0295(10) Uani 1 1 d . . . . .
C8 C 0.3534(3) 0.1436(2) 0.0195(2) 0.0333(11) Uani 1 1 d . . . . .
C9 C 0.0827(3) 0.3617(2) 0.0338(2) 0.0356(11) Uani 1 1 d . . . . .
C11 C 0.2084(3) 0.3011(2) 0.0667(2) 0.0311(10) Uani 1 1 d . . . . .
C13 C 0.3464(3) 0.2888(2) 0.0661(2) 0.0327(11) Uani 1 1 d . . . . .
C18 C 0.1619(3) 0.3688(2) 0.0032(2) 0.0324(11) Uani 1 1 d . . . . .
C20 C 0.4073(3) 0.2655(2) 0.0921(2) 0.0339(11) Uani 1 1 d . . . . .
C21 C 0.4961(3) 0.1018(2) 0.0425(2) 0.0334(11) Uani 1 1 d . . . . .
C23 C 0.4299(3) 0.0810(2) 0.0756(2) 0.0325(11) Uani 1 1 d . . . . .
C24 C 0.2263(3) 0.3393(2) 0.0201(2) 0.0326(11) Uani 1 1 d . . . . .
C25 C 0.2566(3) 0.2389(2) 0.1373(2) 0.0360(11) Uani 1 1 d . . . . .
C26 C 0.3048(3) 0.0389(2) 0.1365(2) 0.0352(11) Uani 1 1 d . . . . .
C27 C 0.1188(3) 0.2566(2) 0.1426(2) 0.0354(11) Uani 1 1 d . . . . .
C28 C 0.1330(3) 0.2930(2) 0.0940(2) 0.0348(11) Uani 1 1 d . . . . .
C29 C 0.4189(3) 0.1656(2) -0.0148(2) 0.0315(11) Uani 1 1 d . . . . .
C30 C 0.2128(3) 0.1368(2) 0.0415(2) 0.0356(11) Uani 1 1 d . . . . .
C31 C 0.3573(3) 0.4125(2) 0.0284(2) 0.0340(11) Uani 1 1 d . . . . .
C35 C 0.3141(3) 0.2150(2) 0.1654(2) 0.0361(11) Uani 1 1 d . . . . .
C36 C 0.0424(3) 0.2541(2) 0.1704(2) 0.0360(11) Uani 1 1 d . . . . .
C39 C 0.3608(3) 0.1906(2) -0.1786(2) 0.0339(11) Uani 1 1 d . . . . .
H39 H 0.342459 0.231593 -0.178999 0.041 Uiso 1 1 calc R U . . .
C40 C 0.4907(3) 0.1449(2) -0.0027(2) 0.0314(10) Uani 1 1 d . . . . .
C43 C 0.1605(3) 0.0335(2) 0.1593(2) 0.0345(11) Uani 1 1 d . . . . .
C44 C 0.0278(3) 0.2198(2) 0.2193(2) 0.0364(12) Uani 1 1 d . . . . .
C45 C 0.3907(3) 0.2273(2) 0.1414(2) 0.0355(11) Uani 1 1 d . . . . .
C46 C 0.2922(3) 0.0801(2) 0.0960(2) 0.0359(11) Uani 1 1 d . . . . .
C48 C 0.2379(3) 0.0156(2) 0.1688(2) 0.0348(11) Uani 1 1 d . . . . .
C49 C 0.0675(3) 0.3231(2) 0.0801(2) 0.0336(11) Uani 1 1 d . . . . .
C52 C 0.2192(3) 0.0968(2) 0.0855(2) 0.0360(11) Uani 1 1 d . . . . .
C53 C 0.1990(3) 0.2136(2) -0.0469(2) 0.0308(10) Uani 1 1 d . . . . .
C54 C 0.1793(3) 0.2288(2) 0.1637(2) 0.0370(12) Uani 1 1 d . . . . .
C56 C 0.3002(4) 0.4599(3) 0.0394(2) 0.0407(13) Uani 1 1 d . . . . .
H56 H 0.248870 0.455192 0.033104 0.049 Uiso 1 1 calc R U . . .
C58 C 0.2325(3) 0.4086(3) -0.0837(2) 0.0385(12) Uani 1 1 d . . . . .
H58A H 0.245031 0.367759 -0.100235 0.046 Uiso 1 1 calc R U . . .
H58B H 0.277607 0.420882 -0.068043 0.046 Uiso 1 1 calc R U . . .
C59 C 0.1514(3) 0.0750(2) 0.1151(2) 0.0355(11) Uani 1 1 d . . . . .
C61 C 0.1303(3) 0.1906(2) -0.0120(2) 0.0322(11) Uani 1 1 d . . . . .
C65 C 0.4323(4) 0.4201(2) 0.0370(2) 0.0388(12) Uani 1 1 d . . . . .
H65 H 0.471228 0.388127 0.028739 0.047 Uiso 1 1 calc R U . . .
C68 C 0.0912(4) 0.1889(2) 0.2408(2) 0.0390(12) Uani 1 1 d . . . . .
C69 C 0.1691(3) 0.1955(2) 0.2132(2) 0.0366(12) Uani 1 1 d . . . . .
C73 C 0.3896(3) 0.1675(3) -0.1313(2) 0.0344(11) Uani 1 1 d . . . . .
C78 C 0.0862(4) 0.0654(3) 0.3412(3) 0.0454(14) Uani 1 1 d . . . . .
H78A H 0.048097 0.045663 0.322819 0.054 Uiso 1 1 calc R U . . .
H78B H 0.057358 0.085256 0.376280 0.054 Uiso 1 1 calc R U . . .
C79 C 0.4184(4) 0.1078(2) -0.1318(2) 0.0399(13) Uani 1 1 d . . . . .
H79 H 0.439408 0.092071 -0.100683 0.048 Uiso 1 1 calc R U . . .
C81 C 0.1263(4) 0.1118(3) 0.3017(2) 0.0409(13) Uani 1 1 d . . . . .
H81A H 0.164419 0.131707 0.319988 0.049 Uiso 1 1 calc R U . . .
H81B H 0.155006 0.092139 0.266478 0.049 Uiso 1 1 calc R U . . .
C83 C -0.0088(3) 0.1910(3) 0.0051(2) 0.0413(13) Uani 1 1 d . . . . .
H83A H -0.016920 0.205854 0.044654 0.050 Uiso 1 1 calc R U . . .
H83B H -0.006979 0.146437 0.005881 0.050 Uiso 1 1 calc R U . . .
C84 C 0.2153(4) 0.4524(3) -0.1284(2) 0.0488(15) Uani 1 1 d . . . . .
H84A H 0.206387 0.493284 -0.111731 0.059 Uiso 1 1 calc R U . . .
H84B H 0.166540 0.441912 -0.140438 0.059 Uiso 1 1 calc R U . . .
C88 C -0.0511(3) 0.3959(3) 0.0362(2) 0.0435(13) Uani 1 1 d . . . . .
H88A H -0.059863 0.400050 0.077925 0.052 Uiso 1 1 calc R U . . .
H88B H -0.070569 0.357008 0.026962 0.052 Uiso 1 1 calc R U . . .
C89 C 0.3602(4) -0.1235(3) 0.2234(3) 0.0476(14) Uani 1 1 d . . . . .
H89A H 0.376293 -0.081800 0.225610 0.057 Uiso 1 1 calc R U . . .
H89B H 0.375821 -0.136965 0.183462 0.057 Uiso 1 1 calc R U . . .
C92 C 0.1459(4) 0.0179(3) 0.3562(3) 0.0508(15) Uani 1 1 d . . . . .
H92A H 0.180289 0.002948 0.320829 0.061 Uiso 1 1 calc R U . . .
H92B H 0.178910 0.036827 0.379497 0.061 Uiso 1 1 calc R U . . .
C93 C 0.1668(4) 0.2265(3) -0.1378(2) 0.0393(12) Uani 1 1 d . . . . .
H93A H 0.116347 0.207701 -0.125844 0.047 Uiso 1 1 calc R U . . .
H93B H 0.206429 0.195115 -0.155190 0.047 Uiso 1 1 calc R U . . .
C96 C 0.6549(4) 0.2149(3) -0.0890(3) 0.0502(15) Uani 1 1 d . . . . .
H96A H 0.679396 0.175635 -0.104027 0.060 Uiso 1 1 calc R U . . .
H96B H 0.678477 0.224974 -0.056107 0.060 Uiso 1 1 calc R U . . .
C103 C 0.3593(3) 0.1537(3) -0.2247(2) 0.0428(13) Uani 1 1 d . . . . .
H103 H 0.339760 0.169259 -0.256498 0.051 Uiso 1 1 calc R U . . .
C104 C 0.4449(4) 0.1769(3) 0.2147(2) 0.0487(15) Uani 1 1 d . . . . .
H10N H 0.414082 0.140980 0.214701 0.058 Uiso 1 1 calc R U . . .
H10O H 0.415870 0.205422 0.243687 0.058 Uiso 1 1 calc R U . . .
C105 C 0.4504(4) 0.4742(3) 0.0576(2) 0.0451(14) Uani 1 1 d . . . . .
H105 H 0.501869 0.479572 0.063373 0.054 Uiso 1 1 calc R U . . .
C108 C -0.0747(4) 0.2151(3) -0.0230(3) 0.0466(14) Uani 1 1 d . . . . .
H10P H -0.125047 0.204212 0.000247 0.056 Uiso 1 1 calc R U . . .
H10Q H -0.074604 0.259499 -0.024433 0.056 Uiso 1 1 calc R U . . .
C110 C -0.0934(4) 0.4469(3) 0.0112(3) 0.0485(15) Uani 1 1 d . . . . .
H11G H -0.076768 0.485322 0.024114 0.058 Uiso 1 1 calc R U . . .
H11H H -0.150076 0.445157 0.026072 0.058 Uiso 1 1 calc R U . . .
C112 C 0.3866(4) 0.0938(3) -0.2240(3) 0.0494(15) Uani 1 1 d . . . . .
H112 H 0.384723 0.068302 -0.255157 0.059 Uiso 1 1 calc R U . . .
C113 C 0.2717(4) -0.1238(3) 0.2409(3) 0.0566(17) Uani 1 1 d . . . . .
H11I H 0.255754 -0.165632 0.239382 0.068 Uiso 1 1 calc R U . . .
H11J H 0.256045 -0.109628 0.280574 0.068 Uiso 1 1 calc R U . . .
C114 C 0.1590(4) 0.2756(3) -0.1794(3) 0.0517(16) Uani 1 1 d . . . . .
H11K H 0.152852 0.257416 -0.215637 0.062 Uiso 1 1 calc R U . . .
H11L H 0.207795 0.297320 -0.186790 0.062 Uiso 1 1 calc R U . . .
C115 C 0.0239(4) 0.0174(3) 0.1875(2) 0.0440(13) Uani 1 1 d . . . . .
H11M H 0.015083 0.059209 0.174859 0.053 Uiso 1 1 calc R U . . .
H11N H -0.012600 0.011641 0.223785 0.053 Uiso 1 1 calc R U . . .
C116 C 0.4163(4) 0.0712(3) -0.1785(3) 0.0504(15) Uani 1 1 d . . . . .
H116 H 0.435484 0.030430 -0.178771 0.060 Uiso 1 1 calc R U . . .
C118 C 0.3939(4) 0.5205(3) 0.0698(3) 0.0481(14) Uani 1 1 d . . . . .
H118 H 0.406087 0.557053 0.085196 0.058 Uiso 1 1 calc R U . . .
C120 C -0.0859(4) 0.1634(3) 0.2481(3) 0.0487(14) Uani 1 1 d . . . . .
H12F H -0.128357 0.160506 0.281552 0.058 Uiso 1 1 calc R U . . .
H12G H -0.048202 0.128509 0.248732 0.058 Uiso 1 1 calc R U . . .
C123 C 0.5693(4) 0.2076(3) -0.0681(3) 0.0463(14) Uani 1 1 d . . . . .
H12H H 0.544324 0.244622 -0.048486 0.056 Uiso 1 1 calc R U . . .
H12I H 0.543424 0.199753 -0.100362 0.056 Uiso 1 1 calc R U . . .
C125 C 0.2290(4) -0.0847(3) 0.2037(3) 0.0577(18) Uani 1 1 d . . . . .
H12J H 0.246918 -0.096106 0.163357 0.069 Uiso 1 1 calc R U . . .
H12K H 0.172063 -0.089687 0.213899 0.069 Uiso 1 1 calc R U . . .
C127 C 0.0063(4) -0.0252(3) 0.1441(3) 0.0474(14) Uani 1 1 d . . . . .
H12L H 0.014779 -0.067073 0.156648 0.057 Uiso 1 1 calc R U . . .
H12M H 0.042486 -0.019454 0.107672 0.057 Uiso 1 1 calc R U . . .
C129 C 0.6037(4) 0.0320(3) 0.0214(3) 0.0452(14) Uani 1 1 d . . . . .
H12N H 0.605415 0.038404 -0.019598 0.054 Uiso 1 1 calc R U . . .
H12O H 0.572335 -0.003038 0.033535 0.054 Uiso 1 1 calc R U . . .
C130 C 0.3202(4) 0.5141(3) 0.0598(3) 0.0493(15) Uani 1 1 d . . . . .
H130 H 0.282398 0.546866 0.066900 0.059 Uiso 1 1 calc R U . . .
C131 C 0.5235(4) 0.3098(3) 0.1061(3) 0.0487(15) Uani 1 1 d . . . . .
H13E H 0.528940 0.285254 0.139864 0.058 Uiso 1 1 calc R U . . .
H13F H 0.494155 0.348095 0.119003 0.058 Uiso 1 1 calc R U . . .
C132 C 0.5232(4) 0.1590(3) 0.2285(3) 0.0557(17) Uani 1 1 d . . . . .
H13G H 0.552975 0.195516 0.228226 0.067 Uiso 1 1 calc R U . . .
H13H H 0.515185 0.142609 0.267531 0.067 Uiso 1 1 calc R U . . .
C133 C -0.1195(4) 0.1608(3) 0.1949(3) 0.0565(17) Uani 1 1 d . . . . .
H13I H -0.138364 0.120177 0.191525 0.068 Uiso 1 1 calc R U . . .
H13J H -0.077489 0.166981 0.161748 0.068 Uiso 1 1 calc R U . . .
C137 C 0.6756(4) 0.2618(3) -0.1340(3) 0.0594(17) Uani 1 1 d . . . . .
H13K H 0.731392 0.255259 -0.151924 0.071 Uiso 1 1 calc R U . . .
H13L H 0.644160 0.257142 -0.163729 0.071 Uiso 1 1 calc R U . . .
C139 C 0.4028(4) -0.1640(3) 0.2605(3) 0.0571(17) Uani 1 1 d . . . . .
H13M H 0.459197 -0.164480 0.245930 0.086 Uiso 1 1 calc R U . . .
H13N H 0.385225 -0.204969 0.259958 0.086 Uiso 1 1 calc R U . . .
H13O H 0.391421 -0.148663 0.299488 0.086 Uiso 1 1 calc R U . . .
C140 C -0.0782(5) -0.0149(3) 0.1353(4) 0.0645(19) Uani 1 1 d . . . . .
H14I H -0.114092 -0.017761 0.172288 0.077 Uiso 1 1 calc R U . . .
H14J H -0.085507 0.026175 0.120385 0.077 Uiso 1 1 calc R U . . .
C144 C 0.6615(5) 0.3240(4) -0.1108(4) 0.075(2) Uani 1 1 d . . . . .
H14K H 0.679811 0.352776 -0.140745 0.112 Uiso 1 1 calc R U . . .
H14L H 0.689959 0.328041 -0.079686 0.112 Uiso 1 1 calc R U . . .
H14M H 0.605504 0.332097 -0.096552 0.112 Uiso 1 1 calc R U . . .
C145 C -0.0799(4) 0.4471(3) -0.0532(3) 0.0590(17) Uani 1 1 d . . . . .
H14N H -0.023359 0.449911 -0.068233 0.071 Uiso 1 1 calc R U . . .
H14O H -0.107502 0.483249 -0.065785 0.071 Uiso 1 1 calc R U . . .
C146 C 0.6853(4) 0.0204(3) 0.0325(3) 0.0553(17) Uani 1 1 d . . . . .
H14P H 0.705266 -0.020566 0.019154 0.066 Uiso 1 1 calc R U . . .
H14Q H 0.684329 0.022382 0.073767 0.066 Uiso 1 1 calc R U . . .
C147 C 0.2802(5) 0.4530(4) -0.1800(3) 0.072(2) Uani 1 1 d . . . . .
H14R H 0.288668 0.412363 -0.197201 0.086 Uiso 1 1 calc R U . . .
H14S H 0.329148 0.463157 -0.168126 0.086 Uiso 1 1 calc R U . . .
C149 C 0.5707(5) 0.1142(4) 0.1899(4) 0.069(2) Uani 1 1 d . . . . .
H14T H 0.586490 0.133063 0.152375 0.082 Uiso 1 1 calc R U . . .
H14U H 0.537795 0.080615 0.185084 0.082 Uiso 1 1 calc R U . . .
C150 C 0.1077(5) -0.0352(3) 0.3885(4) 0.079(3) Uani 1 1 d . . . . .
H15K H 0.079027 -0.056497 0.364217 0.119 Uiso 1 1 calc R U . . .
H15L H 0.071461 -0.020464 0.422536 0.119 Uiso 1 1 calc R U . . .
H15M H 0.148063 -0.062675 0.399512 0.119 Uiso 1 1 calc R U . . .
C152 C 0.0911(5) 0.3204(4) -0.1601(3) 0.069(2) Uani 1 1 d . . . . .
H15N H 0.042903 0.298432 -0.148933 0.082 Uiso 1 1 calc R U . . .
H15O H 0.099968 0.341951 -0.126259 0.082 Uiso 1 1 calc R U . . .
C153 C -0.0686(4) 0.1911(4) -0.0824(3) 0.0555(17) Uani 1 1 d . . . . .
H15P H -0.020917 0.205537 -0.106655 0.067 Uiso 1 1 calc R U . . .
H15Q H -0.063121 0.146643 -0.081534 0.067 Uiso 1 1 calc R U . . .
C154 C -0.1378(5) 0.2098(4) -0.1085(4) 0.077(2) Uani 1 1 d . . . . .
H15R H -0.128760 0.195387 -0.147711 0.116 Uiso 1 1 calc R U . . .
H15S H -0.145129 0.253772 -0.107893 0.116 Uiso 1 1 calc R U . . .
H15T H -0.184552 0.192449 -0.086764 0.116 Uiso 1 1 calc R U . . .
C156 C -0.1077(6) 0.3912(4) -0.0783(3) 0.076(2) Uani 1 1 d . . . . .
H15U H -0.106149 0.397190 -0.118933 0.114 Uiso 1 1 calc R U . . .
H15V H -0.161326 0.384443 -0.059312 0.114 Uiso 1 1 calc R U . . .
H15W H -0.073463 0.356092 -0.072700 0.114 Uiso 1 1 calc R U . . .
C163 C -0.1858(4) 0.2069(4) 0.1934(3) 0.0628(18) Uani 1 1 d . . . . .
H16T H -0.168300 0.247452 0.199067 0.075 Uiso 1 1 calc R U . . .
H16U H -0.229681 0.199045 0.224770 0.075 Uiso 1 1 calc R U . . .
C167 C 0.6034(5) 0.3219(4) 0.0717(4) 0.072(2) Uani 1 1 d . . . . .
H16V H 0.597424 0.343787 0.036576 0.086 Uiso 1 1 calc R U . . .
H16W H 0.633426 0.283332 0.060782 0.086 Uiso 1 1 calc R U . . .
C170 C 0.6431(5) 0.0887(4) 0.2093(4) 0.084(3) Uani 1 1 d . . . . .
H17T H 0.666996 0.055428 0.184198 0.125 Uiso 1 1 calc R U . . .
H17U H 0.629059 0.073826 0.248171 0.125 Uiso 1 1 calc R U . . .
H17V H 0.680329 0.120153 0.207955 0.125 Uiso 1 1 calc R U . . .
C176 C 0.2619(7) 0.4981(5) -0.2241(3) 0.101(4) Uani 1 1 d . . . . .
H17W H 0.308957 0.502970 -0.253031 0.151 Uiso 1 1 calc R U . . .
H17X H 0.244406 0.536992 -0.205810 0.151 Uiso 1 1 calc R U . . .
H17Y H 0.220576 0.483565 -0.242067 0.151 Uiso 1 1 calc R U . . .
C177 C 0.7401(5) 0.0669(5) 0.0018(5) 0.093(3) Uani 1 1 d . . . . .
H17Z H 0.737703 0.066514 -0.039078 0.112 Uiso 1 1 calc R U . . .
H H 0.720962 0.107458 0.016733 0.112 Uiso 1 1 calc R U . . .
C178 C -0.0993(6) -0.0605(4) 0.0942(5) 0.102(4) Uani 1 1 d . . . . .
H17 H -0.065440 -0.056667 0.056980 0.153 Uiso 1 1 calc R U . . .
HA H -0.153960 -0.052648 0.090576 0.153 Uiso 1 1 calc R U . . .
HB H -0.092196 -0.101260 0.108710 0.153 Uiso 1 1 calc R U . . .
C179 C 0.0793(8) 0.3654(5) -0.2046(5) 0.112(4) Uani 1 1 d . . . . .
H1 H 0.074278 0.344368 -0.239325 0.169 Uiso 1 1 calc R U . . .
HC H 0.124126 0.390688 -0.212659 0.169 Uiso 1 1 calc R U . . .
HD H 0.031618 0.390680 -0.191154 0.169 Uiso 1 1 calc R U . . .
C181 C 0.6477(6) 0.3599(6) 0.1073(5) 0.106(4) Uani 1 1 d . . . . .
H18O H 0.616407 0.397779 0.118644 0.128 Uiso 1 1 calc R U . . .
H18P H 0.652911 0.337536 0.142321 0.128 Uiso 1 1 calc R U . . .
C184 C 0.7247(8) 0.3743(8) 0.0779(6) 0.166(7) Uani 1 1 d . . . . .
H18Q H 0.746345 0.342151 0.050879 0.249 Uiso 1 1 calc R U . . .
H18R H 0.758912 0.378283 0.105421 0.249 Uiso 1 1 calc R U . . .
H18S H 0.720942 0.412335 0.057454 0.249 Uiso 1 1 calc R U . . .
C185 C 0.8225(7) 0.0561(6) 0.0080(5) 0.113(4) Uani 1 1 d . U . . .
H18T H 0.854572 0.085607 -0.014596 0.170 Uiso 1 1 calc R U . . .
H18U H 0.841299 0.015455 -0.005197 0.170 Uiso 1 1 calc R U . . .
H18V H 0.826126 0.060256 0.047997 0.170 Uiso 1 1 calc R U . . .
C188 C -0.2146(6) 0.2052(6) 0.1364(4) 0.100(3) Uani 1 1 d . . . . .
H18W H -0.172523 0.216232 0.105553 0.149 Uiso 1 1 calc R U . . .
H18X H -0.259740 0.233746 0.137818 0.149 Uiso 1 1 calc R U . . .
H18Y H -0.229638 0.164534 0.129798 0.149 Uiso 1 1 calc R U . . .
Pt2 Pt 0.37006(2) 0.13521(2) 0.53374(2) 0.02870(6) Uani 1 1 d . . . . .
Cl1 Cl 0.38884(9) 0.03115(6) 0.52373(5) 0.0396(3) Uani 1 1 d . . . . .
Cl4 Cl 0.35212(9) 0.11882(6) 0.63159(5) 0.0438(3) Uani 1 1 d . . . . .
S2 S 0.53095(9) 0.34648(6) 0.26772(6) 0.0399(3) Uani 1 1 d . . . . .
S5 S 0.01179(8) 0.35696(6) 0.52186(6) 0.0406(3) Uani 1 1 d . . . . .
S7 S 0.16346(8) 0.32611(6) 0.31578(5) 0.0377(3) Uani 1 1 d . . . . .
S8 S 0.32365(10) 0.46782(7) 0.39781(6) 0.0454(3) Uani 1 1 d . . . . .
P1 P 0.37763(8) 0.14645(6) 0.43980(5) 0.0278(2) Uani 1 1 d . . . . .
P2 P 0.33962(8) 0.23327(6) 0.55229(5) 0.0307(3) Uani 1 1 d . . . . .
O2 O 0.1592(2) 0.18145(16) 0.61985(15) 0.0378(8) Uani 1 1 d . . . . .
O5 O 0.0830(2) 0.21637(18) 0.41358(16) 0.0415(9) Uani 1 1 d . . . . .
O6 O 0.5825(2) 0.17187(18) 0.41166(15) 0.0390(9) Uani 1 1 d . . . . .
O8 O 0.2500(2) 0.42927(17) 0.22565(15) 0.0405(9) Uani 1 1 d . . . . .
O9 O 0.1639(2) 0.14257(17) 0.45814(16) 0.0388(8) Uani 1 1 d . . . . .
O12 O 0.4075(3) 0.43347(18) 0.19648(16) 0.0459(10) Uani 1 1 d . . . . .
O18 O 0.5022(3) 0.40205(19) 0.42414(19) 0.0503(10) Uani 1 1 d . . . . .
O19 O 0.0215(2) 0.24073(19) 0.61158(17) 0.0448(9) Uani 1 1 d . . . . .
O20 O 0.5059(2) 0.30527(18) 0.48944(17) 0.0435(9) Uani 1 1 d . . . . .
O21 O 0.0141(3) 0.48584(18) 0.43723(17) 0.0466(10) Uani 1 1 d . . . . .
O23 O 0.6426(2) 0.25156(19) 0.3421(2) 0.0505(10) Uani 1 1 d . . . . .
O24 O 0.1476(3) 0.53401(18) 0.39174(18) 0.0512(11) Uani 1 1 d . . . . .
C2 C 0.4488(3) 0.1992(2) 0.40020(19) 0.0281(10) Uani 1 1 d . . . . .
C4 C 0.2284(3) 0.2942(2) 0.5153(2) 0.0345(11) Uani 1 1 d . . . . .
C6 C 0.3682(3) 0.2955(2) 0.5003(2) 0.0334(11) Uani 1 1 d . . . . .
C10 C 0.2087(3) 0.1827(2) 0.4263(2) 0.0326(11) Uani 1 1 d . . . . .
C12 C 0.2986(3) 0.3186(2) 0.4872(2) 0.0359(11) Uani 1 1 d . . . . .
C14 C 0.4038(3) 0.2371(2) 0.3717(2) 0.0337(11) Uani 1 1 d . . . . .
C15 C 0.4372(3) 0.2796(2) 0.3349(2) 0.0346(11) Uani 1 1 d . . . . .
C16 C 0.2335(3) 0.2498(2) 0.5554(2) 0.0336(11) Uani 1 1 d . . . . .
C17 C 0.1619(3) 0.2297(2) 0.5847(2) 0.0335(11) Uani 1 1 d . . . . .
C19 C 0.5158(3) 0.2877(2) 0.3210(2) 0.0349(11) Uani 1 1 d . . . . .
C22 C 0.2904(3) 0.1858(2) 0.4187(2) 0.0313(10) Uani 1 1 d . . . . .
C32 C 0.5292(3) 0.2060(2) 0.3890(2) 0.0321(11) Uani 1 1 d . . . . .
C33 C 0.3900(3) 0.3180(3) 0.3062(2) 0.0372(12) Uani 1 1 d . . . . .
C34 C 0.1604(3) 0.2249(2) 0.3984(2) 0.0326(11) Uani 1 1 d . . . . .
C37 C 0.1546(3) 0.3707(2) 0.4718(2) 0.0359(11) Uani 1 1 d . . . . .
C38 C 0.1574(3) 0.3200(2) 0.5069(2) 0.0359(11) Uani 1 1 d . . . . .
C41 C 0.3217(3) 0.2308(2) 0.3815(2) 0.0330(11) Uani 1 1 d . . . . .
C42 C 0.2227(4) 0.3947(3) 0.4453(2) 0.0390(12) Uani 1 1 d . . . . .
C47 C 0.0866(3) 0.3052(2) 0.5387(2) 0.0354(11) Uani 1 1 d . . . . .
C50 C 0.3637(3) 0.2649(2) 0.6162(2) 0.0359(12) Uani 1 1 d . . . . .
C51 C 0.0887(3) 0.2583(2) 0.5776(2) 0.0347(11) Uani 1 1 d . . . . .
C55 C 0.3108(3) 0.3122(3) 0.3166(2) 0.0375(12) Uani 1 1 d . . . . .
C57 C 0.0797(4) 0.4526(2) 0.4419(2) 0.0402(13) Uani 1 1 d . . . . .
C60 C 0.2763(3) 0.2688(2) 0.3539(2) 0.0348(11) Uani 1 1 d . . . . .
C62 C 0.2610(3) 0.3482(3) 0.2903(2) 0.0382(12) Uani 1 1 d . . . . .
C63 C 0.0814(3) 0.3985(3) 0.4727(2) 0.0380(12) Uani 1 1 d . . . . .
C64 C 0.2956(3) 0.3688(2) 0.4533(2) 0.0377(12) Uani 1 1 d . . . . .
C66 C 0.2242(4) 0.4492(3) 0.4181(2) 0.0426(13) Uani 1 1 d . . . . .
C67 C 0.5639(3) 0.2505(2) 0.3488(2) 0.0352(11) Uani 1 1 d . . . . .
C70 C 0.1641(4) 0.1952(3) 0.6779(2) 0.0433(13) Uani 1 1 d . . . . .
H70A H 0.124717 0.227716 0.693031 0.052 Uiso 1 1 calc R U . . .
H70B H 0.216510 0.208766 0.679683 0.052 Uiso 1 1 calc R U . . .
C71 C 0.3996(3) 0.0821(2) 0.3919(2) 0.0328(11) Uani 1 1 d . . . . .
C72 C 0.3793(4) 0.3952(2) 0.2390(2) 0.0395(12) Uani 1 1 d . . . . .
C74 C 0.3596(4) 0.4012(2) 0.4315(2) 0.0385(12) Uani 1 1 d . . . . .
C75 C 0.0297(3) 0.2580(3) 0.3923(2) 0.0425(13) Uani 1 1 d . . . . .
H75A H 0.034544 0.252425 0.350938 0.051 Uiso 1 1 calc R U . . .
H75B H 0.041936 0.299820 0.399333 0.051 Uiso 1 1 calc R U . . .
C76 C 0.2960(4) 0.3904(2) 0.2518(2) 0.0373(12) Uani 1 1 d . . . . .
C77 C 0.4313(4) 0.3789(2) 0.4436(2) 0.0390(12) Uani 1 1 d . . . . .
C80 C 0.4273(4) 0.3582(3) 0.2683(2) 0.0401(12) Uani 1 1 d . . . . .
C82 C 0.4345(3) 0.3263(3) 0.4791(2) 0.0379(12) Uani 1 1 d . . . . .
C85 C 0.3168(4) 0.3122(3) 0.6434(2) 0.0457(14) Uani 1 1 d . . . . .
H85 H 0.270483 0.325399 0.630555 0.055 Uiso 1 1 calc R U . . .
C86 C 0.1379(4) 0.0623(3) 0.5231(3) 0.0454(14) Uani 1 1 d . . . . .
H86A H 0.113941 0.040372 0.495733 0.055 Uiso 1 1 calc R U . . .
H86B H 0.096555 0.089178 0.545699 0.055 Uiso 1 1 calc R U . . .
C87 C 0.2291(4) 0.4028(3) 0.1757(2) 0.0489(15) Uani 1 1 d . . . . .
H87A H 0.217137 0.360207 0.183070 0.059 Uiso 1 1 calc R U . . .
H87B H 0.273203 0.404223 0.143115 0.059 Uiso 1 1 calc R U . . .
C90 C 0.4656(3) 0.0439(2) 0.3929(2) 0.0350(11) Uani 1 1 d . . . . .
H90 H 0.495891 0.048914 0.421232 0.042 Uiso 1 1 calc R U . . .
C91 C 0.1952(3) 0.2676(2) 0.3610(2) 0.0337(11) Uani 1 1 d . . . . .
C94 C 0.2002(3) 0.0998(2) 0.4910(2) 0.0381(12) Uani 1 1 d . . . . .
H94A H 0.226222 0.120801 0.517760 0.046 Uiso 1 1 calc R U . . .
H94B H 0.239977 0.073890 0.465908 0.046 Uiso 1 1 calc R U . . .
C95 C 0.1514(4) 0.4785(3) 0.4158(2) 0.0440(14) Uani 1 1 d . . . . .
C97 C 0.3553(3) 0.0745(2) 0.3502(2) 0.0366(12) Uani 1 1 d . . . . .
H97 H 0.309778 0.099838 0.349586 0.044 Uiso 1 1 calc R U . . .
C98 C 0.1590(4) 0.4380(3) 0.1627(2) 0.0458(14) Uani 1 1 d . . . . .
H98A H 0.151372 0.426233 0.124575 0.055 Uiso 1 1 calc R U . . .
H98B H 0.169494 0.481233 0.161390 0.055 Uiso 1 1 calc R U . . .
C99 C 0.4872(4) -0.0016(3) 0.3526(2) 0.0422(13) Uani 1 1 d . . . . .
H99 H 0.531432 -0.028160 0.354004 0.051 Uiso 1 1 calc R U . . .
C100 C 0.5035(4) 0.4567(3) 0.3929(3) 0.0510(15) Uani 1 1 d D . . . .
H10A H 0.484183 0.490797 0.418985 0.061 Uiso 0.5 1 calc R U P A 1
H10B H 0.468704 0.454907 0.364964 0.061 Uiso 0.5 1 calc R U P A 1
H10C H 0.465197 0.486705 0.414292 0.061 Uiso 0.5 1 calc R U P B 2
H10D H 0.487686 0.449400 0.356221 0.061 Uiso 0.5 1 calc R U P B 2
C101 C 0.1489(4) 0.1387(3) 0.7125(3) 0.0556(17) Uani 1 1 d . . . . .
H10E H 0.157970 0.146106 0.751265 0.067 Uiso 1 1 calc R U . . .
H10F H 0.187135 0.106246 0.695455 0.067 Uiso 1 1 calc R U . . .
C102 C 0.6333(3) 0.1336(3) 0.4917(2) 0.0394(12) Uani 1 1 d . . . . .
H10G H 0.674478 0.162755 0.482939 0.047 Uiso 1 1 calc R U . . .
H10H H 0.653153 0.095958 0.470821 0.047 Uiso 1 1 calc R U . . .
C106 C -0.0520(4) 0.2470(3) 0.4220(3) 0.0503(15) Uani 1 1 d . . . . .
H10I H -0.055812 0.253489 0.463123 0.060 Uiso 1 1 calc R U . . .
H10J H -0.088402 0.277086 0.408646 0.060 Uiso 1 1 calc R U . . .
C107 C 0.6888(4) 0.0891(3) 0.5732(3) 0.0566(17) Uani 1 1 d . . . . .
H10K H 0.701931 0.050597 0.553145 0.085 Uiso 1 1 calc R U . . .
H10L H 0.675698 0.081761 0.614096 0.085 Uiso 1 1 calc R U . . .
H10M H 0.733645 0.114349 0.564958 0.085 Uiso 1 1 calc R U . . .
C109 C 0.4437(4) -0.0081(3) 0.3102(3) 0.0478(15) Uani 1 1 d . . . . .
H109 H 0.459141 -0.038320 0.281941 0.057 Uiso 1 1 calc R U . . .
C111 C 0.1688(4) 0.0176(3) 0.5622(3) 0.0501(15) Uani 1 1 d . . . . .
H11A H 0.194009 0.039273 0.588971 0.060 Uiso 1 1 calc R U . . .
H11B H 0.208901 -0.010239 0.539558 0.060 Uiso 1 1 calc R U . . .
C117 C 0.0843(4) 0.4293(3) 0.2048(3) 0.0509(15) Uani 1 1 d . . . . .
H11C H 0.074020 0.386054 0.206632 0.061 Uiso 1 1 calc R U . . .
H11D H 0.091333 0.441903 0.242846 0.061 Uiso 1 1 calc R U . . .
C119 C 0.5639(4) 0.1578(3) 0.4703(2) 0.0503(15) Uani 1 1 d . . . . .
H11E H 0.523521 0.127784 0.476492 0.060 Uiso 1 1 calc R U . . .
H11F H 0.542142 0.194521 0.491974 0.060 Uiso 1 1 calc R U . . .
C121 C 0.3366(5) 0.3402(3) 0.6888(3) 0.0589(18) Uani 1 1 d . . . . .
H121 H 0.303955 0.372607 0.707204 0.071 Uiso 1 1 calc R U . . .
C122 C 0.4313(4) 0.2463(3) 0.6347(3) 0.0460(14) Uani 1 1 d . . . . .
H122 H 0.464363 0.214370 0.615934 0.055 Uiso 1 1 calc R U . . .
C124 C 0.3785(4) 0.0294(3) 0.3092(2) 0.0443(14) Uani 1 1 d . . . . .
H124 H 0.348840 0.024529 0.280452 0.053 Uiso 1 1 calc R U . . .
C126 C 0.0144(5) 0.4645(4) 0.1901(3) 0.0634(18) Uani 1 1 d . . . . .
H12A H 0.004522 0.450153 0.153761 0.095 Uiso 1 1 calc R U . . .
H12B H 0.024648 0.507315 0.187074 0.095 Uiso 1 1 calc R U . . .
H12C H -0.031517 0.458833 0.219784 0.095 Uiso 1 1 calc R U . . .
C128 C 0.6200(4) 0.1205(4) 0.5539(3) 0.0586(18) Uani 1 1 d . . . . .
H12D H 0.574625 0.095148 0.563624 0.070 Uiso 1 1 calc R U . . .
H12E H 0.606643 0.158815 0.574963 0.070 Uiso 1 1 calc R U . . .
C134 C 0.4032(5) 0.3218(3) 0.7078(3) 0.0590(18) Uani 1 1 d . . . . .
H134 H 0.416895 0.341339 0.739238 0.071 Uiso 1 1 calc R U . . .
C135 C 0.4505(4) 0.2746(3) 0.6808(3) 0.0549(17) Uani 1 1 d . . . . .
H135 H 0.496600 0.261530 0.694071 0.066 Uiso 1 1 calc R U . . .
C136 C 0.7604(4) 0.3036(3) 0.3301(3) 0.0529(16) Uani 1 1 d . . . . .
H13A H 0.788800 0.264946 0.317086 0.064 Uiso 1 1 calc R U . . .
H13B H 0.758834 0.307415 0.371309 0.064 Uiso 1 1 calc R U . . .
C138 C 0.1460(5) 0.5334(3) 0.3331(3) 0.0551(17) Uani 1 1 d . . . . .
H13C H 0.101376 0.511034 0.326092 0.066 Uiso 1 1 calc R U . . .
H13D H 0.194774 0.513454 0.311771 0.066 Uiso 1 1 calc R U . . .
C141 C 0.5418(4) 0.3424(3) 0.5248(3) 0.0540(16) Uani 1 1 d . . . . .
H14A H 0.525274 0.331645 0.565206 0.065 Uiso 1 1 calc R U . . .
H14B H 0.526607 0.385384 0.519954 0.065 Uiso 1 1 calc R U . . .
C142 C 0.1378(5) 0.5979(3) 0.3138(3) 0.0610(18) Uani 1 1 d . U . . .
H14C H 0.088709 0.617046 0.335454 0.073 Uiso 1 1 calc R U . . .
H14D H 0.181665 0.619927 0.322501 0.073 Uiso 1 1 calc R U . . .
C143 C 0.4594(5) 0.4755(3) 0.2076(3) 0.065(2) Uani 1 1 d D . . . .
H14E H 0.474733 0.496856 0.171264 0.078 Uiso 0.5 1 calc R U P C 1
H14F H 0.506480 0.450993 0.213124 0.078 Uiso 0.5 1 calc R U P C 1
H14G H 0.491619 0.490451 0.172399 0.078 Uiso 0.5 1 calc R U P D 2
H14H H 0.493675 0.459130 0.233191 0.078 Uiso 0.5 1 calc R U P D 2
C151 C -0.0779(5) 0.1861(4) 0.4132(4) 0.070(2) Uani 1 1 d . . . . .
H15A H -0.045735 0.155897 0.430511 0.083 Uiso 1 1 calc R U . . .
H15B H -0.069456 0.177574 0.372079 0.083 Uiso 1 1 calc R U . . .
C155 C 0.6796(5) 0.3039(3) 0.3192(3) 0.0648(19) Uani 1 1 d . . . . .
H15C H 0.649196 0.340144 0.336585 0.078 Uiso 1 1 calc R U . . .
H15D H 0.680898 0.305428 0.277826 0.078 Uiso 1 1 calc R U . . .
C157 C 0.0675(5) 0.1171(4) 0.7168(3) 0.073(2) Uani 1 1 d . . . . .
H15E H 0.058058 0.110680 0.678012 0.087 Uiso 1 1 calc R U . . .
H15F H 0.064837 0.077785 0.736351 0.087 Uiso 1 1 calc R U . . .
C158 C -0.1137(5) 0.4977(4) 0.4179(4) 0.082(3) Uani 1 1 d . U . . .
H15G H -0.158610 0.474666 0.412597 0.098 Uiso 1 1 calc R U . . .
H15H H -0.132529 0.525950 0.449860 0.098 Uiso 1 1 calc R U . . .
C159 C 0.5891(8) 0.4666(8) 0.3614(6) 0.050(4) Uani 0.5 1 d D . P E 1
H15I H 0.606963 0.433028 0.334498 0.060 Uiso 0.5 1 calc R U P E 1
H15J H 0.589172 0.504280 0.339255 0.060 Uiso 0.5 1 calc R U P E 1
C161 C -0.1644(5) 0.1801(4) 0.4394(4) 0.077(2) Uani 1 1 d . . . . .
H16A H -0.196121 0.212049 0.424728 0.115 Uiso 1 1 calc R U . . .
H16B H -0.171884 0.183613 0.480714 0.115 Uiso 1 1 calc R U . . .
H16C H -0.180554 0.140811 0.429374 0.115 Uiso 1 1 calc R U . . .
C162 C 0.8856(5) 0.3602(4) 0.3106(4) 0.084(3) Uani 1 1 d . . . . .
H16D H 0.908349 0.396393 0.292659 0.126 Uiso 1 1 calc R U . . .
H16E H 0.918002 0.324561 0.295107 0.126 Uiso 1 1 calc R U . . .
H16F H 0.883110 0.362217 0.351585 0.126 Uiso 1 1 calc R U . . .
C164 C -0.0180(4) 0.1958(3) 0.5861(4) 0.068(2) Uani 1 1 d . . . . .
H16I H 0.009113 0.155598 0.586807 0.081 Uiso 0.5 1 calc R U P F 2
H16J H -0.020574 0.206335 0.546326 0.081 Uiso 0.5 1 calc R U P F 2
H16G H -0.014572 0.157314 0.606609 0.081 Uiso 0.5 1 calc R U P G 1
H16H H 0.008689 0.189130 0.546232 0.081 Uiso 0.5 1 calc R U P G 1
C165 C 0.1038(5) -0.0187(4) 0.5956(4) 0.078(2) Uani 1 1 d . . . . .
H16K H 0.078942 -0.040491 0.569194 0.117 Uiso 1 1 calc R U . . .
H16L H 0.064773 0.008576 0.618925 0.117 Uiso 1 1 calc R U . . .
H16M H 0.125957 -0.047552 0.620119 0.117 Uiso 1 1 calc R U . . .
C166 C -0.0529(5) 0.4546(3) 0.4344(5) 0.080(3) Uani 1 1 d . . . . .
H16N H -0.073174 0.436558 0.471715 0.096 Uiso 1 1 calc R U . . .
H16O H -0.039519 0.421798 0.406054 0.096 Uiso 1 1 calc R U . . .
C168 C 0.6315(5) 0.3307(4) 0.5058(4) 0.077(2) Uani 1 1 d . . . . .
H16P H 0.645904 0.287951 0.512567 0.092 Uiso 1 1 calc R U . . .
H16Q H 0.646350 0.338452 0.464668 0.092 Uiso 1 1 calc R U . . .
C169 C 0.1370(7) 0.6035(4) 0.2516(4) 0.088(3) Uani 1 1 d . U . . .
H16R H 0.093371 0.581389 0.242472 0.105 Uiso 1 1 calc R U . . .
H16S H 0.186394 0.585176 0.229573 0.105 Uiso 1 1 calc R U . . .
C171 C 0.0029(6) 0.1593(5) 0.7478(4) 0.090(3) Uani 1 1 d . . . . .
H17A H 0.002128 0.197471 0.727230 0.136 Uiso 1 1 calc R U . . .
H17B H 0.012008 0.166790 0.786114 0.136 Uiso 1 1 calc R U . . .
H17C H -0.047380 0.141129 0.750297 0.136 Uiso 1 1 calc R U . . .
C172 C -0.0885(7) 0.5333(5) 0.3660(4) 0.103(3) Uani 1 1 d . U . . .
H17D H -0.077232 0.506062 0.332733 0.124 Uiso 1 1 calc R U . . .
H17E H -0.039760 0.552650 0.368738 0.124 Uiso 1 1 calc R U . . .
C173 C 0.8038(6) 0.3560(4) 0.2987(4) 0.080(2) Uani 1 1 d . . . . .
H17F H 0.807153 0.350876 0.257364 0.095 Uiso 1 1 calc R U . . .
H17G H 0.773315 0.394273 0.310112 0.095 Uiso 1 1 calc R U . . .
C175 C -0.2337(5) 0.2496(5) 0.6404(5) 0.092(3) Uani 1 1 d . . . . .
H17K H -0.265553 0.284701 0.631356 0.138 Uiso 0.5 1 calc R U P H 2
H17L H -0.255289 0.212819 0.629367 0.138 Uiso 0.5 1 calc R U P H 2
H17M H -0.234126 0.248816 0.681260 0.138 Uiso 0.5 1 calc R U P H 2
H17H H -0.265463 0.255149 0.678497 0.138 Uiso 0.5 1 calc R U P I 1
H17I H -0.229381 0.288479 0.621016 0.138 Uiso 0.5 1 calc R U P I 1
H17J H -0.258566 0.221887 0.618820 0.138 Uiso 0.5 1 calc R U P I 1
C180 C 0.6755(6) 0.3699(4) 0.5373(4) 0.088(3) Uani 1 1 d . . . . .
H18A H 0.664915 0.358970 0.577960 0.105 Uiso 1 1 calc R U . . .
H18B H 0.656573 0.412352 0.534118 0.105 Uiso 1 1 calc R U . . .
C182 C -0.1008(8) 0.1970(6) 0.6234(7) 0.053(3) Uani 0.5 1 d . U P J 2
H18C H -0.097024 0.198481 0.663935 0.064 Uiso 0.5 1 calc R U P J 2
H18D H -0.126668 0.159997 0.616847 0.064 Uiso 0.5 1 calc R U P J 2
C183 C 0.7621(6) 0.3643(5) 0.5153(5) 0.110(4) Uani 1 1 d . . . . .
H18E H 0.773897 0.382936 0.477783 0.165 Uiso 1 1 calc R U . . .
H18F H 0.779736 0.321630 0.512365 0.165 Uiso 1 1 calc R U . . .
H18G H 0.789045 0.384548 0.541362 0.165 Uiso 1 1 calc R U . . .
C186 C -0.1517(7) 0.5825(5) 0.3571(5) 0.104(3) Uani 1 1 d . U . . .
H18H H -0.127696 0.612944 0.330755 0.156 Uiso 1 1 calc R U . . .
H18I H -0.174778 0.601463 0.393509 0.156 Uiso 1 1 calc R U . . .
H18J H -0.192527 0.564067 0.341272 0.156 Uiso 1 1 calc R U . . .
C187 C 0.6039(11) 0.4999(10) 0.4380(8) 0.071(5) Uani 0.5 1 d . U P E 2
H18K H 0.565843 0.531259 0.457295 0.085 Uiso 0.5 1 calc R U P E 2
H18L H 0.604278 0.465045 0.463792 0.085 Uiso 0.5 1 calc R U P E 2
C189 C 0.1274(8) 0.6706(6) 0.2346(5) 0.098(3) Uani 1 1 d . U . . .
H18M H 0.175(8) 0.672(6) 0.223(5) 0.147 Uiso 1 1 d . U . . .
H18N H 0.071(8) 0.687(6) 0.259(5) 0.147 Uiso 1 1 d . U . . .
C190 C 0.6467(7) 0.4704(5) 0.4022(5) 0.043(3) Uani 0.5 1 d D . P E 1
H19A H 0.649708 0.431241 0.421798 0.052 Uiso 0.5 1 calc R U P E 1
H19B H 0.699203 0.476669 0.379581 0.052 Uiso 0.5 1 calc R U P E 1
C191 C -0.1499(9) 0.2534(7) 0.6081(7) 0.060(3) Uani 0.5 1 d . U P J 2
H19C H -0.127712 0.290523 0.618858 0.072 Uiso 0.5 1 calc R U P J 2
H19D H -0.148949 0.254401 0.566785 0.072 Uiso 0.5 1 calc R U P J 2
C192 C 0.3896(9) 0.5687(7) 0.2355(6) 0.065(4) Uani 0.5 1 d D U P K 1
H19E H 0.339930 0.549647 0.234840 0.078 Uiso 0.5 1 calc R U P K 1
H19F H 0.408581 0.585220 0.197375 0.078 Uiso 0.5 1 calc R U P K 1
C193 C 0.4498(8) 0.5209(5) 0.2494(5) 0.050(3) Uani 0.5 1 d D U P K 1
H19G H 0.500137 0.539121 0.249401 0.060 Uiso 0.5 1 calc R U P K 1
H19H H 0.431319 0.503712 0.287400 0.060 Uiso 0.5 1 calc R U P K 1
C194 C 0.3947(9) 0.5277(6) 0.2390(6) 0.054(3) Uani 0.5 1 d D U P K 2
H19I H 0.361837 0.542456 0.211908 0.064 Uiso 0.5 1 calc R U P K 2
H19J H 0.360263 0.509431 0.271459 0.064 Uiso 0.5 1 calc R U P K 2
C195 C 0.6263(12) 0.5197(7) 0.4466(7) 0.060(4) Uani 0.5 1 d D U P E 1
H19K H 0.665963 0.518737 0.470504 0.089 Uiso 0.5 1 calc R U P E 1
H19L H 0.624737 0.558837 0.427779 0.089 Uiso 0.5 1 calc R U P E 1
H19M H 0.575136 0.513312 0.470086 0.089 Uiso 0.5 1 calc R U P E 1
C196 C -0.1031(10) 0.2147(9) 0.5875(8) 0.071(4) Uani 0.5 1 d . U P J 1
H19N H -0.106417 0.253153 0.566953 0.086 Uiso 0.5 1 calc R U P J 1
H19O H -0.126759 0.183966 0.567607 0.086 Uiso 0.5 1 calc R U P J 1
C197 C -0.1475(11) 0.2219(9) 0.6453(8) 0.078(4) Uani 0.5 1 d . U P J 1
H19P H -0.121732 0.249475 0.667031 0.094 Uiso 0.5 1 calc R U P J 1
H19Q H -0.151049 0.182583 0.664825 0.094 Uiso 0.5 1 calc R U P J 1
N1 N 0.8203(6) 0.0329(4) 0.2728(4) 0.107(3) Uani 1 1 d . . . . .
C148 C 0.7657(5) 0.0399(4) 0.3055(3) 0.0626(19) Uani 1 1 d . . . . .
C160 C 0.6964(6) 0.0518(5) 0.3481(3) 0.086(3) Uani 1 1 d . . . . .
H16X H 0.651212 0.059145 0.329779 0.129 Uiso 1 1 calc R U . . .
H16Y H 0.702802 0.087260 0.370273 0.129 Uiso 1 1 calc R U . . .
HE H 0.688035 0.016947 0.373330 0.129 Uiso 1 1 calc R U . . .
C174 C 0.3735(7) 0.6234(5) 0.2818(5) 0.107(4) Uani 1 1 d D . . . .
H17N H 0.334790 0.652964 0.271571 0.161 Uiso 0.5 1 calc R U P K 1
H17O H 0.353714 0.607264 0.319571 0.161 Uiso 0.5 1 calc R U P K 1
H17P H 0.422333 0.642820 0.282124 0.161 Uiso 0.5 1 calc R U P K 1
H17Q H 0.397061 0.657822 0.295642 0.161 Uiso 0.5 1 calc R U P K 2
H17R H 0.345168 0.636730 0.252018 0.161 Uiso 0.5 1 calc R U P K 2
H17S H 0.337156 0.606149 0.313216 0.161 Uiso 0.5 1 calc R U P K 2
C198 C 0.6836(12) 0.5241(9) 0.4249(8) 0.083(5) Uani 0.5 1 d . . P E 2
H19R H 0.698639 0.536329 0.460208 0.124 Uiso 0.5 1 calc R U P E 2
H19S H 0.721337 0.492777 0.406224 0.124 Uiso 0.5 1 calc R U P E 2
H19T H 0.682968 0.558877 0.399739 0.124 Uiso 0.5 1 calc R U P E 2
C199 C 0.5790(10) 0.4802(8) 0.3827(8) 0.051(4) Uani 0.5 1 d . . P E 2
H19U H 0.579062 0.515226 0.357046 0.061 Uiso 0.5 1 calc R U P E 2
H19V H 0.617628 0.449181 0.363442 0.061 Uiso 0.5 1 calc R U P E 2
C200 C 0.4317(10) 0.5802(6) 0.2600(7) 0.063(4) Uani 0.5 1 d . . P K 2
H20A H 0.460851 0.566729 0.289857 0.075 Uiso 0.5 1 calc R U P K 2
H20B H 0.468887 0.597399 0.228479 0.075 Uiso 0.5 1 calc R U P K 2

loop_
_atom_site_aniso_label
_atom_site_aniso_U_11
_atom_site_aniso_U_22
_atom_site_aniso_U_33
_atom_site_aniso_U_23
_atom_site_aniso_U_13
_atom_site_aniso_U_12
Pt1 0.03270(12) 0.02529(11) 0.02554(10) -0.00037(7) -0.00752(8) -0.00301(8)
Cl2 0.0432(7) 0.0382(7) 0.0298(6) -0.0016(5) -0.0039(5) -0.0030(6)
Cl3 0.0507(8) 0.0291(6) 0.0376(6) 0.0008(5) -0.0039(5) -0.0103(6)
S1 0.0424(7) 0.0337(7) 0.0344(6) 0.0036(5) -0.0161(5) -0.0016(6)
S3 0.0354(7) 0.0395(7) 0.0404(7) 0.0006(5) -0.0058(5) -0.0023(6)
S4 0.0342(7) 0.0353(7) 0.0394(6) 0.0057(5) -0.0082(5) -0.0047(5)
S6 0.0471(8) 0.0402(7) 0.0325(6) 0.0057(5) -0.0087(5) -0.0009(6)
P3 0.0322(7) 0.0237(6) 0.0278(6) -0.0002(5) -0.0091(5) -0.0028(5)
P4 0.0333(7) 0.0266(6) 0.0268(6) -0.0006(5) -0.0072(5) -0.0031(5)
O1 0.033(2) 0.038(2) 0.047(2) 0.0029(17) -0.0053(16) 0.0013(16)
O3 0.041(2) 0.0302(19) 0.0353(18) 0.0039(14) -0.0160(15) -0.0032(16)
O4 0.041(2) 0.038(2) 0.0364(19) 0.0081(16) -0.0063(16) 0.0047(17)
O7 0.032(2) 0.037(2) 0.047(2) 0.0050(16) -0.0129(16) 0.0005(16)
O10 0.042(2) 0.052(2) 0.043(2) 0.0103(18) -0.0142(17) 0.0045(19)
O11 0.037(2) 0.041(2) 0.0392(19) -0.0015(16) -0.0103(16) -0.0048(17)
O13 0.058(3) 0.034(2) 0.039(2) 0.0053(16) -0.0172(18) -0.0070(18)
O14 0.039(2) 0.051(3) 0.060(3) 0.017(2) -0.0107(19) 0.0029(19)
O15 0.038(2) 0.037(2) 0.0393(19) -0.0070(16) -0.0154(16) 0.0054(16)
O16 0.042(2) 0.045(2) 0.040(2) 0.0081(17) -0.0092(17) -0.0067(18)
O17 0.045(2) 0.036(2) 0.045(2) -0.0012(17) 0.0038(17) -0.0059(18)
O22 0.056(3) 0.038(2) 0.0354(19) 0.0058(16) -0.0002(17) -0.0007(19)
O25 0.076(4) 0.071(4) 0.070(3) 0.002(3) -0.021(3) -0.003(3)
C1 0.038(3) 0.031(3) 0.030(2) 0.002(2) -0.010(2) -0.002(2)
C3 0.038(3) 0.029(3) 0.034(3) 0.002(2) -0.009(2) -0.001(2)
C5 0.035(3) 0.030(3) 0.030(2) -0.0032(19) -0.005(2) -0.004(2)
C7 0.038(3) 0.026(2) 0.026(2) -0.0012(18) -0.0083(19) -0.001(2)
C8 0.039(3) 0.028(3) 0.034(3) 0.001(2) -0.013(2) 0.000(2)
C9 0.036(3) 0.036(3) 0.037(3) -0.004(2) -0.015(2) 0.002(2)
C11 0.032(3) 0.028(3) 0.033(2) -0.0029(19) -0.005(2) -0.003(2)
C13 0.039(3) 0.028(3) 0.031(2) -0.001(2) -0.006(2) -0.002(2)
C18 0.042(3) 0.026(2) 0.030(2) 0.0008(19) -0.011(2) -0.002(2)
C20 0.038(3) 0.030(3) 0.034(3) -0.006(2) -0.008(2) -0.002(2)
C21 0.039(3) 0.030(3) 0.035(3) -0.007(2) -0.015(2) -0.001(2)
C23 0.039(3) 0.029(3) 0.033(2) -0.001(2) -0.015(2) 0.001(2)
C24 0.046(3) 0.022(2) 0.031(2) -0.0043(19) -0.008(2) -0.004(2)
C25 0.041(3) 0.034(3) 0.033(3) 0.003(2) -0.007(2) -0.001(2)
C26 0.043(3) 0.031(3) 0.035(3) -0.005(2) -0.014(2) 0.000(2)
C27 0.039(3) 0.033(3) 0.035(3) 0.000(2) -0.008(2) -0.006(2)
C28 0.043(3) 0.032(3) 0.031(2) -0.003(2) -0.011(2) -0.005(2)
C29 0.039(3) 0.027(2) 0.031(2) -0.0040(19) -0.013(2) 0.000(2)
C30 0.034(3) 0.034(3) 0.039(3) 0.006(2) -0.009(2) 0.000(2)
C31 0.043(3) 0.034(3) 0.027(2) -0.001(2) -0.009(2) -0.007(2)
C35 0.045(3) 0.030(3) 0.034(3) 0.003(2) -0.008(2) -0.005(2)
C36 0.039(3) 0.035(3) 0.034(3) -0.006(2) -0.008(2) 0.000(2)
C39 0.039(3) 0.036(3) 0.027(2) -0.004(2) -0.009(2) -0.001(2)
C40 0.034(3) 0.025(2) 0.036(3) -0.009(2) -0.010(2) 0.000(2)
C43 0.043(3) 0.031(3) 0.029(2) -0.003(2) -0.004(2) -0.003(2)
C44 0.040(3) 0.035(3) 0.031(2) -0.003(2) 0.000(2) -0.004(2)
C45 0.043(3) 0.032(3) 0.033(3) 0.001(2) -0.012(2) 0.002(2)
C46 0.038(3) 0.036(3) 0.033(3) 0.008(2) -0.008(2) -0.002(2)
C48 0.043(3) 0.031(3) 0.031(2) -0.001(2) -0.008(2) -0.002(2)
C49 0.033(3) 0.032(3) 0.036(3) -0.004(2) -0.006(2) -0.002(2)
C52 0.036(3) 0.030(3) 0.041(3) 0.004(2) -0.006(2) -0.002(2)
C53 0.038(3) 0.025(2) 0.031(2) 0.0017(19) -0.012(2) 0.001(2)
C54 0.043(3) 0.033(3) 0.035(3) 0.005(2) -0.006(2) -0.004(2)
C56 0.043(3) 0.033(3) 0.046(3) -0.008(2) -0.010(2) -0.001(2)
C58 0.046(3) 0.037(3) 0.034(3) 0.003(2) -0.012(2) 0.000(2)
C59 0.040(3) 0.031(3) 0.037(3) -0.001(2) -0.009(2) -0.003(2)
C61 0.036(3) 0.028(3) 0.035(3) -0.002(2) -0.014(2) 0.002(2)
C65 0.049(3) 0.032(3) 0.037(3) -0.002(2) -0.012(2) -0.006(2)
C68 0.052(3) 0.032(3) 0.031(3) -0.002(2) -0.003(2) -0.010(2)
C69 0.047(3) 0.029(3) 0.035(3) 0.003(2) -0.010(2) -0.004(2)
C73 0.030(3) 0.043(3) 0.030(2) 0.002(2) -0.007(2) -0.001(2)
C78 0.053(4) 0.040(3) 0.044(3) 0.009(2) -0.009(3) -0.010(3)
C79 0.058(4) 0.027(3) 0.036(3) -0.002(2) -0.014(3) 0.003(2)
C81 0.047(3) 0.040(3) 0.035(3) -0.001(2) -0.005(2) -0.005(3)
C83 0.037(3) 0.048(3) 0.040(3) -0.002(2) -0.010(2) -0.002(3)
C84 0.067(4) 0.042(3) 0.036(3) 0.002(2) -0.011(3) 0.005(3)
C88 0.040(3) 0.050(4) 0.041(3) -0.003(3) -0.010(2) 0.005(3)
C89 0.056(4) 0.037(3) 0.053(3) -0.002(3) -0.019(3) 0.000(3)
C92 0.056(4) 0.044(3) 0.055(4) 0.007(3) -0.015(3) -0.009(3)
C93 0.048(3) 0.040(3) 0.032(3) -0.001(2) -0.015(2) -0.002(3)
C96 0.045(4) 0.052(4) 0.055(4) -0.001(3) -0.012(3) -0.008(3)
C103 0.038(3) 0.050(3) 0.042(3) -0.001(3) -0.011(2) -0.002(3)
C104 0.064(4) 0.049(4) 0.038(3) 0.000(3) -0.022(3) 0.004(3)
C105 0.051(4) 0.044(3) 0.044(3) 0.000(3) -0.014(3) -0.016(3)
C108 0.034(3) 0.054(4) 0.054(3) 0.002(3) -0.013(3) -0.001(3)
C110 0.044(4) 0.050(4) 0.053(3) -0.008(3) -0.017(3) 0.015(3)
C112 0.057(4) 0.052(4) 0.043(3) -0.015(3) -0.017(3) -0.002(3)
C113 0.056(4) 0.043(4) 0.072(4) 0.016(3) -0.018(3) -0.002(3)
C114 0.067(4) 0.053(4) 0.041(3) 0.004(3) -0.028(3) -0.005(3)
C115 0.043(3) 0.044(3) 0.043(3) 0.006(2) -0.004(2) -0.004(3)
C116 0.068(4) 0.038(3) 0.047(3) -0.011(3) -0.017(3) 0.002(3)
C118 0.061(4) 0.040(3) 0.045(3) -0.005(3) -0.012(3) -0.013(3)
C120 0.048(4) 0.039(3) 0.055(3) 0.005(3) 0.001(3) -0.007(3)
C123 0.044(3) 0.041(3) 0.052(3) 0.004(3) -0.006(3) 0.004(3)
C125 0.062(4) 0.034(3) 0.084(5) 0.015(3) -0.029(4) -0.012(3)
C127 0.054(4) 0.037(3) 0.052(3) 0.003(3) -0.014(3) -0.004(3)
C129 0.044(3) 0.032(3) 0.061(4) -0.003(3) -0.015(3) 0.002(3)
C130 0.057(4) 0.032(3) 0.059(4) -0.015(3) -0.010(3) -0.002(3)
C131 0.049(4) 0.054(4) 0.048(3) 0.006(3) -0.020(3) -0.013(3)
C132 0.072(5) 0.052(4) 0.049(4) -0.002(3) -0.029(3) 0.001(3)
C133 0.055(4) 0.053(4) 0.058(4) -0.008(3) 0.000(3) -0.010(3)
C137 0.054(4) 0.060(4) 0.067(4) 0.009(3) -0.017(3) -0.008(3)
C139 0.057(4) 0.050(4) 0.067(4) -0.004(3) -0.022(3) 0.010(3)
C140 0.061(5) 0.055(4) 0.082(5) -0.005(4) -0.024(4) -0.007(4)
C144 0.070(5) 0.056(5) 0.102(6) -0.006(4) -0.019(5) -0.015(4)
C145 0.055(4) 0.062(4) 0.061(4) 0.010(3) -0.019(3) 0.006(3)
C146 0.046(4) 0.043(4) 0.079(5) -0.014(3) -0.021(3) 0.011(3)
C147 0.089(6) 0.070(5) 0.049(4) 0.017(4) 0.001(4) 0.004(4)
C149 0.064(5) 0.072(5) 0.079(5) -0.013(4) -0.038(4) 0.005(4)
C150 0.086(6) 0.050(4) 0.116(7) 0.034(4) -0.053(5) -0.012(4)
C152 0.078(5) 0.058(5) 0.077(5) 0.004(4) -0.035(4) 0.012(4)
C153 0.040(4) 0.071(5) 0.059(4) 0.000(3) -0.018(3) -0.004(3)
C154 0.061(5) 0.105(7) 0.075(5) -0.004(5) -0.037(4) -0.005(5)
C156 0.086(6) 0.083(6) 0.064(5) -0.010(4) -0.029(4) 0.001(5)
C163 0.054(4) 0.067(5) 0.066(4) -0.007(4) -0.009(3) -0.005(4)
C167 0.054(4) 0.084(6) 0.084(5) 0.013(4) -0.024(4) -0.024(4)
C170 0.075(6) 0.068(5) 0.117(7) -0.009(5) -0.045(5) 0.010(4)
C176 0.140(10) 0.097(7) 0.053(5) 0.034(5) 0.005(5) 0.008(7)
C177 0.051(5) 0.080(6) 0.147(9) 0.018(6) -0.017(5) -0.007(4)
C178 0.096(8) 0.071(6) 0.157(10) -0.026(6) -0.068(7) -0.002(5)
C179 0.161(11) 0.079(7) 0.118(8) 0.013(6) -0.086(8) 0.019(7)
C181 0.082(7) 0.151(10) 0.099(7) 0.024(7) -0.036(6) -0.056(7)
C184 0.134(11) 0.26(2) 0.124(11) 0.030(11) -0.039(9) -0.123(13)
C185 0.102(5) 0.111(5) 0.127(5) 0.004(4) -0.022(4) -0.008(4)
C188 0.095(7) 0.139(10) 0.070(6) 0.007(6) -0.028(5) -0.008(7)
Pt2 0.03326(12) 0.02741(11) 0.02657(10) 0.00058(8) -0.00996(8) 0.00292(8)
Cl1 0.0548(8) 0.0288(6) 0.0353(6) 0.0016(5) -0.0106(5) 0.0033(6)
Cl4 0.0627(9) 0.0400(7) 0.0280(6) 0.0012(5) -0.0111(6) 0.0111(6)
S2 0.0443(8) 0.0404(7) 0.0362(6) 0.0097(5) -0.0098(6) -0.0055(6)
S5 0.0407(8) 0.0372(7) 0.0464(7) -0.0026(6) -0.0169(6) 0.0075(6)
S7 0.0421(7) 0.0376(7) 0.0362(6) 0.0036(5) -0.0165(5) 0.0026(6)
S8 0.0570(9) 0.0339(7) 0.0462(7) 0.0073(6) -0.0130(7) 0.0002(6)
P1 0.0319(7) 0.0268(6) 0.0261(6) 0.0022(5) -0.0096(5) 0.0001(5)
P2 0.0368(7) 0.0274(6) 0.0292(6) -0.0006(5) -0.0117(5) 0.0039(5)
O2 0.047(2) 0.0298(19) 0.0374(19) 0.0019(15) -0.0128(16) 0.0021(17)
O5 0.034(2) 0.045(2) 0.047(2) 0.0113(17) -0.0140(17) 0.0009(17)
O6 0.036(2) 0.043(2) 0.0365(19) 0.0074(16) -0.0077(15) 0.0081(17)
O8 0.058(3) 0.034(2) 0.0341(19) 0.0021(15) -0.0222(17) 0.0045(18)
O9 0.035(2) 0.039(2) 0.044(2) 0.0097(16) -0.0132(16) -0.0036(17)
O12 0.064(3) 0.043(2) 0.0338(19) 0.0111(17) -0.0164(18) -0.011(2)
O18 0.045(2) 0.041(2) 0.066(3) 0.012(2) -0.014(2) -0.0083(19)
O19 0.042(2) 0.044(2) 0.049(2) 0.0008(18) -0.0090(18) -0.0056(18)
O20 0.042(2) 0.036(2) 0.055(2) -0.0032(18) -0.0180(18) 0.0035(17)
O21 0.055(3) 0.039(2) 0.050(2) -0.0034(18) -0.026(2) 0.0149(19)
O23 0.035(2) 0.044(2) 0.071(3) 0.013(2) -0.0067(19) -0.0023(18)
O24 0.076(3) 0.033(2) 0.048(2) 0.0041(17) -0.025(2) 0.009(2)
C2 0.034(3) 0.024(2) 0.026(2) 0.0024(18) -0.0049(19) -0.003(2)
C4 0.044(3) 0.032(3) 0.028(2) -0.002(2) -0.013(2) 0.006(2)
C6 0.039(3) 0.029(3) 0.034(3) -0.003(2) -0.013(2) 0.007(2)
C10 0.034(3) 0.033(3) 0.032(2) -0.001(2) -0.009(2) 0.001(2)
C12 0.035(3) 0.036(3) 0.036(3) 0.000(2) -0.009(2) 0.002(2)
C14 0.037(3) 0.034(3) 0.032(2) 0.002(2) -0.011(2) -0.001(2)
C15 0.039(3) 0.035(3) 0.032(3) 0.004(2) -0.013(2) -0.002(2)
C16 0.039(3) 0.030(3) 0.032(2) -0.003(2) -0.012(2) 0.004(2)
C17 0.044(3) 0.027(3) 0.031(2) -0.0014(19) -0.013(2) 0.006(2)
C19 0.042(3) 0.034(3) 0.030(2) 0.005(2) -0.009(2) -0.006(2)
C22 0.032(3) 0.034(3) 0.029(2) -0.002(2) -0.009(2) -0.001(2)
C32 0.038(3) 0.029(3) 0.031(2) -0.0019(19) -0.010(2) 0.002(2)
C33 0.045(3) 0.036(3) 0.032(3) 0.005(2) -0.010(2) 0.001(2)
C34 0.032(3) 0.034(3) 0.034(2) -0.001(2) -0.012(2) 0.001(2)
C37 0.043(3) 0.033(3) 0.033(3) 0.000(2) -0.014(2) 0.004(2)
C38 0.043(3) 0.032(3) 0.035(3) -0.003(2) -0.016(2) 0.004(2)
C41 0.038(3) 0.035(3) 0.029(2) 0.001(2) -0.012(2) -0.003(2)
C42 0.047(3) 0.034(3) 0.037(3) 0.000(2) -0.014(2) 0.005(2)
C47 0.039(3) 0.032(3) 0.038(3) -0.005(2) -0.016(2) 0.003(2)
C50 0.043(3) 0.035(3) 0.033(3) 0.005(2) -0.016(2) -0.003(2)
C51 0.040(3) 0.031(3) 0.035(3) -0.005(2) -0.011(2) 0.002(2)
C55 0.042(3) 0.039(3) 0.033(3) 0.006(2) -0.011(2) -0.001(2)
C57 0.054(3) 0.032(3) 0.038(3) -0.006(2) -0.021(3) 0.009(2)
C60 0.040(3) 0.031(3) 0.037(3) 0.004(2) -0.017(2) 0.000(2)
C62 0.046(3) 0.039(3) 0.033(3) -0.002(2) -0.017(2) 0.002(2)
C63 0.043(3) 0.035(3) 0.038(3) -0.005(2) -0.015(2) 0.004(2)
C64 0.045(3) 0.033(3) 0.036(3) 0.003(2) -0.013(2) 0.001(2)
C66 0.059(4) 0.035(3) 0.034(3) 0.000(2) -0.010(3) 0.004(3)
C67 0.033(3) 0.037(3) 0.037(3) 0.002(2) -0.010(2) -0.001(2)
C70 0.056(4) 0.042(3) 0.034(3) 0.001(2) -0.014(3) -0.004(3)
C71 0.036(3) 0.032(3) 0.031(2) 0.004(2) -0.008(2) -0.006(2)
C72 0.059(4) 0.031(3) 0.030(2) 0.003(2) -0.013(2) 0.000(3)
C74 0.049(3) 0.028(3) 0.037(3) 0.004(2) -0.008(2) 0.000(2)
C75 0.043(3) 0.041(3) 0.046(3) 0.000(2) -0.016(3) 0.005(3)
C76 0.051(3) 0.032(3) 0.033(3) 0.003(2) -0.019(2) 0.000(2)
C77 0.045(3) 0.031(3) 0.043(3) -0.002(2) -0.014(2) -0.002(2)
C80 0.050(3) 0.041(3) 0.031(3) 0.002(2) -0.012(2) -0.002(3)
C82 0.039(3) 0.035(3) 0.040(3) -0.004(2) -0.010(2) 0.002(2)
C85 0.056(4) 0.040(3) 0.044(3) -0.010(2) -0.020(3) 0.008(3)
C86 0.036(3) 0.044(3) 0.056(3) 0.012(3) -0.008(3) -0.005(3)
C87 0.067(4) 0.050(4) 0.031(3) -0.003(2) -0.019(3) 0.012(3)
C90 0.036(3) 0.036(3) 0.034(3) -0.002(2) -0.008(2) 0.002(2)
C91 0.039(3) 0.034(3) 0.030(2) 0.001(2) -0.014(2) 0.003(2)
C94 0.044(3) 0.029(3) 0.041(3) 0.004(2) -0.009(2) 0.003(2)
C95 0.065(4) 0.033(3) 0.036(3) -0.002(2) -0.019(3) 0.009(3)
C97 0.036(3) 0.034(3) 0.042(3) -0.003(2) -0.014(2) -0.001(2)
C98 0.062(4) 0.043(3) 0.035(3) -0.003(2) -0.019(3) 0.008(3)
C99 0.045(3) 0.042(3) 0.039(3) -0.009(2) -0.009(2) 0.008(3)
C100 0.061(4) 0.044(3) 0.051(3) 0.009(3) -0.017(3) -0.012(3)
C101 0.071(5) 0.048(4) 0.045(3) 0.009(3) -0.008(3) 0.002(3)
C102 0.035(3) 0.042(3) 0.040(3) 0.005(2) -0.007(2) 0.005(2)
C106 0.044(3) 0.051(4) 0.058(4) 0.000(3) -0.017(3) 0.006(3)
C107 0.060(4) 0.063(4) 0.051(4) 0.006(3) -0.023(3) 0.007(3)
C109 0.056(4) 0.044(3) 0.044(3) -0.021(3) -0.011(3) 0.002(3)
C111 0.047(4) 0.037(3) 0.063(4) 0.017(3) -0.006(3) -0.004(3)
C117 0.063(4) 0.047(4) 0.047(3) 0.002(3) -0.020(3) -0.005(3)
C119 0.054(4) 0.057(4) 0.040(3) 0.001(3) -0.014(3) 0.011(3)
C121 0.071(5) 0.052(4) 0.058(4) -0.016(3) -0.028(3) 0.010(3)
C122 0.054(4) 0.040(3) 0.048(3) -0.003(3) -0.021(3) 0.008(3)
C124 0.046(3) 0.050(3) 0.040(3) -0.013(3) -0.017(3) 0.000(3)
C126 0.059(4) 0.061(5) 0.071(5) 0.007(4) -0.016(4) 0.000(4)
C128 0.060(4) 0.075(5) 0.040(3) -0.001(3) -0.017(3) 0.023(4)
C134 0.088(5) 0.049(4) 0.051(4) -0.006(3) -0.041(4) -0.006(4)
C135 0.067(4) 0.051(4) 0.057(4) -0.001(3) -0.038(3) -0.001(3)
C136 0.045(4) 0.051(4) 0.065(4) -0.003(3) -0.013(3) -0.008(3)
C138 0.076(5) 0.047(4) 0.044(3) 0.000(3) -0.017(3) 0.005(3)
C141 0.058(4) 0.044(4) 0.069(4) 0.003(3) -0.032(3) -0.013(3)
C142 0.080(5) 0.050(4) 0.059(4) 0.011(3) -0.030(3) -0.007(3)
C143 0.096(6) 0.051(4) 0.058(4) 0.022(3) -0.033(4) -0.029(4)
C151 0.055(4) 0.077(5) 0.076(5) -0.022(4) -0.005(4) -0.012(4)
C155 0.065(5) 0.057(4) 0.075(5) 0.007(4) -0.017(4) -0.008(4)
C157 0.080(6) 0.069(5) 0.068(5) 0.022(4) -0.005(4) -0.023(4)
C158 0.077(5) 0.066(5) 0.117(6) -0.005(4) -0.057(5) 0.006(4)
C159 0.056(8) 0.041(9) 0.053(10) -0.019(7) -0.009(7) -0.006(7)
C161 0.056(5) 0.078(6) 0.094(6) -0.008(5) -0.001(4) -0.019(4)
C162 0.068(6) 0.069(6) 0.116(7) 0.002(5) -0.017(5) -0.022(4)
C164 0.050(4) 0.053(4) 0.100(6) -0.012(4) -0.013(4) -0.008(3)
C165 0.076(6) 0.067(5) 0.090(6) 0.033(4) -0.012(4) -0.017(4)
C166 0.078(6) 0.042(4) 0.136(8) -0.003(4) -0.067(6) 0.013(4)
C168 0.069(5) 0.062(5) 0.105(7) -0.008(5) -0.030(5) -0.008(4)
C169 0.123(7) 0.075(5) 0.072(5) 0.021(4) -0.035(5) -0.014(5)
C171 0.084(7) 0.103(8) 0.078(6) 0.024(5) -0.001(5) -0.003(6)
C172 0.114(7) 0.115(7) 0.087(5) -0.009(5) -0.051(5) 0.039(5)
C173 0.093(6) 0.059(5) 0.090(6) 0.020(4) -0.026(5) -0.008(5)
C175 0.064(5) 0.085(7) 0.126(8) 0.007(6) -0.013(5) 0.003(5)
C180 0.085(6) 0.081(6) 0.112(7) 0.003(5) -0.052(6) -0.012(5)
C182 0.045(6) 0.042(6) 0.069(7) 0.005(6) -0.006(6) 0.002(5)
C183 0.080(7) 0.118(9) 0.143(10) 0.006(7) -0.043(7) -0.031(6)
C186 0.106(5) 0.109(5) 0.102(5) 0.005(4) -0.040(4) 0.016(4)
C187 0.073(8) 0.081(9) 0.062(7) -0.008(7) -0.018(6) -0.019(7)
C189 0.116(5) 0.091(5) 0.095(5) 0.017(4) -0.036(4) -0.012(4)
C190 0.047(7) 0.041(6) 0.040(6) -0.008(5) -0.003(5) 0.000(5)
C191 0.061(7) 0.056(7) 0.066(7) 0.004(6) -0.018(6) 0.006(6)
C192 0.062(7) 0.069(8) 0.062(7) 0.003(6) -0.005(6) -0.001(6)
C193 0.061(7) 0.055(6) 0.041(5) 0.008(5) -0.022(5) -0.020(5)
C194 0.069(7) 0.047(6) 0.045(6) 0.001(5) -0.010(5) -0.010(6)
C195 0.061(6) 0.059(6) 0.058(5) -0.006(4) -0.009(4) -0.006(4)
C196 0.062(7) 0.074(8) 0.078(8) -0.010(7) -0.011(6) -0.017(6)
C197 0.078(8) 0.072(8) 0.078(8) 0.004(7) 0.001(7) -0.009(7)
N1 0.112(7) 0.107(7) 0.086(6) 0.016(5) 0.016(5) 0.018(6)
C148 0.075(5) 0.060(5) 0.051(4) 0.005(3) -0.007(3) 0.001(4)
C160 0.083(6) 0.114(8) 0.055(4) 0.001(5) 0.000(4) 0.006(6)
C174 0.117(9) 0.099(8) 0.095(7) -0.017(6) 0.010(6) -0.007(7)
C198 0.079(12) 0.089(13) 0.086(12) -0.018(10) -0.025(10) -0.023(10)
C199 0.055(9) 0.034(9) 0.066(12) -0.003(8) -0.017(8) -0.007(6)
C200 0.072(10) 0.042(7) 0.071(9) 0.013(6) -0.005(8) -0.015(7)

loop_
_atom_type_symbol
_atom_type_description
_atom_type_scat_dispersion_real
_atom_type_scat_dispersion_imag
_atom_type_scat_source
C C 0.0181 0.0091 'International Tables Vol C Tables 4.2.6.8 and 6.1.1.4'
H H 0.0000 0.0000 'International Tables Vol C Tables 4.2.6.8 and 6.1.1.4'
Cl Cl 0.3639 0.7018 'International Tables Vol C Tables 4.2.6.8 and 6.1.1.4'
N N 0.0311 0.0180 'International Tables Vol C Tables 4.2.6.8 and 6.1.1.4'
O O 0.0492 0.0322 'International Tables Vol C Tables 4.2.6.8 and 6.1.1.4'
P P 0.2955 0.4335 'International Tables Vol C Tables 4.2.6.8 and 6.1.1.4'
Pt Pt -4.5932 6.9264 'International Tables Vol C Tables 4.2.6.8 and 6.1.1.4'
S S 0.3331 0.5567 'International Tables Vol C Tables 4.2.6.8 and 6.1.1.4'

loop_
_geom_angle_atom_site_label_1
_geom_angle_atom_site_label_2
_geom_angle_atom_site_label_3
_geom_angle
_geom_angle_site_symmetry_1
_geom_angle_site_symmetry_3
_geom_angle_publ_flag
Cl2 Pt1 Cl3 85.39(5) . . ?
P3 Pt1 Cl2 90.57(5) . . ?
P3 Pt1 Cl3 175.70(4) . . ?
P3 Pt1 P4 93.50(4) . . ?
P4 Pt1 Cl2 175.36(5) . . ?
P4 Pt1 Cl3 90.60(5) . . ?
C26 S1 C23 92.9(3) . . ?
C36 S3 C49 93.0(3) . . ?
C59 S4 C5 93.6(3) . . ?
C69 S6 C35 93.5(3) . . ?
C7 P3 Pt1 116.80(16) . . ?
C7 P3 C29 93.6(2) . . ?
C29 P3 Pt1 120.35(16) . . ?
C73 P3 Pt1 116.96(18) . . ?
C73 P3 C7 100.1(2) . . ?
C73 P3 C29 104.9(2) . . ?
C13 P4 Pt1 116.62(17) . . ?
C13 P4 C24 93.6(2) . . ?
C24 P4 Pt1 121.25(15) . . ?
C31 P4 Pt1 114.32(17) . . ?
C31 P4 C13 103.3(2) . . ?
C31 P4 C24 104.6(2) . . ?
C40 O1 C123 119.1(4) . . ?
C53 O3 C93 114.4(4) . . ?
C18 O4 C58 119.0(4) . . ?
C61 O7 C83 117.8(4) . . ?
C45 O10 C104 117.4(5) . . ?
C20 O11 C131 115.6(4) . . ?
C48 O13 C125 115.2(4) . . ?
C9 O14 C88 120.0(5) . . ?
C21 O15 C129 114.1(4) . . ?
C43 O16 C115 118.8(4) . . ?
C44 O17 C120 115.7(4) . . ?
C68 O22 C81 116.3(4) . . ?
C8 O25 C23 122.9(5) . . ?
C8 O25 C46 121.8(5) . . ?
C46 O25 C23 115.2(5) . . ?
C13 C1 C11 118.2(5) . . ?
C25 C1 C11 119.5(5) . . ?
C25 C1 C13 121.8(5) . . ?
C7 C3 C8 117.8(5) . . ?
C7 C3 C30 121.9(5) . . ?
C30 C3 C8 120.2(5) . . ?
C30 C5 S4 106.1(4) . . ?
C61 C5 S4 137.3(4) . . ?
C61 C5 C30 116.5(5) . . ?
C3 C7 P3 105.4(4) . . ?
C3 C7 C53 116.9(5) . . ?
C53 C7 P3 137.6(4) . . ?
O25 C8 C3 117.8(5) . . ?
O25 C8 C29 122.4(5) . . ?
C29 C8 C3 119.7(5) . . ?
O14 C9 C18 111.9(5) . . ?
O14 C9 C49 126.7(5) . . ?
C49 C9 C18 121.4(5) . . ?
C24 C11 C1 117.8(5) . . ?
C28 C11 C1 119.2(5) . . ?
C28 C11 C24 122.7(5) . . ?
C1 C13 P4 105.4(4) . . ?
C1 C13 C20 117.3(5) . . ?
C20 C13 P4 137.3(4) . . ?
O4 C18 C9 112.1(4) . . ?
O4 C18 C24 126.2(5) . . ?
C24 C18 C9 121.7(5) . . ?
O11 C20 C13 119.5(5) . . ?
O11 C20 C45 120.1(5) . . ?
C13 C20 C45 120.4(5) . . ?
O15 C21 C23 121.0(5) . . ?
O15 C21 C40 118.2(5) . . ?
C23 C21 C40 120.8(5) . . ?
O25 C23 S1 107.3(4) . . ?
C21 C23 S1 136.4(4) . . ?
C21 C23 O25 116.3(5) . . ?
C11 C24 P4 104.7(4) . . ?
C18 C24 P4 139.9(4) . . ?
C18 C24 C11 115.1(5) . . ?
C1 C25 C35 123.6(5) . . ?
C1 C25 C54 121.0(5) . . ?
C35 C25 C54 115.2(5) . . ?
C46 C26 S1 108.1(4) . . ?
C46 C26 C48 115.8(5) . . ?
C48 C26 S1 136.1(4) . . ?
C36 C27 C28 117.1(5) . . ?
C54 C27 C28 120.9(5) . . ?
C54 C27 C36 121.8(5) . . ?
C11 C28 C27 120.2(5) . . ?
C11 C28 C49 124.2(5) . . ?
C49 C28 C27 115.3(5) . . ?
C8 C29 P3 103.4(4) . . ?
C8 C29 C40 115.9(5) . . ?
C40 C29 P3 140.5(4) . . ?
C3 C30 C5 122.8(5) . . ?
C3 C30 C52 121.1(5) . . ?
C52 C30 C5 116.2(5) . . ?
C56 C31 P4 122.0(4) . . ?
C65 C31 P4 117.8(4) . . ?
C65 C31 C56 120.2(5) . . ?
C25 C35 S6 107.2(4) . . ?
C25 C35 C45 116.0(5) . . ?
C45 C35 S6 136.7(4) . . ?
C27 C36 S3 107.0(4) . . ?
C27 C36 C44 117.7(5) . . ?
C44 C36 S3 135.3(5) . . ?
C73 C39 H39 119.9 . . ?
C103 C39 H39 119.9 . . ?
C103 C39 C73 120.2(5) . . ?
O1 C40 C21 111.1(4) . . ?
O1 C40 C29 127.3(5) . . ?
C29 C40 C21 121.6(5) . . ?
O16 C43 C48 113.7(5) . . ?
O16 C43 C59 126.6(5) . . ?
C59 C43 C48 119.7(5) . . ?
O17 C44 C36 121.0(5) . . ?
O17 C44 C68 118.1(5) . . ?
C36 C44 C68 120.8(5) . . ?
O10 C45 C20 114.0(5) . . ?
O10 C45 C35 125.3(5) . . ?
C35 C45 C20 120.8(5) . . ?
C26 C46 O25 116.5(5) . . ?
C26 C46 C52 123.3(5) . . ?
C52 C46 O25 120.2(5) . . ?
O13 C48 C26 119.0(5) . . ?
O13 C48 C43 119.1(5) . . ?
C26 C48 C43 121.8(5) . . ?
C9 C49 S3 137.6(4) . . ?
C28 C49 S3 107.5(4) . . ?
C28 C49 C9 114.8(5) . . ?
C46 C52 C30 118.9(5) . . ?
C59 C52 C30 117.3(5) . . ?
C59 C52 C46 123.8(5) . . ?
O3 C53 C7 119.2(5) . . ?
O3 C53 C61 119.4(4) . . ?
C7 C53 C61 121.3(4) . . ?
C27 C54 C25 119.1(5) . . ?
C27 C54 C69 123.4(5) . . ?
C69 C54 C25 117.2(5) . . ?
C31 C56 H56 120.6 . . ?
C130 C56 C31 118.7(6) . . ?
C130 C56 H56 120.6 . . ?
O4 C58 H58A 110.3 . . ?
O4 C58 H58B 110.3 . . ?
O4 C58 C84 107.3(5) . . ?
H58A C58 H58B 108.5 . . ?
C84 C58 H58A 110.3 . . ?
C84 C58 H58B 110.3 . . ?
C43 C59 S4 137.6(4) . . ?
C52 C59 S4 106.8(4) . . ?
C52 C59 C43 115.6(5) . . ?
O7 C61 C5 125.8(5) . . ?
O7 C61 C53 113.7(4) . . ?
C5 C61 C53 120.5(5) . . ?
C31 C65 H65 120.1 . . ?
C31 C65 C105 119.8(6) . . ?
C105 C65 H65 120.1 . . ?
O22 C68 C44 115.0(5) . . ?
O22 C68 C69 125.1(5) . . ?
C69 C68 C44 119.9(5) . . ?
C54 C69 S6 106.8(4) . . ?
C54 C69 C68 116.3(5) . . ?
C68 C69 S6 136.8(4) . . ?
C39 C73 P3 118.4(4) . . ?
C79 C73 P3 121.7(4) . . ?
C79 C73 C39 119.5(5) . . ?
H78A C78 H78B 108.1 . . ?
C81 C78 H78A 109.5 . . ?
C81 C78 H78B 109.5 . . ?
C81 C78 C92 110.6(5) . . ?
C92 C78 H78A 109.5 . . ?
C92 C78 H78B 109.5 . . ?
C73 C79 H79 120.2 . . ?
C73 C79 C116 119.5(5) . . ?
C116 C79 H79 120.2 . . ?
O22 C81 C78 109.6(5) . . ?
O22 C81 H81A 109.8 . . ?
O22 C81 H81B 109.8 . . ?
C78 C81 H81A 109.8 . . ?
C78 C81 H81B 109.8 . . ?
H81A C81 H81B 108.2 . . ?
O7 C83 H83A 110.2 . . ?
O7 C83 H83B 110.2 . . ?
O7 C83 C108 107.7(5) . . ?
H83A C83 H83B 108.5 . . ?
C108 C83 H83A 110.2 . . ?
C108 C83 H83B 110.2 . . ?
C58 C84 H84A 108.9 . . ?
C58 C84 H84B 108.9 . . ?
C58 C84 C147 113.2(6) . . ?
H84A C84 H84B 107.8 . . ?
C147 C84 H84A 108.9 . . ?
C147 C84 H84B 108.9 . . ?
O14 C88 H88A 110.2 . . ?
O14 C88 H88B 110.2 . . ?
O14 C88 C110 107.7(5) . . ?
H88A C88 H88B 108.5 . . ?
C110 C88 H88A 110.2 . . ?
C110 C88 H88B 110.2 . . ?
H89A C89 H89B 107.8 . . ?
C113 C89 H89A 109.1 . . ?
C113 C89 H89B 109.1 . . ?
C113 C89 C139 112.7(6) . . ?
C139 C89 H89A 109.1 . . ?
C139 C89 H89B 109.1 . . ?
C78 C92 H92A 109.1 . . ?
C78 C92 H92B 109.1 . . ?
H92A C92 H92B 107.8 . . ?
C150 C92 C78 112.7(6) . . ?
C150 C92 H92A 109.1 . . ?
C150 C92 H92B 109.1 . . ?
O3 C93 H93A 110.2 . . ?
O3 C93 H93B 110.2 . . ?
O3 C93 C114 107.5(5) . . ?
H93A C93 H93B 108.5 . . ?
C114 C93 H93A 110.2 . . ?
C114 C93 H93B 110.2 . . ?
H96A C96 H96B 107.4 . . ?
C123 C96 H96A 108.2 . . ?
C123 C96 H96B 108.2 . . ?
C123 C96 C137 116.2(6) . . ?
C137 C96 H96A 108.2 . . ?
C137 C96 H96B 108.2 . . ?
C39 C103 H103 120.2 . . ?
C39 C103 C112 119.7(5) . . ?
C112 C103 H103 120.2 . . ?
O10 C104 H10N 109.9 . . ?
O10 C104 H10O 109.9 . . ?
O10 C104 C132 109.0(6) . . ?
H10N C104 H10O 108.3 . . ?
C132 C104 H10N 109.9 . . ?
C132 C104 H10O 109.9 . . ?
C65 C105 H105 120.0 . . ?
C118 C105 C65 120.1(6) . . ?
C118 C105 H105 120.0 . . ?
C83 C108 H10P 109.0 . . ?
C83 C108 H10Q 109.0 . . ?
H10P C108 H10Q 107.8 . . ?
C153 C108 C83 113.0(5) . . ?
C153 C108 H10P 109.0 . . ?
C153 C108 H10Q 109.0 . . ?
C88 C110 H11G 108.6 . . ?
C88 C110 H11H 108.6 . . ?
C88 C110 C145 114.6(5) . . ?
H11G C110 H11H 107.6 . . ?
C145 C110 H11G 108.6 . . ?
C145 C110 H11H 108.6 . . ?
C103 C112 H112 119.8 . . ?
C116 C112 C103 120.4(5) . . ?
C116 C112 H112 119.8 . . ?
C89 C113 H11I 109.0 . . ?
C89 C113 H11J 109.0 . . ?
H11I C113 H11J 107.8 . . ?
C125 C113 C89 113.0(6) . . ?
C125 C113 H11I 109.0 . . ?
C125 C113 H11J 109.0 . . ?
C93 C114 H11K 108.8 . . ?
C93 C114 H11L 108.8 . . ?
C93 C114 C152 114.0(6) . . ?
H11K C114 H11L 107.7 . . ?
C152 C114 H11K 108.8 . . ?
C152 C114 H11L 108.8 . . ?
O16 C115 H11M 109.0 . . ?
O16 C115 H11N 109.0 . . ?
O16 C115 C127 112.8(5) . . ?
H11M C115 H11N 107.8 . . ?
C127 C115 H11M 109.0 . . ?
C127 C115 H11N 109.0 . . ?
C79 C116 H116 119.7 . . ?
C112 C116 C79 120.6(6) . . ?
C112 C116 H116 119.7 . . ?
C105 C118 H118 119.7 . . ?
C130 C118 C105 120.5(6) . . ?
C130 C118 H118 119.7 . . ?
O17 C120 H12F 109.2 . . ?
O17 C120 H12G 109.2 . . ?
O17 C120 C133 111.8(5) . . ?
H12F C120 H12G 107.9 . . ?
C133 C120 H12F 109.2 . . ?
C133 C120 H12G 109.2 . . ?
O1 C123 C96 107.4(5) . . ?
O1 C123 H12H 110.2 . . ?
O1 C123 H12I 110.2 . . ?
C96 C123 H12H 110.2 . . ?
C96 C123 H12I 110.2 . . ?
H12H C123 H12I 108.5 . . ?
O13 C125 C113 107.5(5) . . ?
O13 C125 H12J 110.2 . . ?
O13 C125 H12K 110.2 . . ?
C113 C125 H12J 110.2 . . ?
C113 C125 H12K 110.2 . . ?
H12J C125 H12K 108.5 . . ?
C115 C127 H12L 109.3 . . ?
C115 C127 H12M 109.3 . . ?
C115 C127 C140 111.5(5) . . ?
H12L C127 H12M 108.0 . . ?
C140 C127 H12L 109.3 . . ?
C140 C127 H12M 109.3 . . ?
O15 C129 H12N 109.9 . . ?
O15 C129 H12O 109.9 . . ?
O15 C129 C146 108.8(5) . . ?
H12N C129 H12O 108.3 . . ?
C146 C129 H12N 109.9 . . ?
C146 C129 H12O 109.9 . . ?
C56 C130 H130 119.7 . . ?
C118 C130 C56 120.6(6) . . ?
C118 C130 H130 119.7 . . ?
O11 C131 H13E 110.3 . . ?
O11 C131 H13F 110.3 . . ?
O11 C131 C167 107.1(5) . . ?
H13E C131 H13F 108.5 . . ?
C167 C131 H13E 110.3 . . ?
C167 C131 H13F 110.3 . . ?
C104 C132 H13G 108.5 . . ?
C104 C132 H13H 108.5 . . ?
H13G C132 H13H 107.5 . . ?
C149 C132 C104 115.1(5) . . ?
C149 C132 H13G 108.5 . . ?
C149 C132 H13H 108.5 . . ?
C120 C133 H13I 108.8 . . ?
C120 C133 H13J 108.8 . . ?
C120 C133 C163 113.7(6) . . ?
H13I C133 H13J 107.7 . . ?
C163 C133 H13I 108.8 . . ?
C163 C133 H13J 108.8 . . ?
C96 C137 H13K 109.2 . . ?
C96 C137 H13L 109.2 . . ?
H13K C137 H13L 107.9 . . ?
C144 C137 C96 112.2(7) . . ?
C144 C137 H13K 109.2 . . ?
C144 C137 H13L 109.2 . . ?
C89 C139 H13M 109.5 . . ?
C89 C139 H13N 109.5 . . ?
C89 C139 H13O 109.5 . . ?
H13M C139 H13N 109.5 . . ?
H13M C139 H13O 109.5 . . ?
H13N C139 H13O 109.5 . . ?
C127 C140 H14I 109.1 . . ?
C127 C140 H14J 109.1 . . ?
H14I C140 H14J 107.8 . . ?
C178 C140 C127 112.5(7) . . ?
C178 C140 H14I 109.1 . . ?
C178 C140 H14J 109.1 . . ?
C137 C144 H14K 109.5 . . ?
C137 C144 H14L 109.5 . . ?
C137 C144 H14M 109.5 . . ?
H14K C144 H14L 109.5 . . ?
H14K C144 H14M 109.5 . . ?
H14L C144 H14M 109.5 . . ?
C110 C145 H14N 108.9 . . ?
C110 C145 H14O 108.9 . . ?
C110 C145 C156 113.5(6) . . ?
H14N C145 H14O 107.7 . . ?
C156 C145 H14N 108.9 . . ?
C156 C145 H14O 108.9 . . ?
C129 C146 H14P 109.5 . . ?
C129 C146 H14Q 109.5 . . ?
C129 C146 C177 110.7(6) . . ?
H14P C146 H14Q 108.1 . . ?
C177 C146 H14P 109.5 . . ?
C177 C146 H14Q 109.5 . . ?
C84 C147 H14R 109.2 . . ?
C84 C147 H14S 109.2 . . ?
C84 C147 C176 112.2(7) . . ?
H14R C147 H14S 107.9 . . ?
C176 C147 H14R 109.2 . . ?
C176 C147 H14S 109.2 . . ?
C132 C149 H14T 108.5 . . ?
C132 C149 H14U 108.5 . . ?
C132 C149 C170 114.9(6) . . ?
H14T C149 H14U 107.5 . . ?
C170 C149 H14T 108.5 . . ?
C170 C149 H14U 108.5 . . ?
C92 C150 H15K 109.5 . . ?
C92 C150 H15L 109.5 . . ?
C92 C150 H15M 109.5 . . ?
H15K C150 H15L 109.5 . . ?
H15K C150 H15M 109.5 . . ?
H15L C150 H15M 109.5 . . ?
C114 C152 H15N 109.0 . . ?
C114 C152 H15O 109.0 . . ?
H15N C152 H15O 107.8 . . ?
C179 C152 C114 113.1(8) . . ?
C179 C152 H15N 109.0 . . ?
C179 C152 H15O 109.0 . . ?
C108 C153 H15P 108.9 . . ?
C108 C153 H15Q 108.9 . . ?
H15P C153 H15Q 107.7 . . ?
C154 C153 C108 113.3(6) . . ?
C154 C153 H15P 108.9 . . ?
C154 C153 H15Q 108.9 . . ?
C153 C154 H15R 109.5 . . ?
C153 C154 H15S 109.5 . . ?
C153 C154 H15T 109.5 . . ?
H15R C154 H15S 109.5 . . ?
H15R C154 H15T 109.5 . . ?
H15S C154 H15T 109.5 . . ?
C145 C156 H15U 109.5 . . ?
C145 C156 H15V 109.5 . . ?
C145 C156 H15W 109.5 . . ?
H15U C156 H15V 109.5 . . ?
H15U C156 H15W 109.5 . . ?
H15V C156 H15W 109.5 . . ?
C133 C163 H16T 109.3 . . ?
C133 C163 H16U 109.3 . . ?
C133 C163 C188 111.7(7) . . ?
H16T C163 H16U 107.9 . . ?
C188 C163 H16T 109.3 . . ?
C188 C163 H16U 109.3 . . ?
C131 C167 H16V 109.8 . . ?
C131 C167 H16W 109.8 . . ?
C131 C167 C181 109.5(7) . . ?
H16V C167 H16W 108.2 . . ?
C181 C167 H16V 109.8 . . ?
C181 C167 H16W 109.8 . . ?
C149 C170 H17T 109.5 . . ?
C149 C170 H17U 109.5 . . ?
C149 C170 H17V 109.5 . . ?
H17T C170 H17U 109.5 . . ?
H17T C170 H17V 109.5 . . ?
H17U C170 H17V 109.5 . . ?
C147 C176 H17W 109.5 . . ?
C147 C176 H17X 109.5 . . ?
C147 C176 H17Y 109.5 . . ?
H17W C176 H17X 109.5 . . ?
H17W C176 H17Y 109.5 . . ?
H17X C176 H17Y 109.5 . . ?
C146 C177 H17Z 108.8 . . ?
C146 C177 H 108.8 . . ?
H17Z C177 H 107.7 . . ?
C185 C177 C146 113.8(8) . . ?
C185 C177 H17Z 108.8 . . ?
C185 C177 H 108.8 . . ?
C140 C178 H17 109.5 . . ?
C140 C178 HA 109.5 . . ?
C140 C178 HB 109.5 . . ?
H17 C178 HA 109.5 . . ?
H17 C178 HB 109.5 . . ?
HA C178 HB 109.5 . . ?
C152 C179 H1 109.5 . . ?
C152 C179 HC 109.5 . . ?
C152 C179 HD 109.5 . . ?
H1 C179 HC 109.5 . . ?
H1 C179 HD 109.5 . . ?
HC C179 HD 109.5 . . ?
C167 C181 H18O 108.8 . . ?
C167 C181 H18P 108.8 . . ?
H18O C181 H18P 107.7 . . ?
C184 C181 C167 113.8(10) . . ?
C184 C181 H18O 108.8 . . ?
C184 C181 H18P 108.8 . . ?
C181 C184 H18Q 109.5 . . ?
C181 C184 H18R 109.5 . . ?
C181 C184 H18S 109.5 . . ?
H18Q C184 H18R 109.5 . . ?
H18Q C184 H18S 109.5 . . ?
H18R C184 H18S 109.5 . . ?
C177 C185 H18T 109.5 . . ?
C177 C185 H18U 109.5 . . ?
C177 C185 H18V 109.5 . . ?
H18T C185 H18U 109.5 . . ?
H18T C185 H18V 109.5 . . ?
H18U C185 H18V 109.5 . . ?
C163 C188 H18W 109.5 . . ?
C163 C188 H18X 109.5 . . ?
C163 C188 H18Y 109.5 . . ?
H18W C188 H18X 109.5 . . ?
H18W C188 H18Y 109.5 . . ?
H18X C188 H18Y 109.5 . . ?
Cl1 Pt2 Cl4 86.55(5) . . ?
P1 Pt2 Cl1 91.20(4) . . ?
P1 Pt2 Cl4 174.87(5) . . ?
P2 Pt2 Cl1 172.86(5) . . ?
P2 Pt2 Cl4 88.18(5) . . ?
P2 Pt2 P1 93.66(4) . . ?
C80 S2 C19 92.6(3) . . ?
C47 S5 C63 92.7(3) . . ?
C62 S7 C91 93.1(3) . . ?
C66 S8 C74 92.9(3) . . ?
C2 P1 Pt2 119.04(15) . . ?
C22 P1 Pt2 114.99(16) . . ?
C22 P1 C2 94.6(2) . . ?
C71 P1 Pt2 121.05(17) . . ?
C71 P1 C2 98.9(2) . . ?
C71 P1 C22 103.9(2) . . ?
C6 P2 Pt2 124.20(17) . . ?
C16 P2 Pt2 109.84(17) . . ?
C16 P2 C6 93.3(2) . . ?
C50 P2 Pt2 118.30(18) . . ?
C50 P2 C6 100.4(2) . . ?
C50 P2 C16 107.3(2) . . ?
C17 O2 C70 114.9(4) . . ?
C34 O5 C75 117.7(4) . . ?
C32 O6 C119 118.0(4) . . ?
C76 O8 C87 112.4(4) . . ?
C10 O9 C94 118.7(4) . . ?
C72 O12 C143 117.6(4) . . ?
C77 O18 C100 117.8(5) . . ?
C51 O19 C164 114.0(5) . . ?
C82 O20 C141 116.3(5) . . ?
C57 O21 C166 117.2(5) . . ?
C67 O23 C155 119.0(5) . . ?
C95 O24 C138 114.6(5) . . ?
C14 C2 P1 104.3(4) . . ?
C14 C2 C32 117.0(4) . . ?
C32 C2 P1 138.5(4) . . ?
C16 C4 C12 118.0(5) . . ?
C16 C4 C38 122.2(5) . . ?
C38 C4 C12 119.4(5) . . ?
C12 C6 P2 104.9(4) . . ?
C12 C6 C82 116.6(5) . . ?
C82 C6 P2 137.9(4) . . ?
O9 C10 C22 127.3(5) . . ?
O9 C10 C34 110.5(4) . . ?
C22 C10 C34 122.1(5) . . ?
C6 C12 C4 118.0(5) . . ?
C64 C12 C4 119.9(5) . . ?
C64 C12 C6 121.7(5) . . ?
C2 C14 C41 118.4(5) . . ?
C15 C14 C2 121.1(5) . . ?
C15 C14 C41 120.5(5) . . ?
C14 C15 C19 124.9(5) . . ?
C14 C15 C33 120.1(5) . . ?
C19 C15 C33 115.0(5) . . ?
C4 C16 P2 105.5(4) . . ?
C4 C16 C17 115.9(5) . . ?
C17 C16 P2 138.6(4) . . ?
O2 C17 C16 121.4(5) . . ?
O2 C17 C51 117.2(5) . . ?
C16 C17 C51 121.3(5) . . ?
C15 C19 S2 108.1(4) . . ?
C15 C19 C67 116.2(5) . . ?
C67 C19 S2 135.7(4) . . ?
C10 C22 P1 141.0(4) . . ?
C41 C22 P1 104.0(4) . . ?
C41 C22 C10 115.0(5) . . ?
O6 C32 C2 125.2(5) . . ?
O6 C32 C67 113.4(5) . . ?
C2 C32 C67 121.3(5) . . ?
C55 C33 C15 119.0(5) . . ?
C55 C33 C80 123.8(5) . . ?
C80 C33 C15 117.2(5) . . ?
O5 C34 C10 112.9(4) . . ?
O5 C34 C91 127.1(5) . . ?
C91 C34 C10 120.0(5) . . ?
C42 C37 C38 119.8(5) . . ?
C42 C37 C63 123.4(5) . . ?
C63 C37 C38 116.1(5) . . ?
C4 C38 C37 120.5(5) . . ?
C47 C38 C4 123.1(5) . . ?
C47 C38 C37 115.4(5) . . ?
C22 C41 C14 118.5(5) . . ?
C60 C41 C14 118.8(5) . . ?
C60 C41 C22 122.6(5) . . ?
C37 C42 C64 120.4(5) . . ?
C37 C42 C66 122.6(6) . . ?
C66 C42 C64 116.1(6) . . ?
C38 C47 S5 108.4(4) . . ?
C38 C47 C51 116.5(5) . . ?
C51 C47 S5 134.9(5) . . ?
C85 C50 P2 119.0(4) . . ?
C122 C50 P2 121.2(4) . . ?
C122 C50 C85 119.5(5) . . ?
O19 C51 C17 118.5(5) . . ?
O19 C51 C47 120.9(5) . . ?
C47 C51 C17 120.4(5) . . ?
C33 C55 C60 121.3(5) . . ?
C33 C55 C62 122.2(5) . . ?
C62 C55 C60 116.4(5) . . ?
O21 C57 C63 124.6(6) . . ?
O21 C57 C95 114.9(5) . . ?
C63 C57 C95 120.4(5) . . ?
C41 C60 C55 120.2(5) . . ?
C41 C60 C91 123.9(5) . . ?
C55 C60 C91 115.9(5) . . ?
C55 C62 S7 107.7(4) . . ?
C55 C62 C76 116.3(5) . . ?
C76 C62 S7 136.0(4) . . ?
C37 C63 S5 107.3(4) . . ?
C37 C63 C57 115.9(6) . . ?
C57 C63 S5 136.4(5) . . ?
C12 C64 C42 120.0(5) . . ?
C74 C64 C12 123.9(5) . . ?
C74 C64 C42 115.6(5) . . ?
C42 C66 S8 108.1(5) . . ?
C42 C66 C95 116.4(6) . . ?
C95 C66 S8 135.3(5) . . ?
O23 C67 C19 125.8(5) . . ?
O23 C67 C32 114.6(5) . . ?
C19 C67 C32 119.6(5) . . ?
O2 C70 H70A 110.1 . . ?
O2 C70 H70B 110.1 . . ?
O2 C70 C101 107.9(5) . . ?
H70A C70 H70B 108.4 . . ?
C101 C70 H70A 110.1 . . ?
C101 C70 H70B 110.1 . . ?
C90 C71 P1 120.2(4) . . ?
C97 C71 P1 119.9(4) . . ?
C97 C71 C90 119.6(5) . . ?
O12 C72 C76 116.7(5) . . ?
O12 C72 C80 123.8(6) . . ?
C80 C72 C76 119.4(5) . . ?
C64 C74 S8 107.1(4) . . ?
C64 C74 C77 116.1(5) . . ?
C77 C74 S8 136.6(5) . . ?
O5 C75 H75A 109.9 . . ?
O5 C75 H75B 109.9 . . ?
O5 C75 C106 108.8(5) . . ?
H75A C75 H75B 108.3 . . ?
C106 C75 H75A 109.9 . . ?
C106 C75 H75B 109.9 . . ?
O8 C76 C62 119.6(5) . . ?
O8 C76 C72 118.5(5) . . ?
C62 C76 C72 121.9(5) . . ?
O18 C77 C74 125.8(5) . . ?
O18 C77 C82 114.3(5) . . ?
C74 C77 C82 119.9(5) . . ?
C33 C80 S2 107.1(4) . . ?
C33 C80 C72 116.3(6) . . ?
C72 C80 S2 136.5(5) . . ?
O20 C82 C6 119.9(5) . . ?
O20 C82 C77 118.3(5) . . ?
C6 C82 C77 121.7(5) . . ?
C50 C85 H85 119.7 . . ?
C121 C85 C50 120.5(6) . . ?
C121 C85 H85 119.7 . . ?
H86A C86 H86B 107.8 . . ?
C94 C86 H86A 109.0 . . ?
C94 C86 H86B 109.0 . . ?
C94 C86 C111 112.7(5) . . ?
C111 C86 H86A 109.0 . . ?
C111 C86 H86B 109.0 . . ?
O8 C87 H87A 110.1 . . ?
O8 C87 H87B 110.1 . . ?
O8 C87 C98 108.2(5) . . ?
H87A C87 H87B 108.4 . . ?
C98 C87 H87A 110.1 . . ?
C98 C87 H87B 110.1 . . ?
C71 C90 H90 119.8 . . ?
C99 C90 C71 120.5(5) . . ?
C99 C90 H90 119.8 . . ?
C34 C91 S7 136.9(4) . . ?
C34 C91 C60 116.3(5) . . ?
C60 C91 S7 106.8(4) . . ?
O9 C94 C86 108.0(5) . . ?
O9 C94 H94A 110.1 . . ?
O9 C94 H94B 110.1 . . ?
C86 C94 H94A 110.1 . . ?
C86 C94 H94B 110.1 . . ?
H94A C94 H94B 108.4 . . ?
O24 C95 C57 118.7(5) . . ?
O24 C95 C66 120.2(6) . . ?
C66 C95 C57 121.0(5) . . ?
C71 C97 H97 120.3 . . ?
C71 C97 C124 119.5(5) . . ?
C124 C97 H97 120.3 . . ?
C87 C98 H98A 108.7 . . ?
C87 C98 H98B 108.7 . . ?
C87 C98 C117 114.4(5) . . ?
H98A C98 H98B 107.6 . . ?
C117 C98 H98A 108.7 . . ?
C117 C98 H98B 108.7 . . ?
C90 C99 H99 120.1 . . ?
C90 C99 C109 119.7(5) . . ?
C109 C99 H99 120.1 . . ?
O18 C100 H10A 109.8 . . ?
O18 C100 H10B 109.8 . . ?
O18 C100 H10C 109.3 . . ?
O18 C100 H10D 109.3 . . ?
O18 C100 C159 109.6(9) . . ?
O18 C100 C199 111.6(9) . . ?
H10A C100 H10B 108.2 . . ?
H10C C100 H10D 108.0 . . ?
C159 C100 H10A 109.8 . . ?
C159 C100 H10B 109.8 . . ?
C199 C100 H10C 109.3 . . ?
C199 C100 H10D 109.3 . . ?
C70 C101 H10E 108.7 . . ?
C70 C101 H10F 108.7 . . ?
C70 C101 C157 114.3(6) . . ?
H10E C101 H10F 107.6 . . ?
C157 C101 H10E 108.7 . . ?
C157 C101 H10F 108.7 . . ?
H10G C102 H10H 107.5 . . ?
C119 C102 H10G 108.4 . . ?
C119 C102 H10H 108.4 . . ?
C119 C102 C128 115.3(5) . . ?
C128 C102 H10G 108.4 . . ?
C128 C102 H10H 108.4 . . ?
C75 C106 H10I 108.6 . . ?
C75 C106 H10J 108.6 . . ?
H10I C106 H10J 107.5 . . ?
C151 C106 C75 114.9(6) . . ?
C151 C106 H10I 108.6 . . ?
C151 C106 H10J 108.6 . . ?
H10K C107 H10L 109.5 . . ?
H10K C107 H10M 109.5 . . ?
H10L C107 H10M 109.5 . . ?
C128 C107 H10K 109.5 . . ?
C128 C107 H10L 109.5 . . ?
C128 C107 H10M 109.5 . . ?
C99 C109 H109 120.0 . . ?
C124 C109 C99 120.0(5) . . ?
C124 C109 H109 120.0 . . ?
C86 C111 H11A 109.3 . . ?
C86 C111 H11B 109.3 . . ?
C86 C111 C165 111.7(6) . . ?
H11A C111 H11B 107.9 . . ?
C165 C111 H11A 109.3 . . ?
C165 C111 H11B 109.3 . . ?
C98 C117 H11C 108.9 . . ?
C98 C117 H11D 108.9 . . ?
H11C C117 H11D 107.7 . . ?
C126 C117 C98 113.2(5) . . ?
C126 C117 H11C 108.9 . . ?
C126 C117 H11D 108.9 . . ?
O6 C119 C102 111.6(5) . . ?
O6 C119 H11E 109.3 . . ?
O6 C119 H11F 109.3 . . ?
C102 C119 H11E 109.3 . . ?
C102 C119 H11F 109.3 . . ?
H11E C119 H11F 108.0 . . ?
C85 C121 H121 119.8 . . ?
C134 C121 C85 120.4(6) . . ?
C134 C121 H121 119.8 . . ?
C50 C122 H122 120.2 . . ?
C50 C122 C135 119.5(6) . . ?
C135 C122 H122 120.2 . . ?
C97 C124 H124 119.6 . . ?
C109 C124 C97 120.8(5) . . ?
C109 C124 H124 119.6 . . ?
C117 C126 H12A 109.5 . . ?
C117 C126 H12B 109.5 . . ?
C117 C126 H12C 109.5 . . ?
H12A C126 H12B 109.5 . . ?
H12A C126 H12C 109.5 . . ?
H12B C126 H12C 109.5 . . ?
C102 C128 C107 114.1(6) . . ?
C102 C128 H12D 108.7 . . ?
C102 C128 H12E 108.7 . . ?
C107 C128 H12D 108.7 . . ?
C107 C128 H12E 108.7 . . ?
H12D C128 H12E 107.6 . . ?
C121 C134 H134 120.3 . . ?
C121 C134 C135 119.5(6) . . ?
C135 C134 H134 120.3 . . ?
C122 C135 H135 119.7 . . ?
C134 C135 C122 120.5(6) . . ?
C134 C135 H135 119.7 . . ?
H13A C136 H13B 108.1 . . ?
C155 C136 H13A 109.6 . . ?
C155 C136 H13B 109.6 . . ?
C155 C136 C173 110.4(6) . . ?
C173 C136 H13A 109.6 . . ?
C173 C136 H13B 109.6 . . ?
O24 C138 H13C 110.1 . . ?
O24 C138 H13D 110.1 . . ?
O24 C138 C142 108.0(5) . . ?
H13C C138 H13D 108.4 . . ?
C142 C138 H13C 110.1 . . ?
C142 C138 H13D 110.1 . . ?
O20 C141 H14A 110.4 . . ?
O20 C141 H14B 110.4 . . ?
O20 C141 C168 106.6(6) . . ?
H14A C141 H14B 108.6 . . ?
C168 C141 H14A 110.4 . . ?
C168 C141 H14B 110.4 . . ?
C138 C142 H14C 108.9 . . ?
C138 C142 H14D 108.9 . . ?
H14C C142 H14D 107.7 . . ?
C169 C142 C138 113.2(6) . . ?
C169 C142 H14C 108.9 . . ?
C169 C142 H14D 108.9 . . ?
O12 C143 H14E 104.7 . . ?
O12 C143 H14F 104.7 . . ?
O12 C143 H14G 112.0 . . ?
O12 C143 H14H 112.0 . . ?
O12 C143 C193 130.4(8) . . ?
O12 C143 C194 98.6(7) . . ?
H14E C143 H14F 105.7 . . ?
H14G C143 H14H 109.7 . . ?
C193 C143 H14E 104.7 . . ?
C193 C143 H14F 104.7 . . ?
C194 C143 H14G 112.0 . . ?
C194 C143 H14H 112.0 . . ?
C106 C151 H15A 109.2 . . ?
C106 C151 H15B 109.2 . . ?
C106 C151 C161 112.0(7) . . ?
H15A C151 H15B 107.9 . . ?
C161 C151 H15A 109.2 . . ?
C161 C151 H15B 109.2 . . ?
O23 C155 C136 110.6(6) . . ?
O23 C155 H15C 109.5 . . ?
O23 C155 H15D 109.5 . . ?
C136 C155 H15C 109.5 . . ?
C136 C155 H15D 109.5 . . ?
H15C C155 H15D 108.1 . . ?
C101 C157 H15E 108.6 . . ?
C101 C157 H15F 108.6 . . ?
H15E C157 H15F 107.5 . . ?
C171 C157 C101 114.8(8) . . ?
C171 C157 H15E 108.6 . . ?
C171 C157 H15F 108.6 . . ?
H15G C158 H15H 107.4 . . ?
C166 C158 H15G 108.3 . . ?
C166 C158 H15H 108.3 . . ?
C172 C158 H15G 108.3 . . ?
C172 C158 H15H 108.3 . . ?
C172 C158 C166 115.9(9) . . ?
C100 C159 H15I 109.0 . . ?
C100 C159 H15J 109.0 . . ?
H15I C159 H15J 107.8 . . ?
C190 C159 C100 112.9(11) . . ?
C190 C159 H15I 109.0 . . ?
C190 C159 H15J 109.0 . . ?
C151 C161 H16A 109.5 . . ?
C151 C161 H16B 109.5 . . ?
C151 C161 H16C 109.5 . . ?
H16A C161 H16B 109.5 . . ?
H16A C161 H16C 109.5 . . ?
H16B C161 H16C 109.5 . . ?
H16D C162 H16E 109.5 . . ?
H16D C162 H16F 109.5 . . ?
H16E C162 H16F 109.5 . . ?
C173 C162 H16D 109.5 . . ?
C173 C162 H16E 109.5 . . ?
C173 C162 H16F 109.5 . . ?
O19 C164 H16I 110.9 . . ?
O19 C164 H16J 110.9 . . ?
O19 C164 H16G 109.2 . . ?
O19 C164 H16H 109.2 . . ?
O19 C164 C182 104.1(8) . . ?
O19 C164 C196 112.0(8) . . ?
H16I C164 H16J 108.9 . . ?
H16G C164 H16H 107.9 . . ?
C182 C164 H16I 110.9 . . ?
C182 C164 H16J 110.9 . . ?
C196 C164 H16G 109.2 . . ?
C196 C164 H16H 109.2 . . ?
C111 C165 H16K 109.5 . . ?
C111 C165 H16L 109.5 . . ?
C111 C165 H16M 109.5 . . ?
H16K C165 H16L 109.5 . . ?
H16K C165 H16M 109.5 . . ?
H16L C165 H16M 109.5 . . ?
O21 C166 C158 108.9(6) . . ?
O21 C166 H16N 109.9 . . ?
O21 C166 H16O 109.9 . . ?
C158 C166 H16N 109.9 . . ?
C158 C166 H16O 109.9 . . ?
H16N C166 H16O 108.3 . . ?
C141 C168 H16P 109.3 . . ?
C141 C168 H16Q 109.3 . . ?
H16P C168 H16Q 108.0 . . ?
C180 C168 C141 111.6(7) . . ?
C180 C168 H16P 109.3 . . ?
C180 C168 H16Q 109.3 . . ?
C142 C169 H16R 109.5 . . ?
C142 C169 H16S 109.5 . . ?
C142 C169 C189 110.8(8) . . ?
H16R C169 H16S 108.1 . . ?
C189 C169 H16R 109.5 . . ?
C189 C169 H16S 109.5 . . ?
C157 C171 H17A 109.5 . . ?
C157 C171 H17B 109.5 . . ?
C157 C171 H17C 109.5 . . ?
H17A C171 H17B 109.5 . . ?
H17A C171 H17C 109.5 . . ?
H17B C171 H17C 109.5 . . ?
C158 C172 H17D 109.2 . . ?
C158 C172 H17E 109.2 . . ?
C158 C172 C186 111.9(9) . . ?
H17D C172 H17E 107.9 . . ?
C186 C172 H17D 109.2 . . ?
C186 C172 H17E 109.2 . . ?
C136 C173 H17F 109.0 . . ?
C136 C173 H17G 109.0 . . ?
C162 C173 C136 113.0(7) . . ?
C162 C173 H17F 109.0 . . ?
C162 C173 H17G 109.0 . . ?
H17F C173 H17G 107.8 . . ?
H17K C175 H17L 109.5 . . ?
H17K C175 H17M 109.5 . . ?
H17L C175 H17M 109.5 . . ?
H17H C175 H17I 109.5 . . ?
H17H C175 H17J 109.5 . . ?
H17I C175 H17J 109.5 . . ?
C191 C175 H17K 109.5 . . ?
C191 C175 H17L 109.5 . . ?
C191 C175 H17M 109.5 . . ?
C197 C175 H17H 109.5 . . ?
C197 C175 H17I 109.5 . . ?
C197 C175 H17J 109.5 . . ?
C168 C180 H18A 109.1 . . ?
C168 C180 H18B 109.1 . . ?
C168 C180 C183 112.5(9) . . ?
H18A C180 H18B 107.8 . . ?
C183 C180 H18A 109.1 . . ?
C183 C180 H18B 109.1 . . ?
C164 C182 H18C 109.8 . . ?
C164 C182 H18D 109.8 . . ?
C164 C182 C191 109.4(12) . . ?
H18C C182 H18D 108.2 . . ?
C191 C182 H18C 109.8 . . ?
C191 C182 H18D 109.8 . . ?
C180 C183 H18E 109.5 . . ?
C180 C183 H18F 109.5 . . ?
C180 C183 H18G 109.5 . . ?
H18E C183 H18F 109.5 . . ?
H18E C183 H18G 109.5 . . ?
H18F C183 H18G 109.5 . . ?
C172 C186 H18H 109.5 . . ?
C172 C186 H18I 109.5 . . ?
C172 C186 H18J 109.5 . . ?
H18H C186 H18I 109.5 . . ?
H18H C186 H18J 109.5 . . ?
H18I C186 H18J 109.5 . . ?
H18K C187 H18L 108.1 . . ?
C198 C187 H18K 109.6 . . ?
C198 C187 H18L 109.6 . . ?
C198 C187 C199 110.3(15) . . ?
C199 C187 H18K 109.6 . . ?
C199 C187 H18L 109.6 . . ?
C169 C189 H18M 91(9) . . ?
C169 C189 H18N 105(7) . . ?
H18M C189 H18N 156(10) . . ?
C159 C190 H19A 108.5 . . ?
C159 C190 H19B 108.5 . . ?
H19A C190 H19B 107.5 . . ?
C195 C190 C159 115.0(11) . . ?
C195 C190 H19A 108.5 . . ?
C195 C190 H19B 108.5 . . ?
C175 C191 C182 108.3(12) . . ?
C175 C191 H19C 110.0 . . ?
C175 C191 H19D 110.0 . . ?
C182 C191 H19C 110.0 . . ?
C182 C191 H19D 110.0 . . ?
H19C C191 H19D 108.4 . . ?
H19E C192 H19F 107.9 . . ?
C193 C192 H19E 109.2 . . ?
C193 C192 H19F 109.2 . . ?
C193 C192 C174 111.8(11) . . ?
C174 C192 H19E 109.2 . . ?
C174 C192 H19F 109.2 . . ?
C143 C193 C192 107.8(9) . . ?
C143 C193 H19G 110.1 . . ?
C143 C193 H19H 110.1 . . ?
C192 C193 H19G 110.1 . . ?
C192 C193 H19H 110.1 . . ?
H19G C193 H19H 108.5 . . ?
C143 C194 H19I 109.0 . . ?
C143 C194 H19J 109.0 . . ?
H19I C194 H19J 107.8 . . ?
C200 C194 C143 113.1(12) . . ?
C200 C194 H19I 109.0 . . ?
C200 C194 H19J 109.0 . . ?
C190 C195 H19K 109.5 . . ?
C190 C195 H19L 109.5 . . ?
C190 C195 H19M 109.5 . . ?
H19K C195 H19L 109.5 . . ?
H19K C195 H19M 109.5 . . ?
H19L C195 H19M 109.5 . . ?
C164 C196 H19N 109.1 . . ?
C164 C196 H19O 109.1 . . ?
H19N C196 H19O 107.9 . . ?
C197 C196 C164 112.4(16) . . ?
C197 C196 H19N 109.1 . . ?
C197 C196 H19O 109.1 . . ?
C175 C197 H19P 110.3 . . ?
C175 C197 H19Q 110.3 . . ?
C196 C197 C175 107.0(15) . . ?
C196 C197 H19P 110.3 . . ?
C196 C197 H19Q 110.3 . . ?
H19P C197 H19Q 108.6 . . ?
N1 C148 C160 177.3(11) . . ?
C148 C160 H16X 109.5 . . ?
C148 C160 H16Y 109.5 . . ?
C148 C160 HE 109.5 . . ?
H16X C160 H16Y 109.5 . . ?
H16X C160 HE 109.5 . . ?
H16Y C160 HE 109.5 . . ?
C192 C174 H17N 109.5 . . ?
C192 C174 H17O 109.5 . . ?
C192 C174 H17P 109.5 . . ?
H17N C174 H17O 109.5 . . ?
H17N C174 H17P 109.5 . . ?
H17O C174 H17P 109.5 . . ?
H17Q C174 H17R 109.5 . . ?
H17Q C174 H17S 109.5 . . ?
H17R C174 H17S 109.5 . . ?
C200 C174 H17Q 109.5 . . ?
C200 C174 H17R 109.5 . . ?
C200 C174 H17S 109.5 . . ?
C187 C198 H19R 109.5 . . ?
C187 C198 H19S 109.5 . . ?
C187 C198 H19T 109.5 . . ?
H19R C198 H19S 109.5 . . ?
H19R C198 H19T 109.5 . . ?
H19S C198 H19T 109.5 . . ?
C100 C199 C187 112.5(14) . . ?
C100 C199 H19U 109.1 . . ?
C100 C199 H19V 109.1 . . ?
C187 C199 H19U 109.1 . . ?
C187 C199 H19V 109.1 . . ?
H19U C199 H19V 107.8 . . ?
C194 C200 H20A 109.9 . . ?
C194 C200 H20B 109.9 . . ?
C174 C200 C194 108.9(14) . . ?
C174 C200 H20A 109.9 . . ?
C174 C200 H20B 109.9 . . ?
H20A C200 H20B 108.3 . . ?

loop_
_geom_bond_atom_site_label_1
_geom_bond_atom_site_label_2
_geom_bond_distance
_geom_bond_site_symmetry_2
_geom_bond_publ_flag
Pt1 Cl2 2.3349(12) . ?
Pt1 Cl3 2.3385(12) . ?
Pt1 P3 2.2437(12) . ?
Pt1 P4 2.2522(12) . ?
S1 C23 1.805(5) . ?
S1 C26 1.792(6) . ?
S3 C36 1.812(6) . ?
S3 C49 1.815(5) . ?
S4 C5 1.815(5) . ?
S4 C59 1.806(6) . ?
S6 C35 1.813(5) . ?
S6 C69 1.803(6) . ?
P3 C7 1.866(5) . ?
P3 C29 1.895(5) . ?
P3 C73 1.813(5) . ?
P4 C13 1.873(5) . ?
P4 C24 1.877(6) . ?
P4 C31 1.820(5) . ?
O1 C40 1.352(6) . ?
O1 C123 1.409(7) . ?
O3 C53 1.366(6) . ?
O3 C93 1.452(6) . ?
O4 C18 1.359(6) . ?
O4 C58 1.432(7) . ?
O7 C61 1.357(6) . ?
O7 C83 1.430(7) . ?
O10 C45 1.368(6) . ?
O10 C104 1.434(7) . ?
O11 C20 1.364(7) . ?
O11 C131 1.458(7) . ?
O13 C48 1.369(6) . ?
O13 C125 1.451(7) . ?
O14 C9 1.363(7) . ?
O14 C88 1.417(7) . ?
O15 C21 1.373(6) . ?
O15 C129 1.426(7) . ?
O16 C43 1.360(7) . ?
O16 C115 1.428(7) . ?
O17 C44 1.386(7) . ?
O17 C120 1.447(7) . ?
O22 C68 1.359(6) . ?
O22 C81 1.437(7) . ?
O25 C8 1.384(7) . ?
O25 C23 1.401(7) . ?
O25 C46 1.397(8) . ?
C1 C11 1.430(7) . ?
C1 C13 1.375(8) . ?
C1 C25 1.375(7) . ?
C3 C7 1.385(7) . ?
C3 C8 1.407(7) . ?
C3 C30 1.391(8) . ?
C5 C30 1.399(7) . ?
C5 C61 1.395(7) . ?
C7 C53 1.400(7) . ?
C8 C29 1.389(8) . ?
C9 C18 1.455(8) . ?
C9 C49 1.394(8) . ?
C11 C24 1.398(7) . ?
C11 C28 1.378(8) . ?
C13 C20 1.405(7) . ?
C18 C24 1.394(7) . ?
C20 C45 1.446(7) . ?
C21 C23 1.376(8) . ?
C21 C40 1.456(7) . ?
C25 C35 1.391(8) . ?
C25 C54 1.407(8) . ?
C26 C46 1.373(7) . ?
C26 C48 1.399(8) . ?
C27 C28 1.407(7) . ?
C27 C36 1.378(8) . ?
C27 C54 1.371(8) . ?
C28 C49 1.387(8) . ?
C29 C40 1.393(7) . ?
C30 C52 1.393(7) . ?
C31 C56 1.400(8) . ?
C31 C65 1.384(8) . ?
C35 C45 1.396(8) . ?
C36 C44 1.387(7) . ?
C39 H39 0.9500 . ?
C39 C73 1.408(7) . ?
C39 C103 1.390(8) . ?
C43 C48 1.446(8) . ?
C43 C59 1.428(7) . ?
C44 C68 1.445(8) . ?
C46 C52 1.376(8) . ?
C52 C59 1.372(8) . ?
C53 C61 1.444(8) . ?
C54 C69 1.384(7) . ?
C56 H56 0.9500 . ?
C56 C130 1.394(8) . ?
C58 H58A 0.9900 . ?
C58 H58B 0.9900 . ?
C58 C84 1.506(8) . ?
C65 H65 0.9500 . ?
C65 C105 1.384(8) . ?
C68 C69 1.412(8) . ?
C73 C79 1.393(8) . ?
C78 H78A 0.9900 . ?
C78 H78B 0.9900 . ?
C78 C81 1.509(8) . ?
C78 C92 1.530(9) . ?
C79 H79 0.9500 . ?
C79 C116 1.399(8) . ?
C81 H81A 0.9900 . ?
C81 H81B 0.9900 . ?
C83 H83A 0.9900 . ?
C83 H83B 0.9900 . ?
C83 C108 1.513(8) . ?
C84 H84A 0.9900 . ?
C84 H84B 0.9900 . ?
C84 C147 1.514(10) . ?
C88 H88A 0.9900 . ?
C88 H88B 0.9900 . ?
C88 C110 1.502(8) . ?
C89 H89A 0.9900 . ?
C89 H89B 0.9900 . ?
C89 C113 1.524(10) . ?
C89 C139 1.525(9) . ?
C92 H92A 0.9900 . ?
C92 H92B 0.9900 . ?
C92 C150 1.524(10) . ?
C93 H93A 0.9900 . ?
C93 H93B 0.9900 . ?
C93 C114 1.494(8) . ?
C96 H96A 0.9900 . ?
C96 H96B 0.9900 . ?
C96 C123 1.502(9) . ?
C96 C137 1.506(9) . ?
C103 H103 0.9500 . ?
C103 C112 1.391(9) . ?
C104 H10N 0.9900 . ?
C104 H10O 0.9900 . ?
C104 C132 1.499(9) . ?
C105 H105 0.9500 . ?
C105 C118 1.377(9) . ?
C108 H10P 0.9900 . ?
C108 H10Q 0.9900 . ?
C108 C153 1.510(9) . ?
C110 H11G 0.9900 . ?
C110 H11H 0.9900 . ?
C110 C145 1.519(9) . ?
C112 H112 0.9500 . ?
C112 C116 1.376(9) . ?
C113 H11I 0.9900 . ?
C113 H11J 0.9900 . ?
C113 C125 1.510(9) . ?
C114 H11K 0.9900 . ?
C114 H11L 0.9900 . ?
C114 C152 1.509(10) . ?
C115 H11M 0.9900 . ?
C115 H11N 0.9900 . ?
C115 C127 1.500(8) . ?
C116 H116 0.9500 . ?
C118 H118 0.9500 . ?
C118 C130 1.367(9) . ?
C120 H12F 0.9900 . ?
C120 H12G 0.9900 . ?
C120 C133 1.507(10) . ?
C123 H12H 0.9900 . ?
C123 H12I 0.9900 . ?
C125 H12J 0.9900 . ?
C125 H12K 0.9900 . ?
C127 H12L 0.9900 . ?
C127 H12M 0.9900 . ?
C127 C140 1.534(10) . ?
C129 H12N 0.9900 . ?
C129 H12O 0.9900 . ?
C129 C146 1.507(9) . ?
C130 H130 0.9500 . ?
C131 H13E 0.9900 . ?
C131 H13F 0.9900 . ?
C131 C167 1.519(10) . ?
C132 H13G 0.9900 . ?
C132 H13H 0.9900 . ?
C132 C149 1.474(10) . ?
C133 H13I 0.9900 . ?
C133 H13J 0.9900 . ?
C133 C163 1.508(10) . ?
C137 H13K 0.9900 . ?
C137 H13L 0.9900 . ?
C137 C144 1.487(10) . ?
C139 H13M 0.9800 . ?
C139 H13N 0.9800 . ?
C139 H13O 0.9800 . ?
C140 H14I 0.9900 . ?
C140 H14J 0.9900 . ?
C140 C178 1.529(11) . ?
C144 H14K 0.9800 . ?
C144 H14L 0.9800 . ?
C144 H14M 0.9800 . ?
C145 H14N 0.9900 . ?
C145 H14O 0.9900 . ?
C145 C156 1.532(11) . ?
C146 H14P 0.9900 . ?
C146 H14Q 0.9900 . ?
C146 C177 1.539(12) . ?
C147 H14R 0.9900 . ?
C147 H14S 0.9900 . ?
C147 C176 1.519(11) . ?
C149 H14T 0.9900 . ?
C149 H14U 0.9900 . ?
C149 C170 1.508(10) . ?
C150 H15K 0.9800 . ?
C150 H15L 0.9800 . ?
C150 H15M 0.9800 . ?
C152 H15N 0.9900 . ?
C152 H15O 0.9900 . ?
C152 C179 1.494(11) . ?
C153 H15P 0.9900 . ?
C153 H15Q 0.9900 . ?
C153 C154 1.499(9) . ?
C154 H15R 0.9800 . ?
C154 H15S 0.9800 . ?
C154 H15T 0.9800 . ?
C156 H15U 0.9800 . ?
C156 H15V 0.9800 . ?
C156 H15W 0.9800 . ?
C163 H16T 0.9900 . ?
C163 H16U 0.9900 . ?
C163 C188 1.546(11) . ?
C167 H16V 0.9900 . ?
C167 H16W 0.9900 . ?
C167 C181 1.546(12) . ?
C170 H17T 0.9800 . ?
C170 H17U 0.9800 . ?
C170 H17V 0.9800 . ?
C176 H17W 0.9800 . ?
C176 H17X 0.9800 . ?
C176 H17Y 0.9800 . ?
C177 H17Z 0.9900 . ?
C177 H 0.9900 . ?
C177 C185 1.482(14) . ?
C178 H17 0.9800 . ?
C178 HA 0.9800 . ?
C178 HB 0.9800 . ?
C179 H1 0.9800 . ?
C179 HC 0.9800 . ?
C179 HD 0.9800 . ?
C181 H18O 0.9900 . ?
C181 H18P 0.9900 . ?
C181 C184 1.448(15) . ?
C184 H18Q 0.9800 . ?
C184 H18R 0.9800 . ?
C184 H18S 0.9800 . ?
C185 H18T 0.9800 . ?
C185 H18U 0.9800 . ?
C185 H18V 0.9800 . ?
C188 H18W 0.9800 . ?
C188 H18X 0.9800 . ?
C188 H18Y 0.9800 . ?
Pt2 Cl1 2.3293(13) . ?
Pt2 Cl4 2.3404(12) . ?
Pt2 P1 2.2484(12) . ?
Pt2 P2 2.2451(13) . ?
S2 C19 1.817(5) . ?
S2 C80 1.811(6) . ?
S5 C47 1.795(5) . ?
S5 C63 1.815(6) . ?
S7 C62 1.794(6) . ?
S7 C91 1.819(5) . ?
S8 C66 1.785(7) . ?
S8 C74 1.821(6) . ?
P1 C2 1.879(5) . ?
P1 C22 1.866(5) . ?
P1 C71 1.822(5) . ?
P2 C6 1.881(6) . ?
P2 C16 1.856(6) . ?
P2 C50 1.825(5) . ?
O2 C17 1.357(6) . ?
O2 C70 1.450(6) . ?
O5 C34 1.354(7) . ?
O5 C75 1.436(7) . ?
O6 C32 1.358(6) . ?
O6 C119 1.422(7) . ?
O8 C76 1.375(6) . ?
O8 C87 1.458(7) . ?
O9 C10 1.357(6) . ?
O9 C94 1.429(6) . ?
O12 C72 1.363(6) . ?
O12 C143 1.401(8) . ?
O18 C77 1.367(7) . ?
O18 C100 1.423(7) . ?
O19 C51 1.372(7) . ?
O19 C164 1.451(8) . ?
O20 C82 1.374(7) . ?
O20 C141 1.440(7) . ?
O21 C57 1.351(7) . ?
O21 C166 1.408(9) . ?
O23 C67 1.356(7) . ?
O23 C155 1.420(8) . ?
O24 C95 1.364(7) . ?
O24 C138 1.416(7) . ?
C2 C14 1.384(7) . ?
C2 C32 1.396(7) . ?
C4 C12 1.420(8) . ?
C4 C16 1.384(7) . ?
C4 C38 1.385(8) . ?
C6 C12 1.383(7) . ?
C6 C82 1.391(8) . ?
C10 C22 1.408(7) . ?
C10 C34 1.469(7) . ?
C12 C64 1.382(8) . ?
C14 C15 1.369(7) . ?
C14 C41 1.424(8) . ?
C15 C19 1.373(8) . ?
C15 C33 1.417(7) . ?
C16 C17 1.411(8) . ?
C17 C51 1.435(7) . ?
C19 C67 1.401(7) . ?
C22 C41 1.402(7) . ?
C32 C67 1.454(7) . ?
C33 C55 1.371(8) . ?
C33 C80 1.373(8) . ?
C34 C91 1.389(8) . ?
C37 C38 1.409(7) . ?
C37 C42 1.374(8) . ?
C37 C63 1.384(8) . ?
C38 C47 1.380(8) . ?
C41 C60 1.377(7) . ?
C42 C64 1.411(8) . ?
C42 C66 1.375(8) . ?
C47 C51 1.398(8) . ?
C50 C85 1.385(8) . ?
C50 C122 1.379(8) . ?
C55 C60 1.396(8) . ?
C55 C62 1.385(8) . ?
C57 C63 1.410(8) . ?
C57 C95 1.439(9) . ?
C60 C91 1.396(8) . ?
C62 C76 1.395(8) . ?
C64 C74 1.381(8) . ?
C66 C95 1.405(9) . ?
C70 H70A 0.9900 . ?
C70 H70B 0.9900 . ?
C70 C101 1.511(8) . ?
C71 C90 1.396(7) . ?
C71 C97 1.395(7) . ?
C72 C76 1.439(9) . ?
C72 C80 1.418(8) . ?
C74 C77 1.402(8) . ?
C75 H75A 0.9900 . ?
C75 H75B 0.9900 . ?
C75 C106 1.502(9) . ?
C77 C82 1.447(8) . ?
C85 H85 0.9500 . ?
C85 C121 1.371(8) . ?
C86 H86A 0.9900 . ?
C86 H86B 0.9900 . ?
C86 C94 1.499(8) . ?
C86 C111 1.511(8) . ?
C87 H87A 0.9900 . ?
C87 H87B 0.9900 . ?
C87 C98 1.497(8) . ?
C90 H90 0.9500 . ?
C90 C99 1.392(7) . ?
C94 H94A 0.9900 . ?
C94 H94B 0.9900 . ?
C97 H97 0.9500 . ?
C97 C124 1.401(8) . ?
C98 H98A 0.9900 . ?
C98 H98B 0.9900 . ?
C98 C117 1.512(9) . ?
C99 H99 0.9500 . ?
C99 C109 1.396(8) . ?
C100 H10A 0.9900 . ?
C100 H10B 0.9900 . ?
C100 H10C 0.9900 . ?
C100 H10D 0.9900 . ?
C100 C159 1.569(15) . ?
C100 C199 1.425(19) . ?
C101 H10E 0.9900 . ?
C101 H10F 0.9900 . ?
C101 C157 1.513(11) . ?
C102 H10G 0.9900 . ?
C102 H10H 0.9900 . ?
C102 C119 1.475(8) . ?
C102 C128 1.496(8) . ?
C106 H10I 0.9900 . ?
C106 H10J 0.9900 . ?
C106 C151 1.482(10) . ?
C107 H10K 0.9800 . ?
C107 H10L 0.9800 . ?
C107 H10M 0.9800 . ?
C107 C128 1.503(9) . ?
C109 H109 0.9500 . ?
C109 C124 1.376(9) . ?
C111 H11A 0.9900 . ?
C111 H11B 0.9900 . ?
C111 C165 1.529(10) . ?
C117 H11C 0.9900 . ?
C117 H11D 0.9900 . ?
C117 C126 1.510(10) . ?
C119 H11E 0.9900 . ?
C119 H11F 0.9900 . ?
C121 H121 0.9500 . ?
C121 C134 1.369(10) . ?
C122 H122 0.9500 . ?
C122 C135 1.385(8) . ?
C124 H124 0.9500 . ?
C126 H12A 0.9800 . ?
C126 H12B 0.9800 . ?
C126 H12C 0.9800 . ?
C128 H12D 0.9900 . ?
C128 H12E 0.9900 . ?
C134 H134 0.9500 . ?
C134 C135 1.383(10) . ?
C135 H135 0.9500 . ?
C136 H13A 0.9900 . ?
C136 H13B 0.9900 . ?
C136 C155 1.484(10) . ?
C136 C173 1.543(10) . ?
C138 H13C 0.9900 . ?
C138 H13D 0.9900 . ?
C138 C142 1.511(9) . ?
C141 H14A 0.9900 . ?
C141 H14B 0.9900 . ?
C141 C168 1.554(11) . ?
C142 H14C 0.9900 . ?
C142 H14D 0.9900 . ?
C142 C169 1.500(10) . ?
C143 H14E 0.9900 . ?
C143 H14F 0.9900 . ?
C143 H14G 0.9900 . ?
C143 H14H 0.9900 . ?
C143 C193 1.412(12) . ?
C143 C194 1.654(13) . ?
C151 H15A 0.9900 . ?
C151 H15B 0.9900 . ?
C151 C161 1.536(11) . ?
C155 H15C 0.9900 . ?
C155 H15D 0.9900 . ?
C157 H15E 0.9900 . ?
C157 H15F 0.9900 . ?
C157 C171 1.510(12) . ?
C158 H15G 0.9900 . ?
C158 H15H 0.9900 . ?
C158 C166 1.497(10) . ?
C158 C172 1.482(14) . ?
C159 H15I 0.9900 . ?
C159 H15J 0.9900 . ?
C159 C190 1.539(10) . ?
C161 H16A 0.9800 . ?
C161 H16B 0.9800 . ?
C161 H16C 0.9800 . ?
C162 H16D 0.9800 . ?
C162 H16E 0.9800 . ?
C162 H16F 0.9800 . ?
C162 C173 1.516(12) . ?
C164 H16I 0.9900 . ?
C164 H16J 0.9900 . ?
C164 H16G 0.9900 . ?
C164 H16H 0.9900 . ?
C164 C182 1.549(17) . ?
C164 C196 1.515(19) . ?
C165 H16K 0.9800 . ?
C165 H16L 0.9800 . ?
C165 H16M 0.9800 . ?
C166 H16N 0.9900 . ?
C166 H16O 0.9900 . ?
C168 H16P 0.9900 . ?
C168 H16Q 0.9900 . ?
C168 C180 1.496(11) . ?
C169 H16R 0.9900 . ?
C169 H16S 0.9900 . ?
C169 C189 1.555(15) . ?
C171 H17A 0.9800 . ?
C171 H17B 0.9800 . ?
C171 H17C 0.9800 . ?
C172 H17D 0.9900 . ?
C172 H17E 0.9900 . ?
C172 C186 1.552(13) . ?
C173 H17F 0.9900 . ?
C173 H17G 0.9900 . ?
C175 H17K 0.9800 . ?
C175 H17L 0.9800 . ?
C175 H17M 0.9800 . ?
C175 H17H 0.9800 . ?
C175 H17I 0.9800 . ?
C175 H17J 0.9800 . ?
C175 C191 1.528(18) . ?
C175 C197 1.62(2) . ?
C180 H18A 0.9900 . ?
C180 H18B 0.9900 . ?
C180 C183 1.502(14) . ?
C182 H18C 0.9900 . ?
C182 H18D 0.9900 . ?
C182 C191 1.56(2) . ?
C183 H18E 0.9800 . ?
C183 H18F 0.9800 . ?
C183 H18G 0.9800 . ?
C186 H18H 0.9800 . ?
C186 H18I 0.9800 . ?
C186 H18J 0.9800 . ?
C187 H18K 0.9900 . ?
C187 H18L 0.9900 . ?
C187 C198 1.50(2) . ?
C187 C199 1.55(2) . ?
C189 H18M 0.84(13) . ?
C189 H18N 1.09(13) . ?
C190 H19A 0.9900 . ?
C190 H19B 0.9900 . ?
C190 C195 1.516(14) . ?
C191 H19C 0.9900 . ?
C191 H19D 0.9900 . ?
C192 H19E 0.9900 . ?
C192 H19F 0.9900 . ?
C192 C193 1.531(12) . ?
C192 C174 1.633(14) . ?
C193 H19G 0.9900 . ?
C193 H19H 0.9900 . ?
C194 H19I 0.9900 . ?
C194 H19J 0.9900 . ?
C194 C200 1.50(2) . ?
C195 H19K 0.9800 . ?
C195 H19L 0.9800 . ?
C195 H19M 0.9800 . ?
C196 H19N 0.9900 . ?
C196 H19O 0.9900 . ?
C196 C197 1.46(2) . ?
C197 H19P 0.9900 . ?
C197 H19Q 0.9900 . ?
N1 C148 1.119(11) . ?
C148 C160 1.442(11) . ?
C160 H16X 0.9800 . ?
C160 H16Y 0.9800 . ?
C160 HE 0.9800 . ?
C174 H17N 0.9800 . ?
C174 H17O 0.9800 . ?
C174 H17P 0.9800 . ?
C174 H17Q 0.9800 . ?
C174 H17R 0.9800 . ?
C174 H17S 0.9800 . ?
C174 C200 1.388(18) . ?
C198 H19R 0.9800 . ?
C198 H19S 0.9800 . ?
C198 H19T 0.9800 . ?
C199 H19U 0.9900 . ?
C199 H19V 0.9900 . ?
C200 H20A 0.9900 . ?
C200 H20B 0.9900 . ?

loop_
_geom_torsion_atom_site_label_1
_geom_torsion_atom_site_label_2
_geom_torsion_atom_site_label_3
_geom_torsion_atom_site_label_4
_geom_torsion
_geom_torsion_site_symmetry_1
_geom_torsion_site_symmetry_2
_geom_torsion_site_symmetry_3
_geom_torsion_site_symmetry_4
_geom_torsion_publ_flag
Pt1 P3 C7 C3 -128.1(3) . . . . ?
Pt1 P3 C7 C53 56.4(6) . . . . ?
Pt1 P3 C29 C8 125.3(3) . . . . ?
Pt1 P3 C29 C40 -59.1(6) . . . . ?
Pt1 P3 C73 C39 -46.0(5) . . . . ?
Pt1 P3 C73 C79 141.7(4) . . . . ?
Pt1 P4 C13 C1 -124.0(3) . . . . ?
Pt1 P4 C13 C20 56.9(6) . . . . ?
Pt1 P4 C24 C11 122.0(3) . . . . ?
Pt1 P4 C24 C18 -65.7(6) . . . . ?
Pt1 P4 C31 C56 119.5(4) . . . . ?
Pt1 P4 C31 C65 -62.4(4) . . . . ?
S1 C26 C46 O25 0.2(6) . . . . ?
S1 C26 C46 C52 177.7(5) . . . . ?
S1 C26 C48 O13 4.4(8) . . . . ?
S1 C26 C48 C43 -178.9(4) . . . . ?
S3 C36 C44 O17 -1.9(9) . . . . ?
S3 C36 C44 C68 -176.3(4) . . . . ?
S4 C5 C30 C3 -179.8(4) . . . . ?
S4 C5 C30 C52 1.2(6) . . . . ?
S4 C5 C61 O7 0.5(9) . . . . ?
S4 C5 C61 C53 -178.8(4) . . . . ?
S6 C35 C45 O10 6.1(9) . . . . ?
S6 C35 C45 C20 -175.6(4) . . . . ?
P3 C7 C53 O3 -7.1(8) . . . . ?
P3 C7 C53 C61 176.9(4) . . . . ?
P3 C29 C40 O1 3.2(9) . . . . ?
P3 C29 C40 C21 -174.0(4) . . . . ?
P3 C73 C79 C116 170.3(5) . . . . ?
P4 C13 C20 O11 -3.2(8) . . . . ?
P4 C13 C20 C45 179.0(4) . . . . ?
P4 C31 C56 C130 177.2(5) . . . . ?
P4 C31 C65 C105 -176.9(4) . . . . ?
O3 C53 C61 O7 1.1(7) . . . . ?
O3 C53 C61 C5 -179.5(4) . . . . ?
O3 C93 C114 C152 -69.2(7) . . . . ?
O4 C18 C24 P4 7.1(9) . . . . ?
O4 C18 C24 C11 178.9(5) . . . . ?
O4 C58 C84 C147 -174.9(6) . . . . ?
O7 C83 C108 C153 63.2(7) . . . . ?
O10 C104 C132 C149 -62.4(8) . . . . ?
O11 C20 C45 O10 -1.9(7) . . . . ?
O11 C20 C45 C35 179.7(5) . . . . ?
O11 C131 C167 C181 176.3(7) . . . . ?
O14 C9 C18 O4 -1.6(6) . . . . ?
O14 C9 C18 C24 175.4(5) . . . . ?
O14 C9 C49 S3 -0.9(9) . . . . ?
O14 C9 C49 C28 -177.6(5) . . . . ?
O14 C88 C110 C145 56.2(7) . . . . ?
O15 C21 C23 S1 -3.5(8) . . . . ?
O15 C21 C23 O25 177.8(4) . . . . ?
O15 C21 C40 O1 3.3(6) . . . . ?
O15 C21 C40 C29 -179.1(4) . . . . ?
O15 C129 C146 C177 -72.9(8) . . . . ?
O16 C43 C48 O13 0.1(7) . . . . ?
O16 C43 C48 C26 -176.5(5) . . . . ?
O16 C43 C59 S4 -4.6(9) . . . . ?
O16 C43 C59 C52 175.4(5) . . . . ?
O16 C115 C127 C140 180.0(5) . . . . ?
O17 C44 C68 O22 6.5(7) . . . . ?
O17 C44 C68 C69 -171.9(5) . . . . ?
O17 C120 C133 C163 -67.0(8) . . . . ?
O22 C68 C69 S6 -7.4(9) . . . . ?
O22 C68 C69 C54 177.2(5) . . . . ?
O25 C8 C29 P3 176.9(4) . . . . ?
O25 C8 C29 C40 -0.1(7) . . . . ?
O25 C46 C52 C30 0.6(8) . . . . ?
O25 C46 C52 C59 178.7(5) . . . . ?
C1 C11 C24 P4 0.3(5) . . . . ?
C1 C11 C24 C18 -174.3(4) . . . . ?
C1 C11 C28 C27 -2.1(7) . . . . ?
C1 C11 C28 C49 171.6(5) . . . . ?
C1 C13 C20 O11 177.7(4) . . . . ?
C1 C13 C20 C45 -0.1(7) . . . . ?
C1 C25 C35 S6 177.9(4) . . . . ?
C1 C25 C35 C45 -1.1(8) . . . . ?
C1 C25 C54 C27 -3.0(8) . . . . ?
C1 C25 C54 C69 -177.1(5) . . . . ?
C3 C7 C53 O3 177.7(4) . . . . ?
C3 C7 C53 C61 1.8(7) . . . . ?
C3 C8 C29 P3 -0.8(6) . . . . ?
C3 C8 C29 C40 -177.7(5) . . . . ?
C3 C30 C52 C46 -1.0(8) . . . . ?
C3 C30 C52 C59 -179.2(5) . . . . ?
C5 S4 C59 C43 -178.7(6) . . . . ?
C5 S4 C59 C52 1.4(4) . . . . ?
C5 C30 C52 C46 178.0(5) . . . . ?
C5 C30 C52 C59 -0.2(8) . . . . ?
C7 P3 C29 C8 1.2(4) . . . . ?
C7 P3 C29 C40 176.8(6) . . . . ?
C7 P3 C73 C39 81.2(5) . . . . ?
C7 P3 C73 C79 -91.1(5) . . . . ?
C7 C3 C8 O25 -178.0(5) . . . . ?
C7 C3 C8 C29 -0.2(7) . . . . ?
C7 C3 C30 C5 -0.5(8) . . . . ?
C7 C3 C30 C52 178.4(5) . . . . ?
C7 C53 C61 O7 177.0(4) . . . . ?
C7 C53 C61 C5 -3.6(7) . . . . ?
C8 O25 C23 S1 -178.0(4) . . . . ?
C8 O25 C23 C21 1.1(8) . . . . ?
C8 O25 C46 C26 177.5(5) . . . . ?
C8 O25 C46 C52 -0.1(9) . . . . ?
C8 C3 C7 P3 1.1(6) . . . . ?
C8 C3 C7 C53 177.7(5) . . . . ?
C8 C3 C30 C5 -178.0(5) . . . . ?
C8 C3 C30 C52 1.0(8) . . . . ?
C8 C29 C40 O1 178.5(5) . . . . ?
C8 C29 C40 C21 1.3(7) . . . . ?
C9 O14 C88 C110 171.0(5) . . . . ?
C9 C18 C24 P4 -169.4(4) . . . . ?
C9 C18 C24 C11 2.4(7) . . . . ?
C11 C1 C13 P4 -4.5(6) . . . . ?
C11 C1 C13 C20 174.8(5) . . . . ?
C11 C1 C25 C35 -174.2(5) . . . . ?
C11 C1 C25 C54 1.1(8) . . . . ?
C11 C28 C49 S3 -175.2(4) . . . . ?
C11 C28 C49 C9 2.4(7) . . . . ?
C13 P4 C24 C11 -2.3(4) . . . . ?
C13 P4 C24 C18 170.0(6) . . . . ?
C13 P4 C31 C56 -112.8(5) . . . . ?
C13 P4 C31 C65 65.4(5) . . . . ?
C13 C1 C11 C24 3.1(7) . . . . ?
C13 C1 C11 C28 -171.5(5) . . . . ?
C13 C1 C25 C35 -1.4(9) . . . . ?
C13 C1 C25 C54 173.8(5) . . . . ?
C13 C20 C45 O10 175.9(5) . . . . ?
C13 C20 C45 C35 -2.5(8) . . . . ?
C18 O4 C58 C84 174.4(5) . . . . ?
C18 C9 C49 S3 176.9(4) . . . . ?
C18 C9 C49 C28 0.2(7) . . . . ?
C20 O11 C131 C167 -176.3(5) . . . . ?
C21 O15 C129 C146 175.7(5) . . . . ?
C23 S1 C26 C46 -0.8(4) . . . . ?
C23 S1 C26 C48 179.0(6) . . . . ?
C23 O25 C8 C3 176.5(5) . . . . ?
C23 O25 C8 C29 -1.2(8) . . . . ?
C23 O25 C46 C26 0.7(8) . . . . ?
C23 O25 C46 C52 -176.9(5) . . . . ?
C23 C21 C40 O1 -179.0(4) . . . . ?
C23 C21 C40 C29 -1.3(7) . . . . ?
C24 P4 C13 C1 3.8(4) . . . . ?
C24 P4 C13 C20 -175.3(6) . . . . ?
C24 P4 C31 C56 -15.4(5) . . . . ?
C24 P4 C31 C65 162.7(4) . . . . ?
C24 C11 C28 C27 -176.5(5) . . . . ?
C24 C11 C28 C49 -2.7(8) . . . . ?
C25 C1 C11 C24 176.1(5) . . . . ?
C25 C1 C11 C28 1.5(7) . . . . ?
C25 C1 C13 P4 -177.3(4) . . . . ?
C25 C1 C13 C20 2.0(8) . . . . ?
C25 C35 C45 O10 -175.2(5) . . . . ?
C25 C35 C45 C20 3.0(8) . . . . ?
C25 C54 C69 S6 -0.3(6) . . . . ?
C25 C54 C69 C68 176.4(5) . . . . ?
C26 S1 C23 O25 1.1(4) . . . . ?
C26 S1 C23 C21 -177.7(6) . . . . ?
C26 C46 C52 C30 -176.8(5) . . . . ?
C26 C46 C52 C59 1.3(9) . . . . ?
C27 C28 C49 S3 -1.2(6) . . . . ?
C27 C28 C49 C9 176.5(5) . . . . ?
C27 C36 C44 O17 175.8(5) . . . . ?
C27 C36 C44 C68 1.3(8) . . . . ?
C27 C54 C69 S6 -174.1(5) . . . . ?
C27 C54 C69 C68 2.6(8) . . . . ?
C28 C11 C24 P4 174.6(4) . . . . ?
C28 C11 C24 C18 0.1(7) . . . . ?
C28 C27 C36 S3 0.1(6) . . . . ?
C28 C27 C36 C44 -178.2(5) . . . . ?
C28 C27 C54 C25 2.3(8) . . . . ?
C28 C27 C54 C69 176.0(5) . . . . ?
C29 P3 C7 C3 -1.3(4) . . . . ?
C29 P3 C7 C53 -176.8(5) . . . . ?
C29 P3 C73 C39 177.8(4) . . . . ?
C29 P3 C73 C79 5.4(5) . . . . ?
C30 C3 C7 P3 -176.4(4) . . . . ?
C30 C3 C7 C53 0.2(7) . . . . ?
C30 C3 C8 O25 -0.4(8) . . . . ?
C30 C3 C8 C29 177.3(5) . . . . ?
C30 C5 C61 O7 -177.5(5) . . . . ?
C30 C5 C61 C53 3.1(7) . . . . ?
C30 C52 C59 S4 -0.9(6) . . . . ?
C30 C52 C59 C43 179.1(5) . . . . ?
C31 P4 C13 C1 109.7(4) . . . . ?
C31 P4 C13 C20 -69.4(6) . . . . ?
C31 P4 C24 C11 -107.1(3) . . . . ?
C31 P4 C24 C18 65.2(6) . . . . ?
C31 C56 C130 C118 -1.1(9) . . . . ?
C31 C65 C105 C118 0.3(9) . . . . ?
C35 S6 C69 C54 1.4(4) . . . . ?
C35 S6 C69 C68 -174.3(6) . . . . ?
C35 C25 C54 C27 172.7(5) . . . . ?
C35 C25 C54 C69 -1.4(7) . . . . ?
C36 S3 C49 C9 -175.8(6) . . . . ?
C36 S3 C49 C28 1.1(4) . . . . ?
C36 C27 C28 C11 175.0(5) . . . . ?
C36 C27 C28 C49 0.8(7) . . . . ?
C36 C27 C54 C25 -172.3(5) . . . . ?
C36 C27 C54 C69 1.5(9) . . . . ?
C36 C44 C68 O22 -178.9(5) . . . . ?
C36 C44 C68 C69 2.7(8) . . . . ?
C39 C73 C79 C116 -1.9(9) . . . . ?
C39 C103 C112 C116 -1.1(10) . . . . ?
C40 O1 C123 C96 175.7(5) . . . . ?
C40 C21 C23 S1 178.8(4) . . . . ?
C40 C21 C23 O25 0.1(7) . . . . ?
C43 O16 C115 C127 80.5(6) . . . . ?
C44 O17 C120 C133 -79.4(7) . . . . ?
C44 C68 C69 S6 170.9(5) . . . . ?
C44 C68 C69 C54 -4.5(7) . . . . ?
C45 O10 C104 C132 -176.3(5) . . . . ?
C46 O25 C8 C3 0.0(8) . . . . ?
C46 O25 C8 C29 -177.7(5) . . . . ?
C46 O25 C23 S1 -1.2(6) . . . . ?
C46 O25 C23 C21 177.9(5) . . . . ?
C46 C26 C48 O13 -175.8(5) . . . . ?
C46 C26 C48 C43 0.9(7) . . . . ?
C46 C52 C59 S4 -179.0(5) . . . . ?
C46 C52 C59 C43 1.0(8) . . . . ?
C48 O13 C125 C113 156.2(6) . . . . ?
C48 C26 C46 O25 -179.6(5) . . . . ?
C48 C26 C46 C52 -2.1(8) . . . . ?
C48 C43 C59 S4 177.8(4) . . . . ?
C48 C43 C59 C52 -2.2(7) . . . . ?
C49 S3 C36 C27 -0.7(4) . . . . ?
C49 S3 C36 C44 177.2(6) . . . . ?
C49 C9 C18 O4 -179.6(5) . . . . ?
C49 C9 C18 C24 -2.7(8) . . . . ?
C53 O3 C93 C114 179.0(5) . . . . ?
C54 C25 C35 S6 2.4(6) . . . . ?
C54 C25 C35 C45 -176.7(5) . . . . ?
C54 C27 C28 C11 0.2(8) . . . . ?
C54 C27 C28 C49 -174.0(5) . . . . ?
C54 C27 C36 S3 174.9(4) . . . . ?
C54 C27 C36 C44 -3.4(8) . . . . ?
C56 C31 C65 C105 1.3(8) . . . . ?
C58 O4 C18 C9 -162.6(4) . . . . ?
C58 O4 C18 C24 20.7(7) . . . . ?
C58 C84 C147 C176 -179.3(7) . . . . ?
C59 S4 C5 C30 -1.5(4) . . . . ?
C59 S4 C5 C61 -179.6(6) . . . . ?
C59 C43 C48 O13 177.9(4) . . . . ?
C59 C43 C48 C26 1.3(8) . . . . ?
C61 O7 C83 C108 -174.4(4) . . . . ?
C61 C5 C30 C3 -1.2(8) . . . . ?
C61 C5 C30 C52 179.8(5) . . . . ?
C65 C31 C56 C130 -0.9(8) . . . . ?
C65 C105 C118 C130 -2.3(9) . . . . ?
C68 O22 C81 C78 -159.8(5) . . . . ?
C69 S6 C35 C25 -2.1(4) . . . . ?
C69 S6 C35 C45 176.6(6) . . . . ?
C73 P3 C7 C3 104.6(4) . . . . ?
C73 P3 C7 C53 -70.9(6) . . . . ?
C73 P3 C29 C8 -100.3(4) . . . . ?
C73 P3 C29 C40 75.4(6) . . . . ?
C73 C39 C103 C112 -0.3(9) . . . . ?
C73 C79 C116 C112 0.6(10) . . . . ?
C81 O22 C68 C44 163.1(5) . . . . ?
C81 O22 C68 C69 -18.6(7) . . . . ?
C81 C78 C92 C150 -171.2(6) . . . . ?
C83 O7 C61 C5 0.5(7) . . . . ?
C83 O7 C61 C53 179.8(4) . . . . ?
C83 C108 C153 C154 174.2(6) . . . . ?
C88 O14 C9 C18 178.2(5) . . . . ?
C88 O14 C9 C49 -3.9(8) . . . . ?
C88 C110 C145 C156 61.6(8) . . . . ?
C89 C113 C125 O13 -65.9(8) . . . . ?
C92 C78 C81 O22 -179.9(5) . . . . ?
C93 O3 C53 C7 111.7(5) . . . . ?
C93 O3 C53 C61 -72.3(6) . . . . ?
C93 C114 C152 C179 -174.0(7) . . . . ?
C103 C39 C73 P3 -170.7(4) . . . . ?
C103 C39 C73 C79 1.8(8) . . . . ?
C103 C112 C116 C79 1.0(11) . . . . ?
C104 O10 C45 C20 167.5(5) . . . . ?
C104 O10 C45 C35 -14.1(8) . . . . ?
C104 C132 C149 C170 -170.3(7) . . . . ?
C105 C118 C130 C56 2.7(10) . . . . ?
C115 O16 C43 C48 -172.6(5) . . . . ?
C115 O16 C43 C59 9.8(8) . . . . ?
C115 C127 C140 C178 -176.2(7) . . . . ?
C120 O17 C44 C36 106.9(6) . . . . ?
C120 O17 C44 C68 -78.5(6) . . . . ?
C120 C133 C163 C188 176.2(7) . . . . ?
C123 O1 C40 C21 -168.1(5) . . . . ?
C123 O1 C40 C29 14.4(8) . . . . ?
C123 C96 C137 C144 74.3(8) . . . . ?
C125 O13 C48 C26 -110.8(6) . . . . ?
C125 O13 C48 C43 72.5(7) . . . . ?
C129 O15 C21 C23 91.2(6) . . . . ?
C129 O15 C21 C40 -91.1(6) . . . . ?
C129 C146 C177 C185 -176.7(8) . . . . ?
C131 O11 C20 C13 119.4(5) . . . . ?
C131 O11 C20 C45 -62.8(6) . . . . ?
C131 C167 C181 C184 -179.5(11) . . . . ?
C137 C96 C123 O1 174.9(6) . . . . ?
C139 C89 C113 C125 -178.9(6) . . . . ?
Pt2 P1 C2 C14 -126.7(3) . . . . ?
Pt2 P1 C2 C32 60.2(6) . . . . ?
Pt2 P1 C22 C10 -54.0(6) . . . . ?
Pt2 P1 C22 C41 129.3(3) . . . . ?
Pt2 P1 C71 C90 -53.1(5) . . . . ?
Pt2 P1 C71 C97 133.7(4) . . . . ?
Pt2 P2 C6 C12 112.2(3) . . . . ?
Pt2 P2 C6 C82 -77.5(6) . . . . ?
Pt2 P2 C16 C4 -122.8(3) . . . . ?
Pt2 P2 C16 C17 55.5(6) . . . . ?
Pt2 P2 C50 C85 -149.2(4) . . . . ?
Pt2 P2 C50 C122 36.7(6) . . . . ?
S2 C19 C67 O23 2.0(9) . . . . ?
S2 C19 C67 C32 -178.1(4) . . . . ?
S5 C47 C51 O19 4.3(8) . . . . ?
S5 C47 C51 C17 -172.5(4) . . . . ?
S7 C62 C76 O8 3.5(9) . . . . ?
S7 C62 C76 C72 -177.5(4) . . . . ?
S8 C66 C95 O24 2.6(9) . . . . ?
S8 C66 C95 C57 -173.2(5) . . . . ?
S8 C74 C77 O18 -9.8(10) . . . . ?
S8 C74 C77 C82 171.1(5) . . . . ?
P1 C2 C14 C15 -175.5(4) . . . . ?
P1 C2 C14 C41 4.2(6) . . . . ?
P1 C2 C32 O6 -5.6(9) . . . . ?
P1 C2 C32 C67 171.7(4) . . . . ?
P1 C22 C41 C14 -2.7(6) . . . . ?
P1 C22 C41 C60 177.0(4) . . . . ?
P1 C71 C90 C99 -173.3(4) . . . . ?
P1 C71 C97 C124 172.1(4) . . . . ?
P2 C6 C12 C4 2.6(6) . . . . ?
P2 C6 C12 C64 174.6(4) . . . . ?
P2 C6 C82 O20 11.9(9) . . . . ?
P2 C6 C82 C77 -171.5(4) . . . . ?
P2 C16 C17 O2 -6.4(9) . . . . ?
P2 C16 C17 C51 175.2(4) . . . . ?
P2 C50 C85 C121 -174.7(6) . . . . ?
P2 C50 C122 C135 175.1(5) . . . . ?
O2 C17 C51 O19 8.2(7) . . . . ?
O2 C17 C51 C47 -174.9(4) . . . . ?
O2 C70 C101 C157 -64.8(7) . . . . ?
O5 C34 C91 S7 -2.3(9) . . . . ?
O5 C34 C91 C60 177.6(5) . . . . ?
O5 C75 C106 C151 -61.2(7) . . . . ?
O6 C32 C67 O23 -1.9(7) . . . . ?
O6 C32 C67 C19 178.2(5) . . . . ?
O8 C87 C98 C117 -70.6(7) . . . . ?
O9 C10 C22 P1 1.1(9) . . . . ?
O9 C10 C22 C41 177.6(5) . . . . ?
O9 C10 C34 O5 4.0(6) . . . . ?
O9 C10 C34 C91 -176.1(4) . . . . ?
O12 C72 C76 O8 -7.8(7) . . . . ?
O12 C72 C76 C62 173.3(5) . . . . ?
O12 C72 C80 S2 2.9(9) . . . . ?
O12 C72 C80 C33 -173.8(5) . . . . ?
O12 C143 C193 C192 -67.9(14) . . . . ?
O12 C143 C194 C200 177.0(10) . . . . ?
O18 C77 C82 O20 -0.2(7) . . . . ?
O18 C77 C82 C6 -176.9(5) . . . . ?
O18 C100 C159 C190 -59.8(13) . . . . ?
O18 C100 C199 C187 -65.7(15) . . . . ?
O19 C164 C182 C191 76.7(13) . . . . ?
O19 C164 C196 C197 -62.3(17) . . . . ?
O20 C141 C168 C180 176.4(7) . . . . ?
O21 C57 C63 S5 -9.2(9) . . . . ?
O21 C57 C63 C37 179.2(5) . . . . ?
O21 C57 C95 O24 3.2(7) . . . . ?
O21 C57 C95 C66 179.1(5) . . . . ?
O24 C138 C142 C169 178.8(7) . . . . ?
C2 P1 C22 C10 -179.1(6) . . . . ?
C2 P1 C22 C41 4.2(4) . . . . ?
C2 P1 C71 C90 78.8(4) . . . . ?
C2 P1 C71 C97 -94.4(5) . . . . ?
C2 C14 C15 C19 2.4(8) . . . . ?
C2 C14 C15 C33 180.0(5) . . . . ?
C2 C14 C41 C22 -1.1(7) . . . . ?
C2 C14 C41 C60 179.2(5) . . . . ?
C2 C32 C67 O23 -179.5(5) . . . . ?
C2 C32 C67 C19 0.6(8) . . . . ?
C4 C12 C64 C42 -1.9(8) . . . . ?
C4 C12 C64 C74 169.5(5) . . . . ?
C4 C16 C17 O2 171.8(4) . . . . ?
C4 C16 C17 C51 -6.6(7) . . . . ?
C4 C38 C47 S5 170.9(4) . . . . ?
C4 C38 C47 C51 -5.3(8) . . . . ?
C6 P2 C16 C4 5.4(4) . . . . ?
C6 P2 C16 C17 -176.2(6) . . . . ?
C6 P2 C50 C85 72.3(5) . . . . ?
C6 P2 C50 C122 -101.7(5) . . . . ?
C6 C12 C64 C42 -173.7(5) . . . . ?
C6 C12 C64 C74 -2.3(9) . . . . ?
C10 O9 C94 C86 178.4(5) . . . . ?
C10 C22 C41 C14 179.6(5) . . . . ?
C10 C22 C41 C60 -0.7(7) . . . . ?
C10 C34 C91 S7 177.8(4) . . . . ?
C10 C34 C91 C60 -2.3(7) . . . . ?
C12 C4 C16 P2 -5.1(6) . . . . ?
C12 C4 C16 C17 176.1(5) . . . . ?
C12 C4 C38 C37 -1.3(8) . . . . ?
C12 C4 C38 C47 -170.0(5) . . . . ?
C12 C6 C82 O20 -178.6(5) . . . . ?
C12 C6 C82 C77 -1.9(8) . . . . ?
C12 C64 C74 S8 -172.9(5) . . . . ?
C12 C64 C74 C77 2.5(8) . . . . ?
C14 C2 C32 O6 -178.0(5) . . . . ?
C14 C2 C32 C67 -0.7(7) . . . . ?
C14 C15 C19 S2 176.8(5) . . . . ?
C14 C15 C19 C67 -2.5(8) . . . . ?
C14 C15 C33 C55 0.9(8) . . . . ?
C14 C15 C33 C80 -177.8(5) . . . . ?
C14 C41 C60 C55 0.7(8) . . . . ?
C14 C41 C60 C91 -178.7(5) . . . . ?
C15 C14 C41 C22 178.7(5) . . . . ?
C15 C14 C41 C60 -1.1(8) . . . . ?
C15 C19 C67 O23 -178.9(5) . . . . ?
C15 C19 C67 C32 1.0(8) . . . . ?
C15 C33 C55 C60 -1.3(8) . . . . ?
C15 C33 C55 C62 179.8(5) . . . . ?
C15 C33 C80 S2 0.9(6) . . . . ?
C15 C33 C80 C72 178.5(5) . . . . ?
C16 P2 C6 C12 -4.6(4) . . . . ?
C16 P2 C6 C82 165.8(6) . . . . ?
C16 P2 C50 C85 -24.4(6) . . . . ?
C16 P2 C50 C122 161.5(5) . . . . ?
C16 C4 C12 C6 1.7(7) . . . . ?
C16 C4 C12 C64 -170.4(5) . . . . ?
C16 C4 C38 C37 170.8(5) . . . . ?
C16 C4 C38 C47 2.2(8) . . . . ?
C16 C17 C51 O19 -173.4(5) . . . . ?
C16 C17 C51 C47 3.5(7) . . . . ?
C17 O2 C70 C101 172.2(5) . . . . ?
C19 S2 C80 C33 -1.1(4) . . . . ?
C19 S2 C80 C72 -178.0(6) . . . . ?
C19 C15 C33 C55 178.7(5) . . . . ?
C19 C15 C33 C80 0.0(8) . . . . ?
C22 P1 C2 C14 -4.8(4) . . . . ?
C22 P1 C2 C32 -177.9(6) . . . . ?
C22 P1 C71 C90 175.8(4) . . . . ?
C22 P1 C71 C97 2.6(5) . . . . ?
C22 C10 C34 O5 -176.7(4) . . . . ?
C22 C10 C34 C91 3.2(8) . . . . ?
C22 C41 C60 C55 -179.0(5) . . . . ?
C22 C41 C60 C91 1.6(8) . . . . ?
C32 O6 C119 C102 -166.3(5) . . . . ?
C32 C2 C14 C15 -0.7(7) . . . . ?
C32 C2 C14 C41 179.1(4) . . . . ?
C33 C15 C19 S2 -0.8(6) . . . . ?
C33 C15 C19 C67 179.8(5) . . . . ?
C33 C55 C60 C41 0.4(8) . . . . ?
C33 C55 C60 C91 179.9(5) . . . . ?
C33 C55 C62 S7 -179.9(5) . . . . ?
C33 C55 C62 C76 0.8(8) . . . . ?
C34 O5 C75 C106 -170.3(5) . . . . ?
C34 C10 C22 P1 -178.0(4) . . . . ?
C34 C10 C22 C41 -1.6(7) . . . . ?
C37 C38 C47 S5 1.7(6) . . . . ?
C37 C38 C47 C51 -174.6(5) . . . . ?
C37 C42 C64 C12 1.0(8) . . . . ?
C37 C42 C64 C74 -171.1(5) . . . . ?
C37 C42 C66 S8 172.6(4) . . . . ?
C37 C42 C66 C95 -3.3(8) . . . . ?
C38 C4 C12 C6 174.2(5) . . . . ?
C38 C4 C12 C64 2.1(8) . . . . ?
C38 C4 C16 P2 -177.4(4) . . . . ?
C38 C4 C16 C17 3.9(7) . . . . ?
C38 C37 C42 C64 -0.2(8) . . . . ?
C38 C37 C42 C66 -169.3(5) . . . . ?
C38 C37 C63 S5 0.0(6) . . . . ?
C38 C37 C63 C57 174.0(5) . . . . ?
C38 C47 C51 O19 179.3(5) . . . . ?
C38 C47 C51 C17 2.5(7) . . . . ?
C41 C14 C15 C19 -177.3(5) . . . . ?
C41 C14 C15 C33 0.2(8) . . . . ?
C41 C60 C91 S7 179.9(4) . . . . ?
C41 C60 C91 C34 0.0(8) . . . . ?
C42 C37 C38 C4 0.4(8) . . . . ?
C42 C37 C38 C47 169.9(5) . . . . ?
C42 C37 C63 S5 -170.7(4) . . . . ?
C42 C37 C63 C57 3.3(8) . . . . ?
C42 C64 C74 S8 -1.1(6) . . . . ?
C42 C64 C74 C77 174.3(5) . . . . ?
C42 C66 C95 O24 177.1(5) . . . . ?
C42 C66 C95 C57 1.3(8) . . . . ?
C47 S5 C63 C37 0.8(4) . . . . ?
C47 S5 C63 C57 -171.3(6) . . . . ?
C50 P2 C6 C12 -112.8(4) . . . . ?
C50 P2 C6 C82 57.5(6) . . . . ?
C50 P2 C16 C4 107.4(4) . . . . ?
C50 P2 C16 C17 -74.3(6) . . . . ?
C50 C85 C121 C134 0.1(11) . . . . ?
C50 C122 C135 C134 -1.0(11) . . . . ?
C51 O19 C164 C182 -164.3(7) . . . . ?
C51 O19 C164 C196 -127.1(10) . . . . ?
C55 C33 C80 S2 -177.8(5) . . . . ?
C55 C33 C80 C72 -0.1(8) . . . . ?
C55 C60 C91 S7 0.5(6) . . . . ?
C55 C60 C91 C34 -179.4(5) . . . . ?
C55 C62 C76 O8 -177.4(5) . . . . ?
C55 C62 C76 C72 1.6(8) . . . . ?
C57 O21 C166 C158 -168.9(6) . . . . ?
C60 C55 C62 S7 1.2(6) . . . . ?
C60 C55 C62 C76 -178.2(5) . . . . ?
C62 S7 C91 C34 -180.0(6) . . . . ?
C62 S7 C91 C60 0.1(4) . . . . ?
C62 C55 C60 C41 179.4(5) . . . . ?
C62 C55 C60 C91 -1.1(7) . . . . ?
C63 S5 C47 C38 -1.4(4) . . . . ?
C63 S5 C47 C51 173.9(5) . . . . ?
C63 C37 C38 C4 -170.7(5) . . . . ?
C63 C37 C38 C47 -1.2(7) . . . . ?
C63 C37 C42 C64 170.2(5) . . . . ?
C63 C37 C42 C66 1.1(9) . . . . ?
C63 C57 C95 O24 -172.8(5) . . . . ?
C63 C57 C95 C66 3.0(8) . . . . ?
C64 C42 C66 S8 3.0(6) . . . . ?
C64 C42 C66 C95 -172.9(5) . . . . ?
C64 C74 C77 O18 176.7(5) . . . . ?
C64 C74 C77 C82 -2.4(8) . . . . ?
C66 S8 C74 C64 2.3(4) . . . . ?
C66 S8 C74 C77 -171.6(6) . . . . ?
C66 C42 C64 C12 170.8(5) . . . . ?
C66 C42 C64 C74 -1.3(7) . . . . ?
C67 O23 C155 C136 164.0(6) . . . . ?
C70 O2 C17 C16 88.0(6) . . . . ?
C70 O2 C17 C51 -93.6(6) . . . . ?
C70 C101 C157 C171 -64.6(9) . . . . ?
C71 P1 C2 C14 100.1(4) . . . . ?
C71 P1 C2 C32 -73.0(6) . . . . ?
C71 P1 C22 C10 80.5(6) . . . . ?
C71 P1 C22 C41 -96.2(4) . . . . ?
C71 C90 C99 C109 1.6(9) . . . . ?
C71 C97 C124 C109 0.9(9) . . . . ?
C72 O12 C143 C193 -58.5(11) . . . . ?
C72 O12 C143 C194 -83.3(7) . . . . ?
C74 S8 C66 C42 -3.0(4) . . . . ?
C74 S8 C66 C95 171.8(6) . . . . ?
C74 C77 C82 O20 179.0(5) . . . . ?
C74 C77 C82 C6 2.3(8) . . . . ?
C75 O5 C34 C10 175.2(4) . . . . ?
C75 O5 C34 C91 -4.7(8) . . . . ?
C75 C106 C151 C161 -173.9(7) . . . . ?
C76 O8 C87 C98 160.4(5) . . . . ?
C76 C72 C80 S2 179.1(5) . . . . ?
C76 C72 C80 C33 2.4(8) . . . . ?
C77 O18 C100 C159 -165.4(6) . . . . ?
C77 O18 C100 C199 171.2(9) . . . . ?
C80 S2 C19 C15 1.1(4) . . . . ?
C80 S2 C19 C67 -179.8(6) . . . . ?
C80 C33 C55 C60 177.4(5) . . . . ?
C80 C33 C55 C62 -1.5(9) . . . . ?
C80 C72 C76 O8 175.8(5) . . . . ?
C80 C72 C76 C62 -3.2(8) . . . . ?
C82 O20 C141 C168 -150.8(6) . . . . ?
C82 C6 C12 C4 -170.1(5) . . . . ?
C82 C6 C12 C64 1.9(8) . . . . ?
C85 C50 C122 C135 1.1(9) . . . . ?
C85 C121 C134 C135 0.0(12) . . . . ?
C87 O8 C76 C62 -84.0(6) . . . . ?
C87 O8 C76 C72 97.0(6) . . . . ?
C87 C98 C117 C126 -179.0(6) . . . . ?
C90 C71 C97 C124 -1.1(8) . . . . ?
C90 C99 C109 C124 -1.8(10) . . . . ?
C91 S7 C62 C55 -0.7(4) . . . . ?
C91 S7 C62 C76 178.4(6) . . . . ?
C94 O9 C10 C22 4.0(8) . . . . ?
C94 O9 C10 C34 -176.7(4) . . . . ?
C94 C86 C111 C165 178.3(6) . . . . ?
C95 O24 C138 C142 177.2(6) . . . . ?
C95 C57 C63 S5 166.5(5) . . . . ?
C95 C57 C63 C37 -5.1(7) . . . . ?
C97 C71 C90 C99 -0.1(8) . . . . ?
C99 C109 C124 C97 0.6(10) . . . . ?
C100 O18 C77 C74 6.1(8) . . . . ?
C100 O18 C77 C82 -174.8(5) . . . . ?
C100 C159 C190 C195 -58.2(18) . . . . ?
C111 C86 C94 O9 -176.7(5) . . . . ?
C119 O6 C32 C2 -42.8(7) . . . . ?
C119 O6 C32 C67 139.7(5) . . . . ?
C119 C102 C128 C107 173.1(6) . . . . ?
C121 C134 C135 C122 0.5(12) . . . . ?
C122 C50 C85 C121 -0.6(10) . . . . ?
C128 C102 C119 O6 176.9(6) . . . . ?
C138 O24 C95 C57 -93.3(7) . . . . ?
C138 O24 C95 C66 90.8(7) . . . . ?
C138 C142 C169 C189 179.3(8) . . . . ?
C141 O20 C82 C6 -113.8(6) . . . . ?
C141 O20 C82 C77 69.4(7) . . . . ?
C141 C168 C180 C183 -173.8(8) . . . . ?
C143 O12 C72 C76 129.8(6) . . . . ?
C143 O12 C72 C80 -54.0(8) . . . . ?
C143 C194 C200 C174 175.6(10) . . . . ?
C155 O23 C67 C19 20.0(9) . . . . ?
C155 O23 C67 C32 -159.8(6) . . . . ?
C155 C136 C173 C162 177.0(8) . . . . ?
C164 O19 C51 C17 -95.6(6) . . . . ?
C164 O19 C51 C47 87.5(7) . . . . ?
C164 C182 C191 C175 173.5(10) . . . . ?
C164 C196 C197 C175 173.3(12) . . . . ?
C166 O21 C57 C63 -35.6(8) . . . . ?
C166 O21 C57 C95 148.6(6) . . . . ?
C166 C158 C172 C186 -172.2(8) . . . . ?
C172 C158 C166 O21 52.9(11) . . . . ?
C173 C136 C155 O23 172.7(7) . . . . ?
C174 C192 C193 C143 179.6(11) . . . . ?
C198 C187 C199 C100 179.9(15) . . . . ?
